data_7251794
loop_
_publ_author_name
'Ren, Wen-Wen'
'Lee, Yuhsuan'
'Cao, Li-Jia'
'Bai, Shu-Ming'
'Gao, Song'
'Zhou, Li-Nan'

_publ_section_title
;
 Quenching of singlet oxygen plays a decisive role in the efficiency and
 stability of ligand-protected Au clusters for photocatalytic oxidation
;
_journal_issue 14
_journal_name_full 'Green Chemistry'
_journal_page_first 6468
_journal_page_last 6476
_journal_paper_doi 10.1039/D5GC05797C
_journal_volume 28
_journal_year 2026
_chemical_formula_moiety 'C144 H162 Au25 S18 , C32 H68 N1'
_chemical_formula_sum 'C176 H230 Au25 N S18'
_chemical_formula_weight 7860.85
_space_group_IT_number 2
_space_group_name_Hall '-P 1'
_space_group_name_H-M_alt 'P -1'
_symmetry_cell_setting triclinic
_symmetry_space_group_name_H-M 'P -1'
_atom_sites_solution_hydrogens geom
_atom_sites_solution_primary direct
_atom_sites_solution_secondary difmap
_audit_block_doi 10.5517/ccrb6cm
_audit_creation_method SHELXL-97
_audit_update_record
;
2008-07-15 deposited with the CCDC.	2026-03-11 downloaded from the CCDC.
;
_cell_angle_alpha 106.359(3)
_cell_angle_beta 105.492(2)
_cell_angle_gamma 90.897(3)
_cell_formula_units_Z 1
_cell_length_a 16.156(3)
_cell_length_b 17.388(3)
_cell_length_c 18.641(3)
_cell_measurement_reflns_used 8145
_cell_measurement_temperature 153(2)
_cell_measurement_theta_max 24.5
_cell_measurement_theta_min 2.3
_cell_volume 4818.6(15)
_computing_cell_refinement 'SAINT v 7.07'
_computing_data_collection 'Bruker SMART v 5.631'
_computing_data_reduction 'SAINT v 7.07'
_computing_publication_material 'SHELXL-97 (Sheldrick, 1997)'
_computing_structure_refinement 'SHELXL-97 (Sheldrick, 1997)'
_computing_structure_solution 'SHELXS-97 (Sheldrick, 1990)'
_diffrn_ambient_temperature 153(2)
_diffrn_detector_area_resol_mean 8.366
_diffrn_measured_fraction_theta_full 0.991
_diffrn_measured_fraction_theta_max 0.991
_diffrn_measurement_device_type 'Bruker APEX'
_diffrn_measurement_method '\w scans'
_diffrn_radiation_monochromator graphite
_diffrn_radiation_source 'fine-focus sealed tube'
_diffrn_radiation_type MoK\a
_diffrn_radiation_wavelength 0.71073
_diffrn_reflns_av_R_equivalents 0.0499
_diffrn_reflns_av_sigmaI/netI 0.0587
_diffrn_reflns_limit_h_max 19
_diffrn_reflns_limit_h_min -19
_diffrn_reflns_limit_k_max 21
_diffrn_reflns_limit_k_min -20
_diffrn_reflns_limit_l_max 22
_diffrn_reflns_limit_l_min -22
_diffrn_reflns_number 54920
_diffrn_reflns_theta_full 25.71
_diffrn_reflns_theta_max 25.71
_diffrn_reflns_theta_min 2.07
_diffrn_standards_number 0
_exptl_absorpt_coefficient_mu 19.181
_exptl_absorpt_correction_T_max 1.00
_exptl_absorpt_correction_T_min 0.51
_exptl_absorpt_correction_type multi-scan
_exptl_absorpt_process_details 'Blessing, 1995'
_exptl_crystal_colour 'dark red'
_exptl_crystal_density_diffrn 2.709
_exptl_crystal_density_method 'not measured'
_exptl_crystal_description blade
_exptl_crystal_F_000 3556
_exptl_crystal_size_max 0.15
_exptl_crystal_size_mid 0.08
_exptl_crystal_size_min 0.05
_refine_diff_density_max 1.672
_refine_diff_density_min -1.006
_refine_diff_density_rms 0.198
_refine_ls_extinction_method none
_refine_ls_goodness_of_fit_ref 0.944
_refine_ls_hydrogen_treatment constr
_refine_ls_matrix_type full
_refine_ls_number_parameters 1063
_refine_ls_number_reflns 18193
_refine_ls_number_restraints 424
_refine_ls_restrained_S_all 0.940
_refine_ls_R_factor_all 0.0530
_refine_ls_R_factor_gt 0.0314
_refine_ls_shift/su_max 0.005
_refine_ls_shift/su_mean 0.000
_refine_ls_structure_factor_coef Fsqd
_refine_ls_weighting_details 'calc w=1/[\s^2^(Fo^2^)+(0.0250P)^2^+0.0000P] where P=(Fo^2^+2Fc^2^)/3'
_refine_ls_weighting_scheme calc
_refine_ls_wR_factor_gt 0.0569
_refine_ls_wR_factor_ref 0.0614
_reflns_number_gt 13635
_reflns_number_total 18193
_reflns_threshold_expression >2sigma(I)
_cod_data_source_file d5gc05797c2.cif
_cod_data_source_block au25minus
_cod_depositor_comments 'Adding full bibliography for 7251794.cif.'
_cod_original_cell_volume 4818.6(14)
_cod_database_code 7251794

loop_
_symmetry_equiv_pos_as_xyz
'x, y, z'
'-x, -y, -z'

loop_
_atom_site_label
_atom_site_type_symbol
_atom_site_fract_x
_atom_site_fract_y
_atom_site_fract_z
_atom_site_U_iso_or_equiv
_atom_site_adp_type
_atom_site_occupancy
_atom_site_symmetry_multiplicity
_atom_site_calc_flag
_atom_site_refinement_flags
_atom_site_disorder_assembly
_atom_site_disorder_group
Au1 Au 0.501579(19) 0.665358(19) 0.520908(18) 0.02704(8) Uani 1 1 d . . .
Au2 Au 0.68505(2) 0.75238(2) 0.638505(19) 0.02975(8) Uani 1 1 d . . .
Au3 Au 0.798745(19) 0.58342(2) 0.658241(19) 0.03084(8) Uani 1 1 d . . .
Au4 Au 0.645311(18) 0.438138(19) 0.573307(18) 0.02729(8) Uani 1 1 d . . .
Au9 Au 0.405572(19) 0.583200(19) 0.596586(18) 0.02783(8) Uani 1 1 d . . .
Au10 Au 0.31736(2) 0.72355(2) 0.52470(2) 0.03628(9) Uani 1 1 d . . .
Au11 Au 0.41294(2) 0.70809(2) 0.369991(19) 0.03171(8) Uani 1 1 d . . .
Au12 Au 0.509974(19) 0.549590(19) 0.373481(18) 0.02687(8) Uani 1 1 d . . .
Au17 Au 0.596318(19) 0.596948(19) 0.645058(18) 0.02686(8) Uani 1 1 d . . .
Au18 Au 0.49327(2) 0.60039(2) 0.770664(19) 0.02976(8) Uani 1 1 d . . .
Au19 Au 0.306158(19) 0.46718(2) 0.65270(2) 0.03184(8) Uani 1 1 d . . .
Au20 Au 0.343965(18) 0.421442(19) 0.485869(18) 0.02705(8) Uani 1 1 d . . .
Au25 Au 0.5000 0.5000 0.5000 0.02191(10) Uani 1 2 d S . .
S1 S 0.55178(13) 0.79853(13) 0.60178(12) 0.0317(5) Uani 1 1 d . . .
S2 S 0.82422(13) 0.72015(13) 0.68004(13) 0.0349(5) Uani 1 1 d . . .
S3 S 0.79125(12) 0.44794(13) 0.65010(13) 0.0315(5) Uani 1 1 d . . .
S7 S 0.2840(11) 0.6639(10) 0.6059(11) 0.035(4) Uani 0.298(10) 1 d PD A 1
S8 S 0.33128(14) 0.79064(14) 0.43763(14) 0.0390(6) Uani 1 1 d . A .
S9 S 0.49645(12) 0.63776(13) 0.29517(12) 0.0298(5) Uani 1 1 d . A .
S10 S 0.3096(5) 0.6773(5) 0.6307(5) 0.0375(15) Uani 0.702(10) 1 d PD A 2
S13 S 0.63267(13) 0.64662(13) 0.78277(12) 0.0307(5) Uani 1 1 d . . .
S14 S 0.35941(13) 0.55820(14) 0.77567(13) 0.0353(5) Uani 1 1 d . . .
S15 S 0.23753(13) 0.37418(14) 0.53456(13) 0.0357(5) Uani 1 1 d . . .
C1 C 0.5641(6) 0.8666(5) 0.5460(5) 0.042(2) Uani 1 1 d . A .
H1A H 0.6021 0.8444 0.5130 0.050 Uiso 1 1 calc R . .
H1B H 0.5070 0.8701 0.5112 0.050 Uiso 1 1 calc R . .
C2 C 0.6022(6) 0.9507(4) 0.5980(5) 0.043(2) Uani 1 1 d D . .
H2A H 0.5655 0.9719 0.6325 0.051 Uiso 1 1 calc R A .
H2B H 0.6014 0.9866 0.5649 0.051 Uiso 1 1 calc R . .
C3 C 0.6947(3) 0.9529(2) 0.6480(3) 0.042(2) Uani 1 1 d GD A .
C4 C 0.7616(4) 0.9522(4) 0.6140(3) 0.056(3) Uani 1 1 d GD . .
H4A H 0.7493 0.9504 0.5608 0.067 Uiso 1 1 calc R A .
C5 C 0.8464(4) 0.9541(4) 0.6579(5) 0.073(4) Uani 1 1 d GD A .
H5A H 0.8921 0.9536 0.6347 0.087 Uiso 1 1 calc R . .
C6 C 0.8643(3) 0.9567(4) 0.7358(4) 0.066(3) Uani 1 1 d GD . .
H6A H 0.9222 0.9580 0.7658 0.079 Uiso 1 1 calc R A .
C7 C 0.7973(5) 0.9574(4) 0.7698(3) 0.056(3) Uani 1 1 d GD A .
H7A H 0.8096 0.9592 0.8230 0.068 Uiso 1 1 calc R . .
C8 C 0.7125(4) 0.9555(3) 0.7259(4) 0.045(2) Uani 1 1 d GD . .
H8A H 0.6668 0.9560 0.7491 0.054 Uiso 1 1 calc R A .
C9 C 0.8535(5) 0.7588(5) 0.7869(5) 0.039(2) Uani 1 1 d . A .
H9A H 0.8444 0.8166 0.8026 0.046 Uiso 1 1 calc R . .
H9B H 0.8156 0.7296 0.8066 0.046 Uiso 1 1 calc R . .
C10 C 0.9484(4) 0.7480(6) 0.8233(6) 0.050(3) Uani 1 1 d D . .
H10A H 0.9579 0.6903 0.8078 0.060 Uiso 1 1 calc R A .
H10B H 0.9867 0.7777 0.8045 0.060 Uiso 1 1 calc R . .
C11 C 0.9688(3) 0.7801(4) 0.9111(3) 0.046(3) Uani 1 1 d GD A .
C12 C 1.0091(4) 0.8576(4) 0.9497(4) 0.065(3) Uani 1 1 d GD . .
H12A H 1.0237 0.8903 0.9209 0.078 Uiso 1 1 calc R A .
C13 C 1.0279(4) 0.8872(4) 1.0303(4) 0.081(4) Uani 1 1 d GD A .
H13A H 1.0554 0.9402 1.0567 0.097 Uiso 1 1 calc R . .
C14 C 1.0065(4) 0.8394(6) 1.0724(3) 0.080(4) Uani 1 1 d GD . .
H14A H 1.0194 0.8596 1.1275 0.096 Uiso 1 1 calc R A .
C15 C 0.9663(5) 0.7619(5) 1.0338(4) 0.079(4) Uani 1 1 d GD A .
H15A H 0.9516 0.7292 1.0626 0.094 Uiso 1 1 calc R . .
C16 C 0.9474(4) 0.7323(3) 0.9532(4) 0.063(3) Uani 1 1 d GD . .
H16A H 0.9199 0.6793 0.9269 0.076 Uiso 1 1 calc R A .
C17 C 0.7861(5) 0.4533(5) 0.7484(5) 0.035(2) Uani 1 1 d . A .
H17A H 0.7430 0.4902 0.7623 0.043 Uiso 1 1 calc R . .
H17B H 0.7669 0.3992 0.7492 0.043 Uiso 1 1 calc R . .
C18 C 0.8730(4) 0.4828(5) 0.8086(5) 0.044(2) Uani 1 1 d D . .
H18A H 0.9162 0.4463 0.7941 0.053 Uiso 1 1 calc R A .
H18B H 0.8917 0.5371 0.8081 0.053 Uiso 1 1 calc R . .
C19 C 0.8704(3) 0.4864(4) 0.8895(3) 0.044(2) Uani 1 1 d GD A .
C20 C 0.9136(3) 0.4322(3) 0.9248(4) 0.051(3) Uani 1 1 d GD . .
H20A H 0.9442 0.3936 0.8978 0.061 Uiso 1 1 calc R A .
C21 C 0.9120(4) 0.4346(4) 0.9996(4) 0.065(3) Uani 1 1 d GD A .
H21A H 0.9415 0.3975 1.0237 0.078 Uiso 1 1 calc R . .
C22 C 0.8672(4) 0.4911(5) 1.0391(3) 0.067(3) Uani 1 1 d GD . .
H22A H 0.8661 0.4927 1.0902 0.081 Uiso 1 1 calc R A .
C23 C 0.8240(4) 0.5453(4) 1.0038(4) 0.070(3) Uani 1 1 d GD A .
H23A H 0.7934 0.5840 1.0308 0.084 Uiso 1 1 calc R . .
C24 C 0.8256(4) 0.5430(3) 0.9290(4) 0.052(3) Uani 1 1 d GD . .
H24A H 0.7961 0.5800 0.9049 0.062 Uiso 1 1 calc R A .
C49 C 0.3092(12) 0.7469(14) 0.6967(12) 0.028(7) Uiso 0.298(10) 1 d PD A 1
H49A H 0.2672 0.7872 0.6911 0.034 Uiso 0.298(10) 1 calc PR A 1
H49B H 0.3030 0.7260 0.7394 0.034 Uiso 0.298(10) 1 calc PR A 1
C50 C 0.4003(11) 0.7875(13) 0.7181(16) 0.022(8) Uiso 0.298(10) 1 d PD A 1
H50A H 0.4428 0.7521 0.7369 0.026 Uiso 0.298(10) 1 calc PR A 1
H50B H 0.4116 0.7970 0.6714 0.026 Uiso 0.298(10) 1 calc PR A 1
C51 C 0.4099(7) 0.8671(11) 0.7811(10) 0.037(8) Uiso 0.298(10) 1 d PGD A 1
C52 C 0.4217(15) 0.9402(15) 0.7669(12) 0.046(12) Uiso 0.298(10) 1 d PGD A 1
H52A H 0.4239 0.9410 0.7167 0.055 Uiso 0.298(10) 1 calc PR A 1
C53 C 0.4304(18) 1.0120(11) 0.8261(18) 0.088(16) Uiso 0.298(10) 1 d PGD A 1
H53A H 0.4385 1.0619 0.8163 0.105 Uiso 0.298(10) 1 calc PR A 1
C54 C 0.4272(16) 1.0107(13) 0.8995(15) 0.10(3) Uiso 0.298(10) 1 d PGD A 1
H54A H 0.4331 1.0597 0.9400 0.120 Uiso 0.298(10) 1 calc PR A 1
C55 C 0.4154(16) 0.9376(18) 0.9138(10) 0.066(11) Uiso 0.298(10) 1 d PGD A 1
H55A H 0.4132 0.9367 0.9640 0.079 Uiso 0.298(10) 1 calc PR A 1
C56 C 0.4068(13) 0.8658(13) 0.8546(13) 0.058(10) Uiso 0.298(10) 1 d PGD A 1
H56A H 0.3987 0.8158 0.8643 0.069 Uiso 0.298(10) 1 calc PR A 1
C57 C 0.2238(5) 0.7716(6) 0.3646(5) 0.048(3) Uani 1 1 d . . .
H57A H 0.2273 0.7923 0.3210 0.058 Uiso 1 1 calc R A .
H57B H 0.2073 0.7128 0.3431 0.058 Uiso 1 1 calc R . .
C58 C 0.1555(5) 0.8109(7) 0.3986(5) 0.062(3) Uani 1 1 d D A .
H58A H 0.1674 0.8702 0.4139 0.075 Uiso 1 1 calc R . .
H58B H 0.1558 0.7953 0.4458 0.075 Uiso 1 1 calc R . .
C59 C 0.0684(4) 0.7850(5) 0.3393(3) 0.061(3) Uani 1 1 d GD . .
C60 C 0.0269(6) 0.8386(4) 0.3022(6) 0.102(5) Uani 1 1 d GD A .
H60A H 0.0534 0.8916 0.3142 0.122 Uiso 1 1 calc R . .
C61 C -0.0534(6) 0.8147(7) 0.2475(6) 0.141(7) Uani 1 1 d GD A .
H61A H -0.0818 0.8514 0.2222 0.169 Uiso 1 1 calc R . .
C62 C -0.0922(4) 0.7372(8) 0.2300(4) 0.119(6) Uani 1 1 d GD A .
H62A H -0.1471 0.7209 0.1926 0.142 Uiso 1 1 calc R . .
C63 C -0.0507(6) 0.6836(5) 0.2671(6) 0.107(5) Uani 1 1 d GD A .
H63A H -0.0773 0.6306 0.2551 0.128 Uiso 1 1 calc R . .
C64 C 0.0296(5) 0.7075(4) 0.3217(5) 0.100(5) Uani 1 1 d GD A .
H64A H 0.0579 0.6708 0.3471 0.120 Uiso 1 1 calc R . .
C65 C 0.4216(5) 0.5852(5) 0.1987(4) 0.0295(19) Uani 1 1 d . . .
H65A H 0.4415 0.5321 0.1778 0.035 Uiso 1 1 calc R A .
H65B H 0.3635 0.5757 0.2044 0.035 Uiso 1 1 calc R . .
C66 C 0.4165(5) 0.6344(5) 0.1414(4) 0.037(2) Uani 1 1 d D A .
H66A H 0.4754 0.6543 0.1445 0.044 Uiso 1 1 calc R . .
H66B H 0.3894 0.5995 0.0876 0.044 Uiso 1 1 calc R . .
C67 C 0.3640(3) 0.7054(3) 0.1598(3) 0.035(2) Uani 1 1 d GD . .
C68 C 0.4038(3) 0.7821(4) 0.2030(3) 0.047(3) Uani 1 1 d GD A .
H68A H 0.4650 0.7909 0.2216 0.056 Uiso 1 1 calc R . .
C69 C 0.3541(4) 0.8458(3) 0.2190(4) 0.060(3) Uani 1 1 d GD A .
H69A H 0.3813 0.8983 0.2485 0.072 Uiso 1 1 calc R . .
C70 C 0.2646(4) 0.8329(3) 0.1918(4) 0.054(3) Uani 1 1 d GD A .
H70A H 0.2307 0.8765 0.2027 0.065 Uiso 1 1 calc R . .
C71 C 0.2248(3) 0.7562(4) 0.1486(4) 0.068(3) Uani 1 1 d GD A .
H71A H 0.1636 0.7474 0.1301 0.082 Uiso 1 1 calc R . .
C72 C 0.2745(3) 0.6924(3) 0.1327(3) 0.047(2) Uani 1 1 d GD A .
H72A H 0.2473 0.6400 0.1032 0.056 Uiso 1 1 calc R . .
C73 C 0.3714(8) 0.7621(7) 0.7119(8) 0.035(3) Uani 0.702(10) 1 d PD A 2
H73A H 0.3894 0.7449 0.7597 0.042 Uiso 0.702(10) 1 calc PR A 2
H73B H 0.4242 0.7784 0.7003 0.042 Uiso 0.702(10) 1 calc PR A 2
C74 C 0.3188(8) 0.8340(7) 0.7265(7) 0.046(4) Uani 0.702(10) 1 d PD A 2
H74A H 0.2911 0.8440 0.6762 0.055 Uiso 0.702(10) 1 calc PR A 2
H74B H 0.2724 0.8207 0.7479 0.055 Uiso 0.702(10) 1 calc PR A 2
C75 C 0.3727(5) 0.9100(5) 0.7823(5) 0.033(3) Uani 0.702(10) 1 d PGD A 2
C76 C 0.3706(6) 0.9360(6) 0.8595(5) 0.057(4) Uani 0.702(10) 1 d PG A 2
H76A H 0.3382 0.9042 0.8783 0.068 Uiso 0.702(10) 1 calc PR A 2
C77 C 0.4160(7) 1.0084(7) 0.9090(5) 0.084(10) Uani 0.702(10) 1 d PG A 2
H77A H 0.4145 1.0262 0.9617 0.101 Uiso 0.702(10) 1 calc PR A 2
C78 C 0.4634(7) 1.0550(5) 0.8814(8) 0.072(6) Uani 0.702(10) 1 d PG A 2
H78A H 0.4944 1.1045 0.9153 0.087 Uiso 0.702(10) 1 calc PR A 2
C79 C 0.4655(6) 1.0290(7) 0.8043(9) 0.079(6) Uani 0.702(10) 1 d PG A 2
H79A H 0.4980 1.0608 0.7855 0.095 Uiso 0.702(10) 1 calc PR A 2
C80 C 0.4202(7) 0.9565(7) 0.7548(5) 0.077(7) Uani 0.702(10) 1 d PG A 2
H80A H 0.4216 0.9388 0.7021 0.093 Uiso 0.702(10) 1 calc PR A 2
C97 C 0.6358(5) 0.7559(4) 0.8088(4) 0.0293(19) Uani 1 1 d . A .
H97A H 0.6840 0.7775 0.7945 0.035 Uiso 1 1 calc R . .
H97B H 0.5814 0.7710 0.7788 0.035 Uiso 1 1 calc R . .
C98 C 0.6475(6) 0.7941(6) 0.8973(4) 0.052(3) Uani 1 1 d D . .
H98A H 0.5905 0.7944 0.9076 0.063 Uiso 1 1 calc R A .
H98B H 0.6835 0.7615 0.9269 0.063 Uiso 1 1 calc R . .
C99 C 0.6899(4) 0.8791(3) 0.9241(3) 0.049(3) Uani 1 1 d GD A .
C100 C 0.7743(4) 0.8986(4) 0.9717(4) 0.061(3) Uani 1 1 d GD . .
H10C H 0.8062 0.8581 0.9879 0.073 Uiso 1 1 calc R A .
C101 C 0.8119(3) 0.9774(4) 0.9957(4) 0.065(3) Uani 1 1 d GD A .
H10D H 0.8696 0.9908 1.0283 0.078 Uiso 1 1 calc R . .
C102 C 0.7651(4) 1.0368(3) 0.9721(4) 0.063(3) Uani 1 1 d GD . .
H10E H 0.7909 1.0907 0.9885 0.075 Uiso 1 1 calc R A .
C103 C 0.6807(4) 1.0173(3) 0.9245(4) 0.053(3) Uani 1 1 d GD A .
H10F H 0.6488 1.0579 0.9084 0.064 Uiso 1 1 calc R . .
C104 C 0.6431(3) 0.9385(4) 0.9005(3) 0.047(3) Uani 1 1 d GD . .
H10G H 0.5854 0.9251 0.8680 0.057 Uiso 1 1 calc R A .
C105 C 0.3872(5) 0.4898(6) 0.8361(5) 0.042(2) Uani 1 1 d . A .
H10H H 0.4186 0.4468 0.8109 0.050 Uiso 1 1 calc R . .
H10I H 0.4267 0.5203 0.8874 0.050 Uiso 1 1 calc R . .
C106 C 0.3094(5) 0.4512(6) 0.8490(6) 0.049(3) Uani 1 1 d D . .
H10J H 0.2849 0.4917 0.8847 0.059 Uiso 1 1 calc R A .
H10K H 0.2642 0.4289 0.7989 0.059 Uiso 1 1 calc R . .
C107 C 0.3403(3) 0.3850(4) 0.8841(4) 0.047(2) Uani 1 1 d GD A .
C108 C 0.3278(4) 0.3061(4) 0.8358(3) 0.057(3) Uani 1 1 d GD . .
H10L H 0.3001 0.2946 0.7816 0.068 Uiso 1 1 calc R A .
C109 C 0.3557(5) 0.2440(3) 0.8669(4) 0.076(4) Uani 1 1 d GD A .
H10M H 0.3472 0.1900 0.8339 0.091 Uiso 1 1 calc R . .
C110 C 0.3962(5) 0.2608(4) 0.9462(4) 0.097(5) Uani 1 1 d GD . .
H11A H 0.4153 0.2184 0.9674 0.117 Uiso 1 1 calc R A .
C111 C 0.4088(5) 0.3397(5) 0.9944(3) 0.090(5) Uani 1 1 d GD A .
H11B H 0.4365 0.3512 1.0486 0.108 Uiso 1 1 calc R . .
C112 C 0.3808(5) 0.4018(3) 0.9634(4) 0.065(3) Uani 1 1 d GD . .
H11C H 0.3894 0.4558 0.9963 0.078 Uiso 1 1 calc R A .
C113 C 0.2706(6) 0.2763(5) 0.5433(5) 0.040(2) Uani 1 1 d . A .
H11D H 0.2404 0.2337 0.4949 0.048 Uiso 1 1 calc R . .
H11E H 0.3334 0.2759 0.5497 0.048 Uiso 1 1 calc R . .
C114 C 0.2500(7) 0.2576(6) 0.6139(4) 0.054(3) Uani 1 1 d D . .
H11F H 0.2883 0.2932 0.6635 0.064 Uiso 1 1 calc R A .
H11G H 0.1893 0.2662 0.6129 0.064 Uiso 1 1 calc R . .
C115 C 0.2652(6) 0.1693(3) 0.6065(3) 0.054(3) Uani 1 1 d GD A .
C116 C 0.1946(4) 0.1122(5) 0.5830(4) 0.072(3) Uani 1 1 d GD . .
H11H H 0.1377 0.1280 0.5716 0.086 Uiso 1 1 calc R A .
C117 C 0.2073(6) 0.0318(4) 0.5760(4) 0.102(5) Uani 1 1 d GD A .
H11I H 0.1591 -0.0073 0.5599 0.123 Uiso 1 1 calc R . .
C118 C 0.2905(8) 0.0086(4) 0.5925(4) 0.088(4) Uani 1 1 d GD . .
H11J H 0.2992 -0.0463 0.5877 0.105 Uiso 1 1 calc R A .
C119 C 0.3611(6) 0.0658(6) 0.6161(5) 0.095(4) Uani 1 1 d GD A .
H11K H 0.4180 0.0499 0.6274 0.114 Uiso 1 1 calc R . .
C120 C 0.3484(5) 0.1461(5) 0.6231(4) 0.072(3) Uani 1 1 d GD . .
H12B H 0.3967 0.1852 0.6392 0.086 Uiso 1 1 calc R A .
N1 N 0.0127(6) 0.5242(5) 0.5321(6) 0.062(3) Uani 0.50 1 d PDU B -1
C145 C -0.0335(7) 0.6000(7) 0.5364(11) 0.058(4) Uani 0.50 1 d PDU B -1
H14G H -0.0699 0.5965 0.4834 0.070 Uiso 0.50 1 calc PR B -1
H14H H -0.0724 0.6016 0.5697 0.070 Uiso 0.50 1 calc PR B -1
C146 C 0.0243(11) 0.6774(7) 0.5678(14) 0.074(6) Uani 0.50 1 d PDU B -1
H14I H 0.0520 0.6878 0.6243 0.089 Uiso 0.50 1 calc PR B -1
H14J H 0.0704 0.6733 0.5413 0.089 Uiso 0.50 1 calc PR B -1
C147 C -0.0276(11) 0.7454(8) 0.5545(11) 0.069(5) Uani 0.50 1 d PDU B -1
H14K H -0.0572 0.7332 0.4981 0.082 Uiso 0.50 1 calc PR B -1
H14L H -0.0725 0.7498 0.5823 0.082 Uiso 0.50 1 calc PR B -1
C148 C 0.0264(15) 0.8245(9) 0.5817(11) 0.080(6) Uani 0.50 1 d PDU B -1
H14M H -0.0081 0.8639 0.5607 0.096 Uiso 0.50 1 calc PR B -1
H14N H 0.0767 0.8177 0.5606 0.096 Uiso 0.50 1 calc PR B -1
C149 C 0.058(3) 0.8575(18) 0.6689(11) 0.081(9) Uani 0.50 1 d PDU B -1
H14O H 0.0079 0.8696 0.6901 0.097 Uiso 0.50 1 calc PR B -1
H14P H 0.0881 0.8166 0.6907 0.097 Uiso 0.50 1 calc PR B -1
C150 C 0.118(2) 0.9326(16) 0.6929(11) 0.080(7) Uani 0.50 1 d PDU B -1
H15B H 0.1716 0.9184 0.6785 0.096 Uiso 0.50 1 calc PR B -1
H15C H 0.0907 0.9695 0.6636 0.096 Uiso 0.50 1 calc PR B -1
C151 C 0.1405(18) 0.9759(14) 0.7785(11) 0.088(8) Uani 0.50 1 d PDU B -1
H15D H 0.1649 0.9383 0.8081 0.106 Uiso 0.50 1 calc PR B -1
H15E H 0.0874 0.9933 0.7925 0.106 Uiso 0.50 1 calc PR B -1
C152 C 0.2046(15) 1.0480(13) 0.8012(14) 0.104(8) Uani 0.50 1 d PDU B -1
H15T H 0.2211 1.0720 0.8579 0.156 Uiso 0.50 1 calc PR B -1
H15U H 0.1786 1.0876 0.7759 0.156 Uiso 0.50 1 calc PR B -1
H15V H 0.2559 1.0314 0.7846 0.156 Uiso 0.50 1 calc PR B -1
C153 C -0.0517(8) 0.4517(7) 0.5143(12) 0.067(5) Uani 0.50 1 d PDU B -1
H15F H -0.0841 0.4635 0.5537 0.080 Uiso 0.50 1 calc PR B -1
H15G H -0.0936 0.4452 0.4629 0.080 Uiso 0.50 1 calc PR B -1
C154 C -0.0147(12) 0.3743(7) 0.5131(14) 0.077(6) Uani 0.50 1 d PDU B -1
H15H H 0.0344 0.3728 0.4906 0.092 Uiso 0.50 1 calc PR B -1
H15I H 0.0091 0.3740 0.5678 0.092 Uiso 0.50 1 calc PR B -1
C155 C -0.0720(12) 0.2994(8) 0.4704(15) 0.090(7) Uani 0.50 1 d PDU B -1
H15J H -0.0975 0.2985 0.4156 0.108 Uiso 0.50 1 calc PR B -1
H15K H -0.1198 0.2976 0.4941 0.108 Uiso 0.50 1 calc PR B -1
C156 C -0.0241(16) 0.2280(9) 0.4724(14) 0.117(8) Uani 0.50 1 d PDU B -1
H15L H 0.0316 0.2370 0.4619 0.140 Uiso 0.50 1 calc PR B -1
H15M H -0.0113 0.2219 0.5254 0.140 Uiso 0.50 1 calc PR B -1
C157 C -0.0712(19) 0.1528(11) 0.4155(12) 0.108(8) Uani 0.50 1 d PDU B -1
H15R H -0.1303 0.1486 0.4209 0.130 Uiso 0.50 1 calc PR B -1
H15S H -0.0422 0.1069 0.4289 0.130 Uiso 0.50 1 calc PR B -1
C158 C -0.078(3) 0.145(2) 0.3333(13) 0.105(11) Uani 0.50 1 d PDU B -1
H15N H -0.1143 0.1855 0.3163 0.126 Uiso 0.50 1 calc PR B -1
H15O H -0.0196 0.1556 0.3278 0.126 Uiso 0.50 1 calc PR B -1
C159 C -0.115(4) 0.0634(18) 0.2841(13) 0.130(12) Uani 0.50 1 d PDU B -1
H15P H -0.0720 0.0250 0.2930 0.156 Uiso 0.50 1 calc PR B -1
H15Q H -0.1654 0.0483 0.3002 0.156 Uiso 0.50 1 calc PR B -1
C160 C -0.144(3) 0.056(2) 0.2002(14) 0.147(13) Uani 0.50 1 d PDU B -1
H16P H -0.1706 0.0010 0.1709 0.220 Uiso 0.50 1 calc PR B -1
H16Q H -0.0939 0.0669 0.1829 0.220 Uiso 0.50 1 calc PR B -1
H16R H -0.1859 0.0945 0.1909 0.220 Uiso 0.50 1 calc PR B -1
C161 C 0.0559(9) 0.5090(13) 0.4670(8) 0.081(5) Uani 0.50 1 d PDU B -1
H16B H 0.1032 0.5522 0.4813 0.097 Uiso 0.50 1 calc PR B -1
H16C H 0.0822 0.4574 0.4627 0.097 Uiso 0.50 1 calc PR B -1
C162 C -0.0038(16) 0.5055(14) 0.3882(7) 0.114(8) Uani 0.50 1 d PDU B -1
H16N H -0.0523 0.5379 0.3959 0.136 Uiso 0.50 1 calc PR B -1
H16O H 0.0280 0.5302 0.3603 0.136 Uiso 0.50 1 calc PR B -1
C163 C -0.0397(19) 0.4210(14) 0.3382(12) 0.116(9) Uani 0.50 1 d PDU B -1
H16L H -0.0795 0.3989 0.3613 0.139 Uiso 0.50 1 calc PR B -1
H16M H 0.0080 0.3861 0.3363 0.139 Uiso 0.50 1 calc PR B -1
C164 C -0.0875(18) 0.4209(16) 0.2563(11) 0.096(8) Uani 0.50 1 d PDU B -1
H16D H -0.1200 0.4688 0.2580 0.115 Uiso 0.50 1 calc PR B -1
H16E H -0.0462 0.4221 0.2258 0.115 Uiso 0.50 1 calc PR B -1
C165 C -0.149(3) 0.345(2) 0.2194(15) 0.103(11) Uani 0.50 1 d PDU B -1
H16F H -0.1967 0.3495 0.2435 0.123 Uiso 0.50 1 calc PR B -1
H16G H -0.1178 0.2986 0.2294 0.123 Uiso 0.50 1 calc PR B -1
C166 C -0.185(3) 0.330(3) 0.1324(14) 0.118(13) Uani 0.50 1 d PDU B -1
H16H H -0.1375 0.3262 0.1076 0.141 Uiso 0.50 1 calc PR B -1
H16I H -0.2190 0.3739 0.1216 0.141 Uiso 0.50 1 calc PR B -1
C167 C -0.242(2) 0.2508(19) 0.1007(19) 0.140(14) Uani 0.50 1 d PDU B -1
H16J H -0.2068 0.2059 0.0863 0.168 Uiso 0.50 1 calc PR B -1
H16K H -0.2661 0.2422 0.1417 0.168 Uiso 0.50 1 calc PR B -1
C168 C -0.315(2) 0.250(3) 0.030(3) 0.165(16) Uani 0.50 1 d PDU B -1
H16S H -0.3470 0.1969 0.0078 0.248 Uiso 0.50 1 calc PR B -1
H16T H -0.2909 0.2633 -0.0087 0.248 Uiso 0.50 1 calc PR B -1
H16U H -0.3533 0.2907 0.0457 0.248 Uiso 0.50 1 calc PR B -1
C169 C 0.0785(8) 0.5322(11) 0.6099(7) 0.066(5) Uani 0.50 1 d PDU B -1
H16V H 0.1131 0.4856 0.6030 0.079 Uiso 0.50 1 calc PR B -1
H16W H 0.1181 0.5812 0.6230 0.079 Uiso 0.50 1 calc PR B -1
C170 C 0.0454(14) 0.5367(16) 0.6767(7) 0.091(7) Uani 0.50 1 d PDU B -1
H17C H 0.0161 0.4831 0.6684 0.110 Uiso 0.50 1 calc PR B -1
H17D H 0.0009 0.5752 0.6766 0.110 Uiso 0.50 1 calc PR B -1
C171 C 0.1074(18) 0.5606(14) 0.7544(10) 0.085(8) Uani 0.50 1 d PDU B -1
H17E H 0.0779 0.5497 0.7913 0.102 Uiso 0.50 1 calc PR B -1
H17F H 0.1546 0.5251 0.7532 0.102 Uiso 0.50 1 calc PR B -1
C172 C 0.146(2) 0.6440(16) 0.7862(17) 0.084(9) Uani 0.50 1 d PDU B -1
H17G H 0.0990 0.6795 0.7830 0.101 Uiso 0.50 1 calc PR B -1
H17H H 0.1800 0.6533 0.7516 0.101 Uiso 0.50 1 calc PR B -1
C173 C 0.203(2) 0.6703(18) 0.8662(12) 0.064(7) Uani 0.50 1 d PDU B -1
H17I H 0.2374 0.6256 0.8752 0.076 Uiso 0.50 1 calc PR B -1
H17J H 0.1662 0.6799 0.9022 0.076 Uiso 0.50 1 calc PR B -1
C174 C 0.2625(14) 0.7428(13) 0.8875(12) 0.056(5) Uani 0.50 1 d PDU B -1
H17K H 0.2984 0.7336 0.8509 0.068 Uiso 0.50 1 calc PR B -1
H17L H 0.2279 0.7877 0.8795 0.068 Uiso 0.50 1 calc PR B -1
C175 C 0.3201(17) 0.7683(15) 0.9671(15) 0.087(8) Uani 0.50 1 d PDU B -1
H17N H 0.3413 0.8257 0.9805 0.104 Uiso 0.50 1 calc PR B -1
H17O H 0.2870 0.7634 1.0035 0.104 Uiso 0.50 1 calc PR B -1
C176 C 0.3943(12) 0.7211(15) 0.9777(12) 0.079(7) Uani 0.50 1 d PDU B -1
H17M H 0.4178 0.7258 1.0331 0.118 Uiso 0.50 1 calc PR B -1
H17P H 0.4388 0.7415 0.9589 0.118 Uiso 0.50 1 calc PR B -1
H17Q H 0.3760 0.6645 0.9481 0.118 Uiso 0.50 1 calc PR B -1

loop_
_atom_site_aniso_label
_atom_site_aniso_U_11
_atom_site_aniso_U_22
_atom_site_aniso_U_33
_atom_site_aniso_U_23
_atom_site_aniso_U_13
_atom_site_aniso_U_12
Au1 0.02876(16) 0.01918(18) 0.02999(18) 0.00322(14) 0.00754(14) -0.00111(13)
Au2 0.03415(17) 0.02384(19) 0.02881(18) 0.00493(15) 0.00825(15) -0.00267(14)
Au3 0.02784(16) 0.0271(2) 0.0340(2) 0.00503(15) 0.00738(14) -0.00113(14)
Au4 0.02550(15) 0.02318(19) 0.02934(18) 0.00361(14) 0.00591(14) 0.00119(13)
Au9 0.03225(16) 0.02356(19) 0.02890(18) 0.00470(14) 0.01385(14) 0.00448(14)
Au10 0.03781(18) 0.0323(2) 0.0389(2) 0.00749(17) 0.01403(16) 0.00934(15)
Au11 0.03577(17) 0.0265(2) 0.03120(19) 0.00507(15) 0.01040(15) 0.00274(14)
Au12 0.03045(16) 0.02449(19) 0.02650(18) 0.00695(14) 0.01013(14) 0.00190(14)
Au17 0.03040(16) 0.02263(19) 0.02430(18) 0.00155(14) 0.00833(14) -0.00182(13)
Au18 0.03611(17) 0.02477(19) 0.02747(18) 0.00463(15) 0.01097(15) -0.00065(14)
Au19 0.03130(17) 0.0313(2) 0.0348(2) 0.00806(16) 0.01436(15) 0.00150(14)
Au20 0.02601(15) 0.02600(19) 0.02854(18) 0.00585(14) 0.00934(14) -0.00199(13)
Au25 0.0239(2) 0.0180(2) 0.0222(2) 0.00239(18) 0.00784(18) -0.00057(17)
S1 0.0340(11) 0.0215(12) 0.0335(13) 0.0004(10) 0.0079(10) -0.0023(9)
S2 0.0340(11) 0.0304(13) 0.0372(13) 0.0053(10) 0.0104(10) -0.0049(10)
S3 0.0269(10) 0.0275(13) 0.0375(13) 0.0054(10) 0.0094(9) -0.0004(9)
S7 0.024(8) 0.028(7) 0.058(12) 0.020(6) 0.010(6) 0.007(5)
S8 0.0403(12) 0.0323(14) 0.0420(14) 0.0064(11) 0.0124(11) 0.0083(10)
S9 0.0319(10) 0.0253(12) 0.0329(12) 0.0093(10) 0.0098(9) 0.0014(9)
S10 0.035(4) 0.040(3) 0.043(4) 0.013(3) 0.018(3) 0.013(3)
S13 0.0353(11) 0.0274(13) 0.0255(12) 0.0026(10) 0.0080(9) 0.0018(9)
S14 0.0406(12) 0.0329(14) 0.0363(13) 0.0086(11) 0.0192(10) 0.0028(10)
S15 0.0330(11) 0.0369(14) 0.0369(13) 0.0067(11) 0.0143(10) -0.0025(10)
C1 0.049(5) 0.032(6) 0.039(6) 0.006(4) 0.009(5) -0.001(4)
C2 0.056(6) 0.018(5) 0.050(6) 0.011(4) 0.008(5) 0.003(4)
C3 0.044(5) 0.020(5) 0.057(7) 0.010(5) 0.010(5) -0.006(4)
C4 0.059(6) 0.042(7) 0.074(8) 0.023(6) 0.027(6) -0.004(5)
C5 0.051(7) 0.054(8) 0.118(12) 0.034(8) 0.024(7) -0.003(6)
C6 0.041(6) 0.048(7) 0.084(9) 0.008(7) -0.008(6) -0.006(5)
C7 0.072(7) 0.028(6) 0.049(7) -0.002(5) 0.000(6) -0.003(5)
C8 0.061(6) 0.022(5) 0.048(6) -0.001(5) 0.019(5) 0.002(5)
C9 0.036(5) 0.029(5) 0.038(5) -0.002(4) 0.002(4) -0.003(4)
C10 0.030(5) 0.049(7) 0.059(7) 0.001(5) 0.007(5) -0.006(4)
C11 0.027(4) 0.048(7) 0.048(6) 0.001(5) -0.001(4) -0.004(4)
C12 0.059(6) 0.066(8) 0.056(7) 0.009(6) 0.007(6) -0.029(6)
C13 0.063(7) 0.092(11) 0.049(8) -0.021(7) -0.004(6) -0.027(7)
C14 0.080(9) 0.092(11) 0.047(8) 0.005(8) -0.002(7) 0.020(8)
C15 0.103(10) 0.078(10) 0.048(8) 0.027(7) 0.001(7) 0.027(8)
C16 0.071(7) 0.061(8) 0.055(8) 0.029(6) 0.003(6) 0.013(6)
C17 0.033(4) 0.037(6) 0.030(5) 0.003(4) 0.004(4) -0.001(4)
C18 0.032(5) 0.055(7) 0.038(6) 0.010(5) 0.003(4) -0.006(4)
C19 0.033(5) 0.054(7) 0.037(6) 0.010(5) 0.003(4) -0.007(5)
C20 0.033(5) 0.053(7) 0.057(7) 0.012(6) 0.003(5) -0.006(5)
C21 0.054(6) 0.078(9) 0.057(8) 0.031(7) -0.004(6) -0.022(6)
C22 0.071(8) 0.082(10) 0.042(7) 0.016(7) 0.007(6) -0.025(7)
C23 0.067(7) 0.082(10) 0.061(8) 0.011(7) 0.031(6) -0.016(7)
C24 0.044(5) 0.056(7) 0.057(7) 0.017(6) 0.020(5) 0.000(5)
C57 0.051(6) 0.050(7) 0.045(6) 0.010(5) 0.019(5) 0.022(5)
C58 0.044(6) 0.056(8) 0.069(8) 0.001(6) 0.003(5) 0.014(5)
C59 0.051(6) 0.058(8) 0.073(8) 0.024(7) 0.009(6) 0.017(6)
C60 0.092(10) 0.076(10) 0.134(14) 0.062(10) -0.004(9) -0.005(8)
C61 0.094(12) 0.21(2) 0.129(16) 0.101(16) -0.012(11) 0.025(13)
C62 0.062(9) 0.19(2) 0.096(13) 0.041(13) 0.008(8) -0.003(11)
C63 0.079(10) 0.103(13) 0.115(13) 0.002(10) 0.019(9) -0.003(9)
C64 0.062(8) 0.060(9) 0.160(15) 0.046(9) -0.013(9) -0.014(7)
C65 0.032(4) 0.022(5) 0.030(5) 0.002(4) 0.007(4) -0.002(4)
C66 0.043(5) 0.032(6) 0.029(5) 0.007(4) 0.002(4) 0.001(4)
C67 0.040(5) 0.026(5) 0.039(5) 0.013(4) 0.009(4) 0.003(4)
C68 0.037(5) 0.037(6) 0.063(7) 0.016(5) 0.009(5) 0.000(4)
C69 0.076(7) 0.026(6) 0.071(8) 0.010(5) 0.016(6) 0.001(5)
C70 0.061(7) 0.031(6) 0.082(8) 0.026(6) 0.027(6) 0.020(5)
C71 0.053(6) 0.046(8) 0.106(10) 0.032(7) 0.016(6) 0.018(6)
C72 0.056(6) 0.032(6) 0.044(6) 0.012(5) 0.000(5) -0.007(5)
C73 0.051(9) 0.022(8) 0.038(8) 0.005(6) 0.028(7) 0.003(8)
C74 0.060(9) 0.034(9) 0.037(8) 0.003(7) 0.010(7) 0.011(7)
C75 0.030(6) 0.031(8) 0.039(8) 0.011(6) 0.010(6) 0.014(6)
C76 0.057(9) 0.063(11) 0.044(10) 0.008(8) 0.013(8) -0.003(8)
C77 0.088(15) 0.083(19) 0.039(10) -0.038(10) 0.007(10) 0.013(11)
C78 0.050(10) 0.041(11) 0.102(16) 0.002(11) 0.002(10) 0.008(8)
C79 0.058(11) 0.055(13) 0.119(18) 0.033(12) 0.008(12) -0.001(9)
C80 0.111(17) 0.079(16) 0.055(12) 0.043(12) 0.021(11) 0.005(12)
C97 0.034(4) 0.015(5) 0.030(5) -0.007(4) 0.010(4) -0.004(3)
C98 0.087(7) 0.040(6) 0.025(5) -0.002(4) 0.021(5) -0.010(5)
C99 0.078(7) 0.033(6) 0.030(6) -0.002(5) 0.017(5) -0.002(5)
C100 0.088(8) 0.039(7) 0.046(7) -0.002(5) 0.019(6) 0.006(6)
C101 0.057(7) 0.038(7) 0.074(8) -0.005(6) -0.001(6) -0.008(5)
C102 0.063(7) 0.039(7) 0.071(8) -0.002(6) 0.013(6) -0.011(6)
C103 0.067(7) 0.038(7) 0.058(7) 0.012(5) 0.027(6) 0.015(5)
C104 0.054(6) 0.036(6) 0.044(6) -0.002(5) 0.017(5) -0.003(5)
C105 0.046(5) 0.052(7) 0.029(5) 0.008(5) 0.017(4) 0.005(5)
C106 0.052(6) 0.047(7) 0.072(7) 0.037(6) 0.035(5) 0.006(5)
C107 0.064(6) 0.037(6) 0.047(6) 0.017(5) 0.024(5) -0.003(5)
C108 0.063(7) 0.052(8) 0.059(7) 0.021(6) 0.020(6) -0.009(6)
C109 0.131(11) 0.044(8) 0.055(8) 0.001(6) 0.045(8) 0.001(7)
C110 0.184(15) 0.061(9) 0.060(9) 0.033(7) 0.041(9) -0.008(9)
C111 0.182(14) 0.046(8) 0.043(7) 0.014(6) 0.035(8) -0.009(9)
C112 0.114(9) 0.039(7) 0.051(7) 0.014(6) 0.040(7) -0.011(6)
C113 0.059(6) 0.027(5) 0.042(6) 0.013(4) 0.023(5) -0.001(4)
C114 0.098(8) 0.032(6) 0.037(6) 0.004(5) 0.035(6) -0.001(5)
C115 0.102(9) 0.036(7) 0.028(5) 0.009(5) 0.027(6) -0.016(6)
C116 0.098(9) 0.064(9) 0.069(8) 0.030(7) 0.040(7) -0.015(7)
C117 0.191(17) 0.061(10) 0.052(8) 0.029(7) 0.020(10) -0.030(10)
C118 0.149(13) 0.050(9) 0.063(9) 0.024(7) 0.019(9) 0.007(10)
C119 0.124(12) 0.081(11) 0.096(11) 0.059(9) 0.022(9) 0.014(10)
C120 0.101(10) 0.066(9) 0.043(7) 0.017(6) 0.013(7) -0.008(7)
N1 0.036(7) 0.076(7) 0.086(8) 0.029(10) 0.030(6) 0.021(6)
C145 0.026(8) 0.079(6) 0.070(12) 0.018(9) 0.017(8) 0.021(5)
C146 0.052(10) 0.074(7) 0.093(15) 0.017(11) 0.022(10) 0.017(6)
C147 0.070(11) 0.085(7) 0.065(11) 0.035(8) 0.028(9) 0.021(7)
C148 0.093(15) 0.082(8) 0.073(9) 0.036(10) 0.021(11) 0.017(9)
C149 0.097(18) 0.079(13) 0.072(10) 0.030(9) 0.024(11) 0.028(10)
C150 0.072(13) 0.097(14) 0.077(11) 0.026(9) 0.030(11) 0.023(9)
C151 0.087(14) 0.091(14) 0.082(11) 0.018(10) 0.021(12) 0.029(10)
C152 0.093(14) 0.099(14) 0.108(15) 0.017(11) 0.022(12) 0.022(10)
C153 0.041(9) 0.084(6) 0.075(13) 0.015(10) 0.022(8) 0.006(6)
C154 0.068(12) 0.078(6) 0.093(15) 0.021(10) 0.043(11) 0.009(7)
C155 0.072(12) 0.087(7) 0.104(16) 0.043(11) -0.001(11) 0.004(7)
C156 0.136(17) 0.081(7) 0.131(13) 0.040(11) 0.023(14) 0.023(10)
C157 0.124(18) 0.097(9) 0.113(11) 0.035(10) 0.046(14) 0.010(12)
C158 0.081(17) 0.136(17) 0.120(11) 0.039(11) 0.065(13) 0.023(14)
C159 0.14(2) 0.140(17) 0.110(12) 0.028(11) 0.050(16) 0.027(16)
C160 0.16(2) 0.15(2) 0.125(12) 0.059(12) 0.006(15) 0.010(17)
C161 0.074(11) 0.076(13) 0.116(7) 0.029(9) 0.065(7) 0.028(8)
C162 0.111(14) 0.147(15) 0.098(7) 0.031(10) 0.061(9) -0.030(13)
C163 0.112(16) 0.123(15) 0.119(12) 0.034(11) 0.044(11) 0.017(14)
C164 0.078(15) 0.119(16) 0.104(10) 0.018(10) 0.062(10) 0.025(11)
C165 0.093(17) 0.127(18) 0.113(12) 0.055(13) 0.050(12) 0.009(14)
C166 0.14(2) 0.105(17) 0.103(12) 0.014(13) 0.050(13) 0.044(14)
C167 0.153(19) 0.116(17) 0.137(18) 0.019(13) 0.040(13) 0.033(13)
C168 0.179(18) 0.15(2) 0.15(2) 0.042(16) 0.019(13) 0.010(16)
C169 0.037(8) 0.053(12) 0.092(7) 0.001(9) 0.014(6) 0.030(7)
C170 0.075(13) 0.112(15) 0.085(8) 0.044(11) 0.005(7) 0.014(12)
C171 0.060(14) 0.091(12) 0.093(7) 0.027(11) 0.002(9) 0.019(11)
C172 0.061(14) 0.076(12) 0.111(14) 0.025(12) 0.020(11) 0.037(10)
C173 0.075(12) 0.046(11) 0.084(11) 0.016(9) 0.049(8) 0.021(8)
C174 0.099(11) 0.039(10) 0.056(9) 0.030(8) 0.046(7) 0.021(7)
C175 0.138(13) 0.050(13) 0.069(11) 0.017(11) 0.026(10) 0.005(9)
C176 0.080(12) 0.088(15) 0.047(12) -0.006(11) 0.012(9) -0.017(10)

loop_
_atom_type_symbol
_atom_type_description
_atom_type_scat_dispersion_real
_atom_type_scat_dispersion_imag
_atom_type_scat_source
C C 0.0033 0.0016 'International Tables Vol C Tables 4.2.6.8 and 6.1.1.4'
H H 0.0000 0.0000 'International Tables Vol C Tables 4.2.6.8 and 6.1.1.4'
N N 0.0061 0.0033 'International Tables Vol C Tables 4.2.6.8 and 6.1.1.4'
S S 0.1246 0.1234 'International Tables Vol C Tables 4.2.6.8 and 6.1.1.4'
Au Au -2.0133 8.8022 'International Tables Vol C Tables 4.2.6.8 and 6.1.1.4'

loop_
_citation_id
_citation_doi
_citation_year
1 10.1021/ja801173r 2008
2 10.1021/jp805786p 2008

loop_
_geom_angle_atom_site_label_1
_geom_angle_atom_site_label_2
_geom_angle_atom_site_label_3
_geom_angle
_geom_angle_site_symmetry_1
_geom_angle_site_symmetry_3
_geom_angle_publ_flag
S1 Au1 Au25 148.90(6) . . ?
S1 Au1 Au4 144.39(5) . 2_666 ?
Au25 Au1 Au4 59.711(11) . 2_666 ?
S1 Au1 Au9 109.77(6) . . ?
Au25 Au1 Au9 57.936(11) . . ?
Au4 Au1 Au9 62.099(16) 2_666 . ?
S1 Au1 Au20 106.52(5) . 2_666 ?
Au25 Au1 Au20 57.442(11) . 2_666 ?
Au4 Au1 Au20 109.041(18) 2_666 2_666 ?
Au9 Au1 Au20 105.476(17) . 2_666 ?
S1 Au1 Au12 141.65(5) . . ?
Au25 Au1 Au12 57.622(11) . . ?
Au4 Au1 Au12 61.090(13) 2_666 . ?
Au9 Au1 Au12 108.465(18) . . ?
Au20 Au1 Au12 59.631(11) 2_666 . ?
S1 Au1 Au17 91.52(6) . . ?
Au25 Au1 Au17 57.395(11) . . ?
Au4 Au1 Au17 109.612(17) 2_666 . ?
Au9 Au1 Au17 59.952(15) . . ?
Au20 Au1 Au17 56.359(12) 2_666 . ?
Au12 Au1 Au17 105.042(18) . . ?
S1 Au1 Au11 97.32(6) . . ?
Au25 Au1 Au11 113.431(13) . . ?
Au4 Au1 Au11 66.305(14) 2_666 . ?
Au9 Au1 Au11 122.352(17) . . ?
Au20 Au1 Au11 114.221(15) 2_666 . ?
Au12 Au1 Au11 63.851(16) . . ?
Au17 Au1 Au11 168.883(14) . . ?
S1 Au1 Au10 83.60(5) . . ?
Au25 Au1 Au10 110.766(13) . . ?
Au4 Au1 Au10 61.298(15) 2_666 . ?
Au9 Au1 Au10 64.595(14) . . ?
Au20 Au1 Au10 168.200(15) 2_666 . ?
Au12 Au1 Au10 115.942(13) . . ?
Au17 Au1 Au10 118.533(15) . . ?
Au11 Au1 Au10 69.415(12) . . ?
S1 Au1 Au2 45.61(5) . . ?
Au25 Au1 Au2 108.684(13) . . ?
Au4 Au1 Au2 168.300(15) 2_666 . ?
Au9 Au1 Au2 111.571(18) . . ?
Au20 Au1 Au2 61.961(15) 2_666 . ?
Au12 Au1 Au2 115.293(15) . . ?
Au17 Au1 Au2 59.603(13) . . ?
Au11 Au1 Au2 123.319(15) . . ?
Au10 Au1 Au2 126.486(16) . . ?
S2 Au2 S1 174.01(8) . . ?
S2 Au2 Au17 95.64(6) . . ?
S1 Au2 Au17 89.84(6) . . ?
S2 Au2 Au20 84.31(6) . 2_666 ?
S1 Au2 Au20 100.99(5) . 2_666 ?
Au17 Au2 Au20 52.897(14) . 2_666 ?
S2 Au2 Au1 138.50(6) . . ?
S1 Au2 Au1 47.20(5) . . ?
Au17 Au2 Au1 56.109(12) . . ?
Au20 Au2 Au1 54.767(11) 2_666 . ?
S2 Au3 S3 171.90(8) . . ?
S2 Au3 Au20 88.36(6) . 2_666 ?
S3 Au3 Au20 99.60(5) . 2_666 ?
S2 Au3 Au17 91.90(5) . . ?
S3 Au3 Au17 94.10(5) . . ?
Au20 Au3 Au17 53.042(12) 2_666 . ?
S2 Au3 Au4 140.54(5) . . ?
S3 Au3 Au4 47.33(5) . . ?
Au20 Au3 Au4 56.544(13) 2_666 . ?
Au17 Au3 Au4 53.892(12) . . ?
S3 Au4 Au25 153.88(5) . . ?
S3 Au4 Au1 145.92(5) . 2_666 ?
Au25 Au4 Au1 60.037(14) . 2_666 ?
S3 Au4 Au12 127.66(5) . 2_666 ?
Au25 Au4 Au12 58.051(13) . 2_666 ?
Au1 Au4 Au12 62.098(15) 2_666 2_666 ?
S3 Au4 Au17 100.70(5) . . ?
Au25 Au4 Au17 57.967(11) . . ?
Au1 Au4 Au17 110.270(16) 2_666 . ?
Au12 Au4 Au17 60.147(12) 2_666 . ?
S3 Au4 Au9 123.59(5) . 2_666 ?
Au25 Au4 Au9 57.803(9) . 2_666 ?
Au1 Au4 Au9 61.428(12) 2_666 2_666 ?
Au12 Au4 Au9 108.717(15) 2_666 2_666 ?
Au17 Au4 Au9 105.706(14) . 2_666 ?
S3 Au4 Au20 99.33(6) . 2_666 ?
Au25 Au4 Au20 57.298(11) . 2_666 ?
Au1 Au4 Au20 109.287(16) 2_666 2_666 ?
Au12 Au4 Au20 105.455(13) 2_666 2_666 ?
Au17 Au4 Au20 56.567(15) . 2_666 ?
Au9 Au4 Au20 59.653(13) 2_666 2_666 ?
S3 Au4 Au10 85.51(5) . 2_666 ?
Au25 Au4 Au10 114.388(15) . 2_666 ?
Au1 Au4 Au10 65.412(15) 2_666 2_666 ?
Au12 Au4 Au10 120.406(15) 2_666 2_666 ?
Au17 Au4 Au10 171.477(15) . 2_666 ?
Au9 Au4 Au10 65.831(13) 2_666 2_666 ?
Au20 Au4 Au10 116.949(18) 2_666 2_666 ?
S3 Au4 Au11 92.79(6) . 2_666 ?
Au25 Au4 Au11 109.695(15) . 2_666 ?
Au1 Au4 Au11 61.292(14) 2_666 2_666 ?
Au12 Au4 Au11 62.414(12) 2_666 2_666 ?
Au17 Au4 Au11 116.037(17) . 2_666 ?
Au9 Au4 Au11 117.297(15) 2_666 2_666 ?
Au20 Au4 Au11 166.766(13) 2_666 2_666 ?
Au10 Au4 Au11 69.061(16) 2_666 2_666 ?
S3 Au4 Au3 45.60(5) . . ?
Au25 Au4 Au3 108.285(17) . . ?
Au1 Au4 Au3 167.187(15) 2_666 . ?
Au12 Au4 Au3 117.791(16) 2_666 . ?
Au17 Au4 Au3 62.923(15) . . ?
Au9 Au4 Au3 108.714(14) 2_666 . ?
Au20 Au4 Au3 57.949(14) 2_666 . ?
Au10 Au4 Au3 119.694(16) 2_666 . ?
Au11 Au4 Au3 131.016(16) 2_666 . ?
S10 Au9 S7 12.3(3) . . ?
S10 Au9 Au25 154.1(2) . . ?
S7 Au9 Au25 146.1(5) . . ?
S10 Au9 Au12 146.0(2) . 2_666 ?
S7 Au9 Au12 147.4(5) . 2_666 ?
Au25 Au9 Au12 59.360(12) . 2_666 ?
S10 Au9 Au1 101.9(2) . . ?
S7 Au9 Au1 102.9(5) . . ?
Au25 Au9 Au1 58.229(13) . . ?
Au12 Au9 Au1 109.764(16) 2_666 . ?
S10 Au9 Au20 121.77(17) . . ?
S7 Au9 Au20 110.2(3) . . ?
Au25 Au9 Au20 57.516(11) . . ?
Au12 Au9 Au20 61.137(15) 2_666 . ?
Au1 Au9 Au20 105.806(17) . . ?
S10 Au9 Au17 130.38(18) . . ?
S7 Au9 Au17 141.5(3) . . ?
Au25 Au9 Au17 57.668(11) . . ?
Au12 Au9 Au17 61.069(13) 2_666 . ?
Au1 Au9 Au17 60.471(13) . . ?
Au20 Au9 Au17 107.834(13) . . ?
S10 Au9 Au4 98.1(2) . 2_666 ?
S7 Au9 Au4 88.4(5) . 2_666 ?
Au25 Au9 Au4 57.791(12) . 2_666 ?
Au12 Au9 Au4 109.459(14) 2_666 2_666 ?
Au1 Au9 Au4 56.476(13) . 2_666 ?
Au20 Au9 Au4 60.267(13) . 2_666 ?
Au17 Au9 Au4 105.560(12) . 2_666 ?
S10 Au9 Au18 90.9(2) . . ?
S7 Au9 Au18 101.3(5) . . ?
Au25 Au9 Au18 112.191(16) . . ?
Au12 Au9 Au18 64.415(12) 2_666 . ?
Au1 Au9 Au18 115.915(16) . . ?
Au20 Au9 Au18 119.417(16) . . ?
Au17 Au9 Au18 63.825(11) . . ?
Au4 Au9 Au18 169.190(14) 2_666 . ?
S10 Au9 Au19 86.6(2) . . ?
S7 Au9 Au19 84.1(5) . . ?
Au25 Au9 Au19 111.645(16) . . ?
Au12 Au9 Au19 63.693(15) 2_666 . ?
Au1 Au9 Au19 169.296(14) . . ?
Au20 Au9 Au19 63.822(16) . . ?
Au17 Au9 Au19 118.601(15) . . ?
Au4 Au9 Au19 116.324(15) 2_666 . ?
Au18 Au9 Au19 69.917(14) . . ?
S10 Au9 Au10 46.2(2) . . ?
S7 Au9 Au10 42.9(6) . . ?
Au25 Au9 Au10 108.118(15) . . ?
Au12 Au9 Au10 167.238(14) 2_666 . ?
Au1 Au9 Au10 61.048(14) . . ?
Au20 Au9 Au10 111.180(17) . . ?
Au17 Au9 Au10 115.830(14) . . ?
Au4 Au9 Au10 58.483(12) 2_666 . ?
Au18 Au9 Au10 126.678(14) . . ?
Au19 Au9 Au10 123.784(16) . . ?
S7 Au10 S8 171.5(5) . . ?
S7 Au10 S10 12.6(3) . . ?
S8 Au10 S10 169.88(19) . . ?
S7 Au10 Au4 90.2(4) . 2_666 ?
S8 Au10 Au4 94.02(6) . 2_666 ?
S10 Au10 Au4 95.15(18) . 2_666 ?
S7 Au10 Au1 101.6(5) . . ?
S8 Au10 Au1 86.80(5) . . ?
S10 Au10 Au1 95.26(18) . . ?
Au4 Au10 Au1 53.291(10) 2_666 . ?
S7 Au10 Au9 48.4(5) . . ?
S8 Au10 Au9 139.59(5) . . ?
S10 Au10 Au9 45.74(18) . . ?
Au4 Au10 Au9 55.688(15) 2_666 . ?
Au1 Au10 Au9 54.357(10) . . ?
S8 Au11 S9 172.91(8) . . ?
S8 Au11 Au1 88.56(6) . . ?
S9 Au11 Au1 96.76(5) . . ?
S8 Au11 Au12 139.20(6) . . ?
S9 Au11 Au12 47.71(5) . . ?
Au1 Au11 Au12 55.909(11) . . ?
S8 Au11 Au4 89.55(6) . 2_666 ?
S9 Au11 Au4 97.41(5) . 2_666 ?
Au1 Au11 Au4 52.402(11) . 2_666 ?
Au12 Au11 Au4 54.091(13) . 2_666 ?
S9 Au12 Au25 156.46(5) . . ?
S9 Au12 Au9 142.79(5) . 2_666 ?
Au25 Au12 Au9 59.708(10) . 2_666 ?
S9 Au12 Au4 104.80(5) . 2_666 ?
Au25 Au12 Au4 58.371(10) . 2_666 ?
Au9 Au12 Au4 110.140(15) 2_666 2_666 ?
S9 Au12 Au20 119.97(5) . 2_666 ?
Au25 Au12 Au20 57.813(13) . 2_666 ?
Au9 Au12 Au20 61.721(13) 2_666 2_666 ?
Au4 Au12 Au20 106.011(18) 2_666 2_666 ?
S9 Au12 Au17 131.16(5) . 2_666 ?
Au25 Au12 Au17 58.030(10) . 2_666 ?
Au9 Au12 Au17 61.847(16) 2_666 2_666 ?
Au4 Au12 Au17 60.051(13) 2_666 2_666 ?
Au20 Au12 Au17 108.861(15) 2_666 2_666 ?
S9 Au12 Au1 99.35(5) . . ?
Au25 Au12 Au1 58.239(15) . . ?
Au9 Au12 Au1 110.117(17) 2_666 . ?
Au4 Au12 Au1 56.810(11) 2_666 . ?
Au20 Au12 Au1 60.140(14) 2_666 . ?
Au17 Au12 Au1 105.952(15) 2_666 . ?
S9 Au12 Au19 84.11(5) . 2_666 ?
Au25 Au12 Au19 111.263(12) . 2_666 ?
Au9 Au12 Au19 62.877(12) 2_666 2_666 ?
Au4 Au12 Au19 169.209(15) 2_666 2_666 ?
Au20 Au12 Au19 63.713(15) 2_666 2_666 ?
Au17 Au12 Au19 118.565(15) 2_666 2_666 ?
Au1 Au12 Au19 116.384(13) . 2_666 ?
S9 Au12 Au18 91.23(5) . 2_666 ?
Au25 Au12 Au18 110.661(17) . 2_666 ?
Au9 Au12 Au18 62.179(15) 2_666 2_666 ?
Au4 Au12 Au18 116.251(14) 2_666 2_666 ?
Au20 Au12 Au18 117.952(16) 2_666 2_666 ?
Au17 Au12 Au18 63.283(13) 2_666 2_666 ?
Au1 Au12 Au18 168.543(15) . 2_666 ?
Au19 Au12 Au18 68.854(11) 2_666 2_666 ?
S9 Au12 Au11 46.19(5) . . ?
Au25 Au12 Au11 110.835(13) . . ?
Au9 Au12 Au11 170.106(15) 2_666 . ?
Au4 Au12 Au11 63.495(12) 2_666 . ?
Au20 Au12 Au11 111.610(14) 2_666 . ?
Au17 Au12 Au11 116.904(17) 2_666 . ?
Au1 Au12 Au11 60.240(13) . . ?
Au19 Au12 Au11 122.108(14) 2_666 . ?
Au18 Au12 Au11 126.935(15) 2_666 . ?
S13 Au17 Au25 154.17(5) . . ?
S13 Au17 Au20 145.21(5) . 2_666 ?
Au25 Au17 Au20 59.473(14) . 2_666 ?
S13 Au17 Au4 118.84(5) . . ?
Au25 Au17 Au4 58.276(11) . . ?
Au20 Au17 Au4 62.392(12) 2_666 . ?
S13 Au17 Au12 97.37(5) . 2_666 ?
Au25 Au17 Au12 58.022(12) . 2_666 ?
Au20 Au17 Au12 109.820(14) 2_666 2_666 ?
Au4 Au17 Au12 59.800(15) . 2_666 ?
S13 Au17 Au9 103.59(5) . . ?
Au25 Au17 Au9 57.985(9) . . ?
Au20 Au17 Au9 109.250(16) 2_666 . ?
Au4 Au17 Au9 106.102(14) . . ?
Au12 Au17 Au9 57.085(12) 2_666 . ?
S13 Au17 Au1 131.76(5) . . ?
Au25 Au17 Au1 57.999(14) . . ?
Au20 Au17 Au1 61.425(15) 2_666 . ?
Au4 Au17 Au1 109.382(17) . . ?
Au12 Au17 Au1 105.837(16) 2_666 . ?
Au9 Au17 Au1 59.577(11) . . ?
S13 Au17 Au2 90.55(5) . . ?
Au25 Au17 Au2 113.182(15) . . ?
Au20 Au17 Au2 65.379(12) 2_666 . ?
Au4 Au17 Au2 121.100(17) . . ?
Au12 Au17 Au2 170.078(15) 2_666 . ?
Au9 Au17 Au2 115.247(15) . . ?
Au1 Au17 Au2 64.288(13) . . ?
S13 Au17 Au18 46.04(5) . . ?
Au25 Au17 Au18 109.451(16) . . ?
Au20 Au17 Au18 168.756(14) 2_666 . ?
Au4 Au17 Au18 114.760(15) . . ?
Au12 Au17 Au18 61.824(12) 2_666 . ?
Au9 Au17 Au18 60.278(14) . . ?
Au1 Au17 Au18 112.120(17) . . ?
Au2 Au17 Au18 121.533(14) . . ?
S13 Au17 Au3 88.98(5) . . ?
Au25 Au17 Au3 108.730(13) . . ?
Au20 Au17 Au3 59.540(12) 2_666 . ?
Au4 Au17 Au3 63.184(11) . . ?
Au12 Au17 Au3 117.716(15) 2_666 . ?
Au9 Au17 Au3 166.715(14) . . ?
Au1 Au17 Au3 114.850(14) . . ?
Au2 Au17 Au3 68.186(13) . . ?
Au18 Au17 Au3 130.173(15) . . ?
S14 Au18 S13 172.69(8) . . ?
S14 Au18 Au9 86.37(6) . . ?
S13 Au18 Au9 100.81(5) . . ?
S14 Au18 Au12 92.76(6) . 2_666 ?
S13 Au18 Au12 92.62(5) . 2_666 ?
Au9 Au18 Au12 53.407(13) . 2_666 ?
S14 Au18 Au17 139.68(6) . . ?
S13 Au18 Au17 47.55(5) . . ?
Au9 Au18 Au17 55.897(15) . . ?
Au12 Au18 Au17 54.894(12) 2_666 . ?
S15 Au19 S14 172.80(7) . . ?
S15 Au19 Au9 100.03(6) . . ?
S14 Au19 Au9 85.78(6) . . ?
S15 Au19 Au12 93.77(5) . 2_666 ?
S14 Au19 Au12 93.11(5) . 2_666 ?
Au9 Au19 Au12 53.430(12) . 2_666 ?
S15 Au19 Au20 47.71(5) . . ?
S14 Au19 Au20 139.17(5) . . ?
Au9 Au19 Au20 55.537(12) . . ?
Au12 Au19 Au20 55.002(10) 2_666 . ?
S15 Au20 Au25 154.40(6) . . ?
S15 Au20 Au17 144.91(6) . 2_666 ?
Au25 Au20 Au17 59.810(10) . 2_666 ?
S15 Au20 Au12 97.71(6) . 2_666 ?
Au25 Au20 Au12 58.118(12) . 2_666 ?
Au17 Au20 Au12 110.211(19) 2_666 2_666 ?
S15 Au20 Au1 119.71(6) . 2_666 ?
Au25 Au20 Au1 58.364(14) . 2_666 ?
Au17 Au20 Au1 62.220(12) 2_666 2_666 ?
Au12 Au20 Au1 60.227(14) 2_666 2_666 ?
S15 Au20 Au9 103.13(6) . . ?
Au25 Au20 Au9 58.146(10) . . ?
Au17 Au20 Au9 109.674(15) 2_666 . ?
Au12 Au20 Au9 57.143(12) 2_666 . ?
Au1 Au20 Au9 106.508(15) 2_666 . ?
S15 Au20 Au4 131.32(6) . 2_666 ?
Au25 Au20 Au4 57.912(10) . 2_666 ?
Au17 Au20 Au4 61.040(13) 2_666 2_666 ?
Au12 Au20 Au4 106.113(15) 2_666 2_666 ?
Au1 Au20 Au4 108.963(15) 2_666 2_666 ?
Au9 Au20 Au4 60.080(16) . 2_666 ?
S15 Au20 Au3 87.70(6) . 2_666 ?
Au25 Au20 Au3 115.395(15) . 2_666 ?
Au17 Au20 Au3 67.418(17) 2_666 2_666 ?
Au12 Au20 Au3 171.541(15) 2_666 2_666 ?
Au1 Au20 Au3 122.424(16) 2_666 2_666 ?
Au9 Au20 Au3 115.360(16) . 2_666 ?
Au4 Au20 Au3 65.508(13) 2_666 2_666 ?
S15 Au20 Au2 87.11(6) . 2_666 ?
Au25 Au20 Au2 110.495(13) . 2_666 ?
Au17 Au20 Au2 61.724(13) 2_666 2_666 ?
Au12 Au20 Au2 116.973(15) 2_666 2_666 ?
Au1 Au20 Au2 63.272(12) 2_666 2_666 ?
Au9 Au20 Au2 168.538(13) . 2_666 ?
Au4 Au20 Au2 116.704(19) 2_666 2_666 ?
Au3 Au20 Au2 69.612(14) 2_666 2_666 ?
S15 Au20 Au19 45.83(5) . . ?
Au25 Au20 Au19 109.493(12) . . ?
Au17 Au20 Au19 169.244(14) 2_666 . ?
Au12 Au20 Au19 61.284(15) 2_666 . ?
Au1 Au20 Au19 114.351(14) 2_666 . ?
Au9 Au20 Au19 60.641(12) . . ?
Au4 Au20 Au19 113.417(15) 2_666 . ?
Au3 Au20 Au19 119.930(17) 2_666 . ?
Au2 Au20 Au19 127.090(15) 2_666 . ?
Au20 Au25 Au20 180.0 . 2_666 ?
Au20 Au25 Au12 64.070(10) . 2_666 ?
Au20 Au25 Au12 115.932(10) 2_666 2_666 ?
Au20 Au25 Au12 115.930(10) . . ?
Au20 Au25 Au12 64.068(10) 2_666 . ?
Au12 Au25 Au12 180.0 2_666 . ?
Au20 Au25 Au17 119.282(12) . . ?
Au20 Au25 Au17 60.718(12) 2_666 . ?
Au12 Au25 Au17 63.947(15) 2_666 . ?
Au12 Au25 Au17 116.052(16) . . ?
Au20 Au25 Au17 60.717(12) . 2_666 ?
Au20 Au25 Au17 119.283(12) 2_666 2_666 ?
Au12 Au25 Au17 116.053(15) 2_666 2_666 ?
Au12 Au25 Au17 63.947(15) . 2_666 ?
Au17 Au25 Au17 180.0 . 2_666 ?
Au20 Au25 Au4 115.210(15) . . ?
Au20 Au25 Au4 64.792(15) 2_666 . ?
Au12 Au25 Au4 63.579(12) 2_666 . ?
Au12 Au25 Au4 116.422(12) . . ?
Au17 Au25 Au4 63.757(13) . . ?
Au17 Au25 Au4 116.246(13) 2_666 . ?
Au20 Au25 Au4 64.791(15) . 2_666 ?
Au20 Au25 Au4 115.207(15) 2_666 2_666 ?
Au12 Au25 Au4 116.423(12) 2_666 2_666 ?
Au12 Au25 Au4 63.577(12) . 2_666 ?
Au17 Au25 Au4 116.244(12) . 2_666 ?
Au17 Au25 Au4 63.754(13) 2_666 2_666 ?
Au4 Au25 Au4 180.0 . 2_666 ?
Au20 Au25 Au9 115.663(13) . 2_666 ?
Au20 Au25 Au9 64.338(13) 2_666 2_666 ?
Au12 Au25 Au9 119.070(13) 2_666 2_666 ?
Au12 Au25 Au9 60.930(13) . 2_666 ?
Au17 Au25 Au9 115.653(15) . 2_666 ?
Au17 Au25 Au9 64.349(15) 2_666 2_666 ?
Au4 Au25 Au9 64.407(15) . 2_666 ?
Au4 Au25 Au9 115.592(15) 2_666 2_666 ?
Au20 Au25 Au9 64.338(14) . . ?
Au20 Au25 Au9 115.661(13) 2_666 . ?
Au12 Au25 Au9 60.932(13) 2_666 . ?
Au12 Au25 Au9 119.068(13) . . ?
Au17 Au25 Au9 64.347(15) . . ?
Au17 Au25 Au9 115.651(15) 2_666 . ?
Au4 Au25 Au9 115.595(15) . . ?
Au4 Au25 Au9 64.406(14) 2_666 . ?
Au9 Au25 Au9 180.0 2_666 . ?
Au20 Au25 Au1 64.194(11) . 2_666 ?
Au20 Au25 Au1 115.808(11) 2_666 2_666 ?
Au12 Au25 Au1 64.138(11) 2_666 2_666 ?
Au12 Au25 Au1 115.863(11) . 2_666 ?
Au17 Au25 Au1 115.393(12) . 2_666 ?
Au17 Au25 Au1 64.608(12) 2_666 2_666 ?
Au4 Au25 Au1 60.253(11) . 2_666 ?
Au4 Au25 Au1 119.747(11) 2_666 2_666 ?
Au9 Au25 Au1 63.838(11) 2_666 2_666 ?
Au9 Au25 Au1 116.164(11) . 2_666 ?
Au20 Au25 Au1 115.805(11) . . ?
Au20 Au25 Au1 64.193(11) 2_666 . ?
Au12 Au25 Au1 115.861(11) 2_666 . ?
Au12 Au25 Au1 64.138(11) . . ?
Au17 Au25 Au1 64.606(11) . . ?
Au17 Au25 Au1 115.392(11) 2_666 . ?
Au4 Au25 Au1 119.747(11) . . ?
Au4 Au25 Au1 60.253(11) 2_666 . ?
Au9 Au25 Au1 116.164(11) 2_666 . ?
Au9 Au25 Au1 63.834(10) . . ?
Au1 Au25 Au1 179.998(2) 2_666 . ?
C1 S1 Au2 106.2(3) . . ?
C1 S1 Au1 112.3(3) . . ?
Au2 S1 Au1 87.19(7) . . ?
C9 S2 Au3 102.2(3) . . ?
C9 S2 Au2 104.8(3) . . ?
Au3 S2 Au2 100.35(8) . . ?
C17 S3 Au3 100.7(3) . . ?
C17 S3 Au4 105.8(3) . . ?
Au3 S3 Au4 87.07(7) . . ?
C49 S7 Au10 101.6(11) . . ?
C49 S7 Au9 112.1(10) . . ?
Au10 S7 Au9 88.8(7) . . ?
C57 S8 Au10 104.8(3) . . ?
C57 S8 Au11 102.2(3) . . ?
Au10 S8 Au11 101.47(9) . . ?
C65 S9 Au11 106.5(3) . . ?
C65 S9 Au12 107.8(3) . . ?
Au11 S9 Au12 86.10(7) . . ?
C73 S10 Au9 108.1(5) . . ?
C73 S10 Au10 99.9(6) . . ?
Au9 S10 Au10 88.1(3) . . ?
C97 S13 Au18 106.0(3) . . ?
C97 S13 Au17 107.5(3) . . ?
Au18 S13 Au17 86.41(7) . . ?
C105 S14 Au18 101.9(3) . . ?
C105 S14 Au19 101.2(3) . . ?
Au18 S14 Au19 100.90(8) . . ?
C113 S15 Au19 106.0(3) . . ?
C113 S15 Au20 103.4(3) . . ?
Au19 S15 Au20 86.46(7) . . ?
C2 C1 S1 112.4(6) . . ?
C2 C1 H1A 109.1 . . ?
S1 C1 H1A 109.1 . . ?
C2 C1 H1B 109.1 . . ?
S1 C1 H1B 109.1 . . ?
H1A C1 H1B 107.9 . . ?
C1 C2 C3 113.0(5) . . ?
C1 C2 H2A 109.0 . . ?
C3 C2 H2A 109.0 . . ?
C1 C2 H2B 109.0 . . ?
C3 C2 H2B 109.0 . . ?
H2A C2 H2B 107.8 . . ?
C4 C3 C8 120.0 . . ?
C4 C3 C2 118.6(6) . . ?
C8 C3 C2 121.4(6) . . ?
C3 C4 C5 120.0 . . ?
C3 C4 H4A 120.0 . . ?
C5 C4 H4A 120.0 . . ?
C4 C5 C6 120.0 . . ?
C4 C5 H5A 120.0 . . ?
C6 C5 H5A 120.0 . . ?
C7 C6 C5 120.0 . . ?
C7 C6 H6A 120.0 . . ?
C5 C6 H6A 120.0 . . ?
C6 C7 C8 120.0 . . ?
C6 C7 H7A 120.0 . . ?
C8 C7 H7A 120.0 . . ?
C7 C8 C3 120.0 . . ?
C7 C8 H8A 120.0 . . ?
C3 C8 H8A 120.0 . . ?
C10 C9 S2 110.9(6) . . ?
C10 C9 H9A 109.5 . . ?
S2 C9 H9A 109.5 . . ?
C10 C9 H9B 109.5 . . ?
S2 C9 H9B 109.5 . . ?
H9A C9 H9B 108.0 . . ?
C11 C10 C9 108.8(5) . . ?
C11 C10 H10A 109.9 . . ?
C9 C10 H10A 109.9 . . ?
C11 C10 H10B 109.9 . . ?
C9 C10 H10B 109.9 . . ?
H10A C10 H10B 108.3 . . ?
C12 C11 C16 120.0 . . ?
C12 C11 C10 119.9(6) . . ?
C16 C11 C10 120.1(6) . . ?
C13 C12 C11 120.0 . . ?
C13 C12 H12A 120.0 . . ?
C11 C12 H12A 120.0 . . ?
C12 C13 C14 120.0 . . ?
C12 C13 H13A 120.0 . . ?
C14 C13 H13A 120.0 . . ?
C15 C14 C13 120.0 . . ?
C15 C14 H14A 120.0 . . ?
C13 C14 H14A 120.0 . . ?
C14 C15 C16 120.0 . . ?
C14 C15 H15A 120.0 . . ?
C16 C15 H15A 120.0 . . ?
C15 C16 C11 120.0 . . ?
C15 C16 H16A 120.0 . . ?
C11 C16 H16A 120.0 . . ?
C18 C17 S3 111.7(6) . . ?
C18 C17 H17A 109.3 . . ?
S3 C17 H17A 109.3 . . ?
C18 C17 H17B 109.3 . . ?
S3 C17 H17B 109.3 . . ?
H17A C17 H17B 107.9 . . ?
C19 C18 C17 112.5(5) . . ?
C19 C18 H18A 109.1 . . ?
C17 C18 H18A 109.1 . . ?
C19 C18 H18B 109.1 . . ?
C17 C18 H18B 109.1 . . ?
H18A C18 H18B 107.8 . . ?
C20 C19 C24 120.0 . . ?
C20 C19 C18 119.1(6) . . ?
C24 C19 C18 120.9(6) . . ?
C21 C20 C19 120.0 . . ?
C21 C20 H20A 120.0 . . ?
C19 C20 H20A 120.0 . . ?
C20 C21 C22 120.0 . . ?
C20 C21 H21A 120.0 . . ?
C22 C21 H21A 120.0 . . ?
C21 C22 C23 120.0 . . ?
C21 C22 H22A 120.0 . . ?
C23 C22 H22A 120.0 . . ?
C22 C23 C24 120.0 . . ?
C22 C23 H23A 120.0 . . ?
C24 C23 H23A 120.0 . . ?
C23 C24 C19 120.0 . . ?
C23 C24 H24A 120.0 . . ?
C19 C24 H24A 120.0 . . ?
C50 C49 S7 112.0(10) . . ?
C50 C49 H49A 109.2 . . ?
S7 C49 H49A 109.2 . . ?
C50 C49 H49B 109.2 . . ?
S7 C49 H49B 109.2 . . ?
H49A C49 H49B 107.9 . . ?
C51 C50 C49 109.6(14) . . ?
C51 C50 H50A 109.8 . . ?
C49 C50 H50A 109.8 . . ?
C51 C50 H50B 109.8 . . ?
C49 C50 H50B 109.8 . . ?
H50A C50 H50B 108.2 . . ?
C52 C51 C56 120.0 . . ?
C52 C51 C50 122(2) . . ?
C56 C51 C50 118(2) . . ?
C51 C52 C53 120.0 . . ?
C51 C52 H52A 120.0 . . ?
C53 C52 H52A 120.0 . . ?
C54 C53 C52 120.0 . . ?
C54 C53 H53A 120.0 . . ?
C52 C53 H53A 120.0 . . ?
C53 C54 C55 120.0 . . ?
C53 C54 H54A 120.0 . . ?
C55 C54 H54A 120.0 . . ?
C54 C55 C56 120.0 . . ?
C54 C55 H55A 120.0 . . ?
C56 C55 H55A 120.0 . . ?
C55 C56 C51 120.0 . . ?
C55 C56 H56A 120.0 . . ?
C51 C56 H56A 120.0 . . ?
C58 C57 S8 112.3(6) . . ?
C58 C57 H57A 109.2 . . ?
S8 C57 H57A 109.2 . . ?
C58 C57 H57B 109.2 . . ?
S8 C57 H57B 109.2 . . ?
H57A C57 H57B 107.9 . . ?
C57 C58 C59 109.6(6) . . ?
C57 C58 H58A 109.8 . . ?
C59 C58 H58A 109.8 . . ?
C57 C58 H58B 109.8 . . ?
C59 C58 H58B 109.8 . . ?
H58A C58 H58B 108.2 . . ?
C60 C59 C64 120.0 . . ?
C60 C59 C58 120.0(7) . . ?
C64 C59 C58 120.0(7) . . ?
C61 C60 C59 120.0 . . ?
C61 C60 H60A 120.0 . . ?
C59 C60 H60A 120.0 . . ?
C60 C61 C62 120.0 . . ?
C60 C61 H61A 120.0 . . ?
C62 C61 H61A 120.0 . . ?
C63 C62 C61 120.0 . . ?
C63 C62 H62A 120.0 . . ?
C61 C62 H62A 120.0 . . ?
C64 C63 C62 120.0 . . ?
C64 C63 H63A 120.0 . . ?
C62 C63 H63A 120.0 . . ?
C63 C64 C59 120.0 . . ?
C63 C64 H64A 120.0 . . ?
C59 C64 H64A 120.0 . . ?
C66 C65 S9 111.3(6) . . ?
C66 C65 H65A 109.4 . . ?
S9 C65 H65A 109.4 . . ?
C66 C65 H65B 109.4 . . ?
S9 C65 H65B 109.4 . . ?
H65A C65 H65B 108.0 . . ?
C67 C66 C65 110.8(5) . . ?
C67 C66 H66A 109.5 . . ?
C65 C66 H66A 109.5 . . ?
C67 C66 H66B 109.5 . . ?
C65 C66 H66B 109.5 . . ?
H66A C66 H66B 108.1 . . ?
C68 C67 C72 120.0 . . ?
C68 C67 C66 121.3(5) . . ?
C72 C67 C66 118.7(5) . . ?
C67 C68 C69 120.0 . . ?
C67 C68 H68A 120.0 . . ?
C69 C68 H68A 120.0 . . ?
C70 C69 C68 120.0 . . ?
C70 C69 H69A 120.0 . . ?
C68 C69 H69A 120.0 . . ?
C69 C70 C71 120.0 . . ?
C69 C70 H70A 120.0 . . ?
C71 C70 H70A 120.0 . . ?
C70 C71 C72 120.0 . . ?
C70 C71 H71A 120.0 . . ?
C72 C71 H71A 120.0 . . ?
C71 C72 C67 120.0 . . ?
C71 C72 H72A 120.0 . . ?
C67 C72 H72A 120.0 . . ?
C74 C73 S10 111.7(9) . . ?
C74 C73 H73A 109.3 . . ?
S10 C73 H73A 109.3 . . ?
C74 C73 H73B 109.3 . . ?
S10 C73 H73B 109.3 . . ?
H73A C73 H73B 107.9 . . ?
C75 C74 C73 113.0(10) . . ?
C75 C74 H74A 109.0 . . ?
C73 C74 H74A 109.0 . . ?
C75 C74 H74B 109.0 . . ?
C73 C74 H74B 109.0 . . ?
H74A C74 H74B 107.8 . . ?
C76 C75 C80 120.0 . . ?
C76 C75 C74 120.4(9) . . ?
C80 C75 C74 119.5(9) . . ?
C77 C76 C75 120.0 . . ?
C77 C76 H76A 120.0 . . ?
C75 C76 H76A 120.0 . . ?
C76 C77 C78 120.0 . . ?
C76 C77 H77A 120.0 . . ?
C78 C77 H77A 120.0 . . ?
C77 C78 C79 120.0 . . ?
C77 C78 H78A 120.0 . . ?
C79 C78 H78A 120.0 . . ?
C80 C79 C78 120.0 . . ?
C80 C79 H79A 120.0 . . ?
C78 C79 H79A 120.0 . . ?
C79 C80 C75 120.0 . . ?
C79 C80 H80A 120.0 . . ?
C75 C80 H80A 120.0 . . ?
C98 C97 S13 111.7(6) . . ?
C98 C97 H97A 109.3 . . ?
S13 C97 H97A 109.3 . . ?
C98 C97 H97B 109.3 . . ?
S13 C97 H97B 109.3 . . ?
H97A C97 H97B 107.9 . . ?
C99 C98 C97 110.5(5) . . ?
C99 C98 H98A 109.6 . . ?
C97 C98 H98A 109.6 . . ?
C99 C98 H98B 109.6 . . ?
C97 C98 H98B 109.6 . . ?
H98A C98 H98B 108.1 . . ?
C100 C99 C104 120.0 . . ?
C100 C99 C98 121.1(6) . . ?
C104 C99 C98 118.9(6) . . ?
C99 C100 C101 120.0 . . ?
C99 C100 H10C 120.0 . . ?
C101 C100 H10C 120.0 . . ?
C100 C101 C102 120.0 . . ?
C100 C101 H10D 120.0 . . ?
C102 C101 H10D 120.0 . . ?
C103 C102 C101 120.0 . . ?
C103 C102 H10E 120.0 . . ?
C101 C102 H10E 120.0 . . ?
C104 C103 C102 120.0 . . ?
C104 C103 H10F 120.0 . . ?
C102 C103 H10F 120.0 . . ?
C103 C104 C99 120.0 . . ?
C103 C104 H10G 120.0 . . ?
C99 C104 H10G 120.0 . . ?
C106 C105 S14 113.8(6) . . ?
C106 C105 H10H 108.8 . . ?
S14 C105 H10H 108.8 . . ?
C106 C105 H10I 108.8 . . ?
S14 C105 H10I 108.8 . . ?
H10H C105 H10I 107.7 . . ?
C107 C106 C105 107.1(5) . . ?
C107 C106 H10J 110.3 . . ?
C105 C106 H10J 110.3 . . ?
C107 C106 H10K 110.3 . . ?
C105 C106 H10K 110.3 . . ?
H10J C106 H10K 108.5 . . ?
C108 C107 C112 120.0 . . ?
C108 C107 C106 119.0(6) . . ?
C112 C107 C106 121.0(6) . . ?
C109 C108 C107 120.0 . . ?
C109 C108 H10L 120.0 . . ?
C107 C108 H10L 120.0 . . ?
C108 C109 C110 120.0 . . ?
C108 C109 H10M 120.0 . . ?
C110 C109 H10M 120.0 . . ?
C111 C110 C109 120.0 . . ?
C111 C110 H11A 120.0 . . ?
C109 C110 H11A 120.0 . . ?
C110 C111 C112 120.0 . . ?
C110 C111 H11B 120.0 . . ?
C112 C111 H11B 120.0 . . ?
C111 C112 C107 120.0 . . ?
C111 C112 H11C 120.0 . . ?
C107 C112 H11C 120.0 . . ?
C114 C113 S15 111.8(6) . . ?
C114 C113 H11D 109.3 . . ?
S15 C113 H11D 109.3 . . ?
C114 C113 H11E 109.3 . . ?
S15 C113 H11E 109.3 . . ?
H11D C113 H11E 107.9 . . ?
C115 C114 C113 106.8(5) . . ?
C115 C114 H11F 110.4 . . ?
C113 C114 H11F 110.4 . . ?
C115 C114 H11G 110.4 . . ?
C113 C114 H11G 110.4 . . ?
H11F C114 H11G 108.6 . . ?
C116 C115 C120 120.0 . . ?
C116 C115 C114 119.3(7) . . ?
C120 C115 C114 120.7(7) . . ?
C115 C116 C117 120.0 . . ?
C115 C116 H11H 120.0 . . ?
C117 C116 H11H 120.0 . . ?
C118 C117 C116 120.0 . . ?
C118 C117 H11I 120.0 . . ?
C116 C117 H11I 120.0 . . ?
C119 C118 C117 120.0 . . ?
C119 C118 H11J 120.0 . . ?
C117 C118 H11J 120.0 . . ?
C118 C119 C120 120.0 . . ?
C118 C119 H11K 120.0 . . ?
C120 C119 H11K 120.0 . . ?
C119 C120 C115 120.0 . . ?
C119 C120 H12B 120.0 . . ?
C115 C120 H12B 120.0 . . ?
C145 N1 C161 109.9(9) . . ?
C145 N1 C169 110.0(8) . . ?
C161 N1 C169 110.8(8) . . ?
C145 N1 C153 110.2(8) . . ?
C161 N1 C153 107.9(8) . . ?
C169 N1 C153 108.0(9) . . ?
C146 C145 N1 115.2(8) . . ?
C146 C145 H14G 108.5 . . ?
N1 C145 H14G 108.5 . . ?
C146 C145 H14H 108.5 . . ?
N1 C145 H14H 108.5 . . ?
H14G C145 H14H 107.5 . . ?
C147 C146 C145 109.7(13) . . ?
C147 C146 H14I 109.7 . . ?
C145 C146 H14I 109.7 . . ?
C147 C146 H14J 109.7 . . ?
C145 C146 H14J 109.7 . . ?
H14I C146 H14J 108.2 . . ?
C148 C147 C146 112.8(14) . . ?
C148 C147 H14K 109.0 . . ?
C146 C147 H14K 109.0 . . ?
C148 C147 H14L 109.0 . . ?
C146 C147 H14L 109.0 . . ?
H14K C147 H14L 107.8 . . ?
C147 C148 C149 113.1(14) . . ?
C147 C148 H14M 109.0 . . ?
C149 C148 H14M 109.0 . . ?
C147 C148 H14N 109.0 . . ?
C149 C148 H14N 109.0 . . ?
H14M C148 H14N 107.8 . . ?
C150 C149 C148 110.8(16) . . ?
C150 C149 H14O 109.5 . . ?
C148 C149 H14O 109.5 . . ?
C150 C149 H14P 109.5 . . ?
C148 C149 H14P 109.5 . . ?
H14O C149 H14P 108.1 . . ?
C151 C150 C149 113.5(16) . . ?
C151 C150 H15B 108.9 . . ?
C149 C150 H15B 108.9 . . ?
C151 C150 H15C 108.9 . . ?
C149 C150 H15C 108.9 . . ?
H15B C150 H15C 107.7 . . ?
C150 C151 C152 112.0(15) . . ?
C150 C151 H15D 109.2 . . ?
C152 C151 H15D 109.2 . . ?
C150 C151 H15E 109.2 . . ?
C152 C151 H15E 109.2 . . ?
H15D C151 H15E 107.9 . . ?
C151 C152 H15T 109.5 . . ?
C151 C152 H15U 109.5 . . ?
H15T C152 H15U 109.5 . . ?
C151 C152 H15V 109.5 . . ?
H15T C152 H15V 109.5 . . ?
H15U C152 H15V 109.5 . . ?
C154 C153 N1 116.0(8) . . ?
C154 C153 H15F 108.3 . . ?
N1 C153 H15F 108.3 . . ?
C154 C153 H15G 108.3 . . ?
N1 C153 H15G 108.3 . . ?
H15F C153 H15G 107.4 . . ?
C155 C154 C153 118.0(15) . . ?
C155 C154 H15H 107.8 . . ?
C153 C154 H15H 107.8 . . ?
C155 C154 H15I 107.8 . . ?
C153 C154 H15I 107.8 . . ?
H15H C154 H15I 107.1 . . ?
C154 C155 C156 110.9(16) . . ?
C154 C155 H15J 109.5 . . ?
C156 C155 H15J 109.5 . . ?
C154 C155 H15K 109.5 . . ?
C156 C155 H15K 109.5 . . ?
H15J C155 H15K 108.0 . . ?
C157 C156 C155 113.4(16) . . ?
C157 C156 H15L 108.9 . . ?
C155 C156 H15L 108.9 . . ?
C157 C156 H15M 108.9 . . ?
C155 C156 H15M 108.9 . . ?
H15L C156 H15M 107.7 . . ?
C156 C157 C158 115.3(17) . . ?
C156 C157 H15R 108.4 . . ?
C158 C157 H15R 108.4 . . ?
C156 C157 H15S 108.4 . . ?
C158 C157 H15S 108.4 . . ?
H15R C157 H15S 107.5 . . ?
C159 C158 C157 109.6(18) . . ?
C159 C158 H15N 109.7 . . ?
C157 C158 H15N 109.7 . . ?
C159 C158 H15O 109.7 . . ?
C157 C158 H15O 109.7 . . ?
H15N C158 H15O 108.2 . . ?
C160 C159 C158 113.4(18) . . ?
C160 C159 H15P 108.9 . . ?
C158 C159 H15P 108.9 . . ?
C160 C159 H15Q 108.9 . . ?
C158 C159 H15Q 108.9 . . ?
H15P C159 H15Q 107.7 . . ?
C159 C160 H16P 109.5 . . ?
C159 C160 H16Q 109.5 . . ?
H16P C160 H16Q 109.5 . . ?
C159 C160 H16R 109.5 . . ?
H16P C160 H16R 109.5 . . ?
H16Q C160 H16R 109.5 . . ?
C162 C161 N1 114.5(10) . . ?
C162 C161 H16B 108.6 . . ?
N1 C161 H16B 108.6 . . ?
C162 C161 H16C 108.6 . . ?
N1 C161 H16C 108.6 . . ?
H16B C161 H16C 107.6 . . ?
C163 C162 C161 113.3(19) . . ?
C163 C162 H16N 108.9 . . ?
C161 C162 H16N 108.9 . . ?
C163 C162 H16O 108.9 . . ?
C161 C162 H16O 108.9 . . ?
H16N C162 H16O 107.7 . . ?
C162 C163 C164 110.3(19) . . ?
C162 C163 H16L 109.6 . . ?
C164 C163 H16L 109.6 . . ?
C162 C163 H16M 109.6 . . ?
C164 C163 H16M 109.6 . . ?
H16L C163 H16M 108.1 . . ?
C165 C164 C163 107.5(18) . . ?
C165 C164 H16D 110.2 . . ?
C163 C164 H16D 110.2 . . ?
C165 C164 H16E 110.2 . . ?
C163 C164 H16E 110.2 . . ?
H16D C164 H16E 108.5 . . ?
C164 C165 C166 111.7(19) . . ?
C164 C165 H16F 109.3 . . ?
C166 C165 H16F 109.3 . . ?
C164 C165 H16G 109.3 . . ?
C166 C165 H16G 109.3 . . ?
H16F C165 H16G 107.9 . . ?
C165 C166 C167 107.5(19) . . ?
C165 C166 H16H 110.2 . . ?
C167 C166 H16H 110.2 . . ?
C165 C166 H16I 110.2 . . ?
C167 C166 H16I 110.2 . . ?
H16H C166 H16I 108.5 . . ?
C168 C167 C166 111(2) . . ?
C168 C167 H16J 109.4 . . ?
C166 C167 H16J 109.4 . . ?
C168 C167 H16K 109.4 . . ?
C166 C167 H16K 109.4 . . ?
H16J C167 H16K 108.0 . . ?
C167 C168 H16S 109.5 . . ?
C167 C168 H16T 109.5 . . ?
H16S C168 H16T 109.5 . . ?
C167 C168 H16U 109.5 . . ?
H16S C168 H16U 109.5 . . ?
H16T C168 H16U 109.5 . . ?
C170 C169 N1 117.3(9) . . ?
C170 C169 H16V 108.0 . . ?
N1 C169 H16V 108.0 . . ?
C170 C169 H16W 108.0 . . ?
N1 C169 H16W 108.0 . . ?
H16V C169 H16W 107.2 . . ?
C169 C170 C171 117.8(16) . . ?
C169 C170 H17C 107.9 . . ?
C171 C170 H17C 107.9 . . ?
C169 C170 H17D 107.9 . . ?
C171 C170 H17D 107.9 . . ?
H17C C170 H17D 107.2 . . ?
C172 C171 C170 117.8(16) . . ?
C172 C171 H17E 107.8 . . ?
C170 C171 H17E 107.8 . . ?
C172 C171 H17F 107.9 . . ?
C170 C171 H17F 107.8 . . ?
H17E C171 H17F 107.2 . . ?
C171 C172 C173 118.3(19) . . ?
C171 C172 H17G 107.7 . . ?
C173 C172 H17G 107.7 . . ?
C171 C172 H17H 107.7 . . ?
C173 C172 H17H 107.7 . . ?
H17G C172 H17H 107.1 . . ?
C172 C173 C174 116.6(17) . . ?
C172 C173 H17I 108.2 . . ?
C174 C173 H17I 108.1 . . ?
C172 C173 H17J 108.1 . . ?
C174 C173 H17J 108.1 . . ?
H17I C173 H17J 107.3 . . ?
C175 C174 C173 116.6(16) . . ?
C175 C174 H17K 108.1 . . ?
C173 C174 H17K 108.1 . . ?
C175 C174 H17L 108.1 . . ?
C173 C174 H17L 108.1 . . ?
H17K C174 H17L 107.3 . . ?
C176 C175 C174 113.2(17) . . ?
C176 C175 H17N 108.9 . . ?
C174 C175 H17N 108.9 . . ?
C176 C175 H17O 108.9 . . ?
C174 C175 H17O 108.9 . . ?
H17N C175 H17O 107.8 . . ?
C175 C176 H17M 109.5 . . ?
C175 C176 H17P 109.5 . . ?
H17M C176 H17P 109.5 . . ?
C175 C176 H17Q 109.5 . . ?
H17M C176 H17Q 109.5 . . ?
H17P C176 H17Q 109.5 . . ?

loop_
_geom_bond_atom_site_label_1
_geom_bond_atom_site_label_2
_geom_bond_distance
_geom_bond_site_symmetry_2
_geom_bond_publ_flag
Au1 S1 2.369(2) . ?
Au1 Au25 2.7893(6) . ?
Au1 Au4 2.7954(5) 2_666 ?
Au1 Au9 2.9447(5) . ?
Au1 Au20 2.9494(6) 2_666 ?
Au1 Au12 2.9520(6) . ?
Au1 Au17 2.9714(6) . ?
Au1 Au11 3.0945(6) . ?
Au1 Au10 3.1707(7) . ?
Au1 Au2 3.2251(6) . ?
Au2 S2 2.307(2) . ?
Au2 S1 2.307(2) . ?
Au2 Au17 3.0875(6) . ?
Au2 Au20 3.1871(6) 2_666 ?
Au3 S2 2.307(2) . ?
Au3 S3 2.317(2) . ?
Au3 Au20 3.0162(6) 2_666 ?
Au3 Au17 3.2309(7) . ?
Au3 Au4 3.2383(6) . ?
Au4 S3 2.384(2) . ?
Au4 Au25 2.7801(4) . ?
Au4 Au1 2.7954(5) 2_666 ?
Au4 Au12 2.9241(6) 2_666 ?
Au4 Au17 2.9315(6) . ?
Au4 Au9 2.9634(7) 2_666 ?
Au4 Au20 2.9690(6) 2_666 ?
Au4 Au10 3.0584(6) 2_666 ?
Au4 Au11 3.2308(6) 2_666 ?
Au9 S10 2.346(8) . ?
Au9 S7 2.447(18) . ?
Au9 Au25 2.7805(4) . ?
Au9 Au12 2.8145(6) 2_666 ?
Au9 Au20 2.9506(6) . ?
Au9 Au17 2.9560(7) . ?
Au9 Au4 2.9634(7) 2_666 ?
Au9 Au18 3.1002(7) . ?
Au9 Au19 3.1191(6) . ?
Au9 Au10 3.2731(6) . ?
Au10 S7 2.23(2) . ?
Au10 S8 2.302(3) . ?
Au10 S10 2.364(10) . ?
Au10 Au4 3.0585(6) 2_666 ?
Au11 S8 2.306(2) . ?
Au11 S9 2.314(2) . ?
Au11 Au12 3.1998(6) . ?
Au11 Au4 3.2307(6) 2_666 ?
Au12 S9 2.373(2) . ?
Au12 Au25 2.7706(5) . ?
Au12 Au9 2.8145(6) 2_666 ?
Au12 Au4 2.9240(6) 2_666 ?
Au12 Au20 2.9343(6) 2_666 ?
Au12 Au17 2.9343(6) 2_666 ?
Au12 Au19 3.1414(7) 2_666 ?
Au12 Au18 3.1618(6) 2_666 ?
Au17 S13 2.369(2) . ?
Au17 Au25 2.7708(5) . ?
Au17 Au20 2.7961(6) 2_666 ?
Au17 Au12 2.9343(6) 2_666 ?
Au17 Au18 3.2038(6) . ?
Au18 S14 2.307(2) . ?
Au18 S13 2.311(2) . ?
Au18 Au12 3.1617(6) 2_666 ?
Au19 S15 2.308(2) . ?
Au19 S14 2.315(2) . ?
Au19 Au12 3.1415(7) 2_666 ?
Au19 Au20 3.2116(7) . ?
Au20 S15 2.380(2) . ?
Au20 Au25 2.7613(5) . ?
Au20 Au17 2.7960(6) 2_666 ?
Au20 Au12 2.9343(6) 2_666 ?
Au20 Au1 2.9494(6) 2_666 ?
Au20 Au4 2.9689(6) 2_666 ?
Au20 Au3 3.0161(6) 2_666 ?
Au20 Au2 3.1871(6) 2_666 ?
Au25 Au20 2.7613(5) 2_666 ?
Au25 Au12 2.7705(5) 2_666 ?
Au25 Au17 2.7708(5) 2_666 ?
Au25 Au4 2.7801(4) 2_666 ?
Au25 Au9 2.7805(4) 2_666 ?
Au25 Au1 2.7893(6) 2_666 ?
S1 C1 1.822(9) . ?
S2 C9 1.837(8) . ?
S3 C17 1.834(8) . ?
S7 C49 1.831(14) . ?
S8 C57 1.857(9) . ?
S9 C65 1.846(8) . ?
S10 C73 1.831(14) . ?
S13 C97 1.820(8) . ?
S14 C105 1.840(9) . ?
S15 C113 1.830(9) . ?
C1 C2 1.520(10) . ?
C1 H1A 0.9900 . ?
C1 H1B 0.9900 . ?
C2 C3 1.529(9) . ?
C2 H2A 0.9900 . ?
C2 H2B 0.9900 . ?
C3 C4 1.3900 . ?
C3 C8 1.3900 . ?
C4 C5 1.3900 . ?
C4 H4A 0.9500 . ?
C5 C6 1.3900 . ?
C5 H5A 0.9500 . ?
C6 C7 1.3900 . ?
C6 H6A 0.9500 . ?
C7 C8 1.3900 . ?
C7 H7A 0.9500 . ?
C8 H8A 0.9500 . ?
C9 C10 1.540(10) . ?
C9 H9A 0.9900 . ?
C9 H9B 0.9900 . ?
C10 C11 1.514(10) . ?
C10 H10A 0.9900 . ?
C10 H10B 0.9900 . ?
C11 C12 1.3900 . ?
C11 C16 1.3900 . ?
C12 C13 1.3900 . ?
C12 H12A 0.9500 . ?
C13 C14 1.3900 . ?
C13 H13A 0.9500 . ?
C14 C15 1.3900 . ?
C14 H14A 0.9500 . ?
C15 C16 1.3900 . ?
C15 H15A 0.9500 . ?
C16 H16A 0.9500 . ?
C17 C18 1.517(10) . ?
C17 H17A 0.9900 . ?
C17 H17B 0.9900 . ?
C18 C19 1.505(10) . ?
C18 H18A 0.9900 . ?
C18 H18B 0.9900 . ?
C19 C20 1.3900 . ?
C19 C24 1.3900 . ?
C20 C21 1.3900 . ?
C20 H20A 0.9500 . ?
C21 C22 1.3900 . ?
C21 H21A 0.9500 . ?
C22 C23 1.3900 . ?
C22 H22A 0.9500 . ?
C23 C24 1.3900 . ?
C23 H23A 0.9500 . ?
C24 H24A 0.9500 . ?
C49 C50 1.523(14) . ?
C49 H49A 0.9900 . ?
C49 H49B 0.9900 . ?
C50 C51 1.516(13) . ?
C50 H50A 0.9900 . ?
C50 H50B 0.9900 . ?
C51 C52 1.3900 . ?
C51 C56 1.3900 . ?
C52 C53 1.3900 . ?
C52 H52A 0.9500 . ?
C53 C54 1.3900 . ?
C53 H53A 0.9500 . ?
C54 C55 1.3900 . ?
C54 H54A 0.9500 . ?
C55 C56 1.3900 . ?
C55 H55A 0.9500 . ?
C56 H56A 0.9500 . ?
C57 C58 1.496(11) . ?
C57 H57A 0.9900 . ?
C57 H57B 0.9900 . ?
C58 C59 1.509(10) . ?
C58 H58A 0.9900 . ?
C58 H58B 0.9900 . ?
C59 C60 1.3900 . ?
C59 C64 1.3900 . ?
C60 C61 1.3900 . ?
C60 H60A 0.9500 . ?
C61 C62 1.3900 . ?
C61 H61A 0.9500 . ?
C62 C63 1.3900 . ?
C62 H62A 0.9500 . ?
C63 C64 1.3900 . ?
C63 H63A 0.9500 . ?
C64 H64A 0.9500 . ?
C65 C66 1.534(10) . ?
C65 H65A 0.9900 . ?
C65 H65B 0.9900 . ?
C66 C67 1.520(9) . ?
C66 H66A 0.9900 . ?
C66 H66B 0.9900 . ?
C67 C68 1.3900 . ?
C67 C72 1.3900 . ?
C68 C69 1.3900 . ?
C68 H68A 0.9500 . ?
C69 C70 1.3900 . ?
C69 H69A 0.9500 . ?
C70 C71 1.3900 . ?
C70 H70A 0.9500 . ?
C71 C72 1.3900 . ?
C71 H71A 0.9500 . ?
C72 H72A 0.9500 . ?
C73 C74 1.523(14) . ?
C73 H73A 0.9900 . ?
C73 H73B 0.9900 . ?
C74 C75 1.515(13) . ?
C74 H74A 0.9900 . ?
C74 H74B 0.9900 . ?
C75 C76 1.3900 . ?
C75 C80 1.3900 . ?
C76 C77 1.3900 . ?
C76 H76A 0.9500 . ?
C77 C78 1.3900 . ?
C77 H77A 0.9500 . ?
C78 C79 1.3900 . ?
C78 H78A 0.9500 . ?
C79 C80 1.3900 . ?
C79 H79A 0.9500 . ?
C80 H80A 0.9500 . ?
C97 C98 1.552(10) . ?
C97 H97A 0.9900 . ?
C97 H97B 0.9900 . ?
C98 C99 1.507(10) . ?
C98 H98A 0.9900 . ?
C98 H98B 0.9900 . ?
C99 C100 1.3900 . ?
C99 C104 1.3900 . ?
C100 C101 1.3900 . ?
C100 H10C 0.9500 . ?
C101 C102 1.3900 . ?
C101 H10D 0.9500 . ?
C102 C103 1.3900 . ?
C102 H10E 0.9500 . ?
C103 C104 1.3900 . ?
C103 H10F 0.9500 . ?
C104 H10G 0.9500 . ?
C105 C106 1.521(11) . ?
C105 H10H 0.9900 . ?
C105 H10I 0.9900 . ?
C106 C107 1.507(10) . ?
C106 H10J 0.9900 . ?
C106 H10K 0.9900 . ?
C107 C108 1.3900 . ?
C107 C112 1.3900 . ?
C108 C109 1.3900 . ?
C108 H10L 0.9500 . ?
C109 C110 1.3900 . ?
C109 H10M 0.9500 . ?
C110 C111 1.3900 . ?
C110 H11A 0.9500 . ?
C111 C112 1.3900 . ?
C111 H11B 0.9500 . ?
C112 H11C 0.9500 . ?
C113 C114 1.555(11) . ?
C113 H11D 0.9900 . ?
C113 H11E 0.9900 . ?
C114 C115 1.532(11) . ?
C114 H11F 0.9900 . ?
C114 H11G 0.9900 . ?
C115 C116 1.3900 . ?
C115 C120 1.3900 . ?
C116 C117 1.3900 . ?
C116 H11H 0.9500 . ?
C117 C118 1.3900 . ?
C117 H11I 0.9500 . ?
C118 C119 1.3900 . ?
C118 H11J 0.9500 . ?
C119 C120 1.3900 . ?
C119 H11K 0.9500 . ?
C120 H12B 0.9500 . ?
N1 C145 1.518(5) . ?
N1 C161 1.519(5) . ?
N1 C169 1.520(5) . ?
N1 C153 1.523(5) . ?
C145 C146 1.501(10) . ?
C145 H14G 0.9900 . ?
C145 H14H 0.9900 . ?
C146 C147 1.500(10) . ?
C146 H14I 0.9900 . ?
C146 H14J 0.9900 . ?
C147 C148 1.496(10) . ?
C147 H14K 0.9900 . ?
C147 H14L 0.9900 . ?
C148 C149 1.500(10) . ?
C148 H14M 0.9900 . ?
C148 H14N 0.9900 . ?
C149 C150 1.499(11) . ?
C149 H14O 0.9900 . ?
C149 H14P 0.9900 . ?
C150 C151 1.499(10) . ?
C150 H15B 0.9900 . ?
C150 H15C 0.9900 . ?
C151 C152 1.500(11) . ?
C151 H15D 0.9900 . ?
C151 H15E 0.9900 . ?
C152 H15T 0.9800 . ?
C152 H15U 0.9800 . ?
C152 H15V 0.9800 . ?
C153 C154 1.478(11) . ?
C153 H15F 0.9900 . ?
C153 H15G 0.9900 . ?
C154 C155 1.474(11) . ?
C154 H15H 0.9900 . ?
C154 H15I 0.9900 . ?
C155 C156 1.476(11) . ?
C155 H15J 0.9900 . ?
C155 H15K 0.9900 . ?
C156 C157 1.473(11) . ?
C156 H15L 0.9900 . ?
C156 H15M 0.9900 . ?
C157 C158 1.476(11) . ?
C157 H15R 0.9900 . ?
C157 H15S 0.9900 . ?
C158 C159 1.475(11) . ?
C158 H15N 0.9900 . ?
C158 H15O 0.9900 . ?
C159 C160 1.474(11) . ?
C159 H15P 0.9900 . ?
C159 H15Q 0.9900 . ?
C160 H16P 0.9800 . ?
C160 H16Q 0.9800 . ?
C160 H16R 0.9800 . ?
C161 C162 1.512(15) . ?
C161 H16B 0.9900 . ?
C161 H16C 0.9900 . ?
C162 C163 1.510(15) . ?
C162 H16N 0.9900 . ?
C162 H16O 0.9900 . ?
C163 C164 1.514(15) . ?
C163 H16L 0.9900 . ?
C163 H16M 0.9900 . ?
C164 C165 1.510(15) . ?
C164 H16D 0.9900 . ?
C164 H16E 0.9900 . ?
C165 C166 1.511(15) . ?
C165 H16F 0.9900 . ?
C165 H16G 0.9900 . ?
C166 C167 1.512(15) . ?
C166 H16H 0.9900 . ?
C166 H16I 0.9900 . ?
C167 C168 1.510(15) . ?
C167 H16J 0.9900 . ?
C167 H16K 0.9900 . ?
C168 H16S 0.9800 . ?
C168 H16T 0.9800 . ?
C168 H16U 0.9800 . ?
C169 C170 1.464(11) . ?
C169 H16V 0.9900 . ?
C169 H16W 0.9900 . ?
C170 C171 1.465(11) . ?
C170 H17C 0.9900 . ?
C170 H17D 0.9900 . ?
C171 C172 1.463(11) . ?
C171 H17E 0.9900 . ?
C171 H17F 0.9900 . ?
C172 C173 1.465(11) . ?
C172 H17G 0.9900 . ?
C172 H17H 0.9900 . ?
C173 C174 1.465(11) . ?
C173 H17I 0.9900 . ?
C173 H17J 0.9900 . ?
C174 C175 1.464(11) . ?
C174 H17K 0.9900 . ?
C174 H17L 0.9900 . ?
C175 C176 1.464(11) . ?
C175 H17N 0.9900 . ?
C175 H17O 0.9900 . ?
C176 H17M 0.9800 . ?
C176 H17P 0.9800 . ?
C176 H17Q 0.9800 . ?

loop_
_geom_torsion_atom_site_label_1
_geom_torsion_atom_site_label_2
_geom_torsion_atom_site_label_3
_geom_torsion_atom_site_label_4
_geom_torsion
_geom_torsion_site_symmetry_1
_geom_torsion_site_symmetry_2
_geom_torsion_site_symmetry_3
_geom_torsion_site_symmetry_4
_geom_torsion_publ_flag
S1 Au1 Au2 S2 -177.39(12) . . . . ?
Au25 Au1 Au2 S2 23.57(9) . . . . ?
Au4 Au1 Au2 S2 30.52(12) 2_666 . . . ?
Au9 Au1 Au2 S2 85.61(9) . . . . ?
Au20 Au1 Au2 S2 -10.97(9) 2_666 . . . ?
Au12 Au1 Au2 S2 -38.69(9) . . . . ?
Au17 Au1 Au2 S2 54.49(9) . . . . ?
Au11 Au1 Au2 S2 -112.87(9) . . . . ?
Au10 Au1 Au2 S2 159.26(9) . . . . ?
Au25 Au1 Au2 S1 -159.04(8) . . . . ?
Au4 Au1 Au2 S1 -152.08(11) 2_666 . . . ?
Au9 Au1 Au2 S1 -97.00(8) . . . . ?
Au20 Au1 Au2 S1 166.42(8) 2_666 . . . ?
Au12 Au1 Au2 S1 138.70(8) . . . . ?
Au17 Au1 Au2 S1 -128.11(8) . . . . ?
Au11 Au1 Au2 S1 64.52(8) . . . . ?
Au10 Au1 Au2 S1 -23.34(8) . . . . ?
S1 Au1 Au2 Au17 128.11(8) . . . . ?
Au25 Au1 Au2 Au17 -30.924(11) . . . . ?
Au4 Au1 Au2 Au17 -23.97(7) 2_666 . . . ?
Au9 Au1 Au2 Au17 31.112(12) . . . . ?
Au20 Au1 Au2 Au17 -65.464(15) 2_666 . . . ?
Au12 Au1 Au2 Au17 -93.186(19) . . . . ?
Au11 Au1 Au2 Au17 -167.362(17) . . . . ?
Au10 Au1 Au2 Au17 104.77(2) . . . . ?
S1 Au1 Au2 Au20 -166.42(8) . . . 2_666 ?
Au25 Au1 Au2 Au20 34.540(12) . . . 2_666 ?
Au4 Au1 Au2 Au20 41.49(7) 2_666 . . 2_666 ?
Au9 Au1 Au2 Au20 96.577(18) . . . 2_666 ?
Au12 Au1 Au2 Au20 -27.722(13) . . . 2_666 ?
Au17 Au1 Au2 Au20 65.464(16) . . . 2_666 ?
Au11 Au1 Au2 Au20 -101.897(19) . . . 2_666 ?
Au10 Au1 Au2 Au20 170.233(19) . . . 2_666 ?
S2 Au3 Au4 S3 -177.18(11) . . . . ?
Au20 Au3 Au4 S3 151.77(7) 2_666 . . . ?
Au17 Au3 Au4 S3 -142.43(7) . . . . ?
S2 Au3 Au4 Au25 2.47(9) . . . . ?
S3 Au3 Au4 Au25 179.66(7) . . . . ?
Au20 Au3 Au4 Au25 -28.573(11) 2_666 . . . ?
Au17 Au3 Au4 Au25 37.223(12) . . . . ?
S2 Au3 Au4 Au1 25.70(11) . . . 2_666 ?
S3 Au3 Au4 Au1 -157.12(10) . . . 2_666 ?
Au20 Au3 Au4 Au1 -5.35(6) 2_666 . . 2_666 ?
Au17 Au3 Au4 Au1 60.45(6) . . . 2_666 ?
S2 Au3 Au4 Au12 -60.41(9) . . . 2_666 ?
S3 Au3 Au4 Au12 116.77(7) . . . 2_666 ?
Au20 Au3 Au4 Au12 -91.456(19) 2_666 . . 2_666 ?
Au17 Au3 Au4 Au12 -25.660(14) . . . 2_666 ?
S2 Au3 Au4 Au17 -34.75(9) . . . . ?
S3 Au3 Au4 Au17 142.43(7) . . . . ?
Au20 Au3 Au4 Au17 -65.796(14) 2_666 . . . ?
S2 Au3 Au4 Au9 63.75(9) . . . 2_666 ?
S3 Au3 Au4 Au9 -119.07(7) . . . 2_666 ?
Au20 Au3 Au4 Au9 32.705(13) 2_666 . . 2_666 ?
Au17 Au3 Au4 Au9 98.501(15) . . . 2_666 ?
S2 Au3 Au4 Au20 31.05(9) . . . 2_666 ?
S3 Au3 Au4 Au20 -151.77(7) . . . 2_666 ?
Au17 Au3 Au4 Au20 65.796(14) . . . 2_666 ?
S2 Au3 Au4 Au10 136.03(9) . . . 2_666 ?
S3 Au3 Au4 Au10 -46.79(7) . . . 2_666 ?
Au20 Au3 Au4 Au10 104.980(19) 2_666 . . 2_666 ?
Au17 Au3 Au4 Au10 170.776(18) . . . 2_666 ?
S2 Au3 Au4 Au11 -136.80(9) . . . 2_666 ?
S3 Au3 Au4 Au11 40.39(7) . . . 2_666 ?
Au20 Au3 Au4 Au11 -167.844(18) 2_666 . . 2_666 ?
Au17 Au3 Au4 Au11 -102.048(19) . . . 2_666 ?
S1 Au1 Au9 S10 50.02(18) . . . . ?
Au25 Au1 Au9 S10 -161.93(17) . . . . ?
Au4 Au1 Au9 S10 -91.91(17) 2_666 . . . ?
Au20 Au1 Au9 S10 164.41(17) 2_666 . . . ?
Au12 Au1 Au9 S10 -133.01(17) . . . . ?
Au17 Au1 Au9 S10 129.93(17) . . . . ?
Au11 Au1 Au9 S10 -62.80(17) . . . . ?
Au10 Au1 Au9 S10 -22.40(17) . . . . ?
Au2 Au1 Au9 S10 98.94(17) . . . . ?
S1 Au1 Au9 S7 62.6(3) . . . . ?
Au25 Au1 Au9 S7 -149.4(3) . . . . ?
Au4 Au1 Au9 S7 -79.4(3) 2_666 . . . ?
Au20 Au1 Au9 S7 177.0(3) 2_666 . . . ?
Au12 Au1 Au9 S7 -120.5(3) . . . . ?
Au17 Au1 Au9 S7 142.5(3) . . . . ?
Au11 Au1 Au9 S7 -50.3(3) . . . . ?
Au10 Au1 Au9 S7 -9.9(3) . . . . ?
Au2 Au1 Au9 S7 111.5(3) . . . . ?
S1 Au1 Au9 Au25 -148.05(6) . . . . ?
Au4 Au1 Au9 Au25 70.016(12) 2_666 . . . ?
Au20 Au1 Au9 Au25 -33.661(11) 2_666 . . . ?
Au12 Au1 Au9 Au25 28.913(11) . . . . ?
Au17 Au1 Au9 Au25 -68.149(12) . . . . ?
Au11 Au1 Au9 Au25 99.128(17) . . . . ?
Au10 Au1 Au9 Au25 139.522(12) . . . . ?
Au2 Au1 Au9 Au25 -99.139(15) . . . . ?
S1 Au1 Au9 Au12 -117.31(6) . . . 2_666 ?
Au25 Au1 Au9 Au12 30.737(12) . . . 2_666 ?
Au4 Au1 Au9 Au12 100.753(17) 2_666 . . 2_666 ?
Au20 Au1 Au9 Au12 -2.923(17) 2_666 . . 2_666 ?
Au12 Au1 Au9 Au12 59.65(2) . . . 2_666 ?
Au17 Au1 Au9 Au12 -37.412(14) . . . 2_666 ?
Au11 Au1 Au9 Au12 129.865(16) . . . 2_666 ?
Au10 Au1 Au9 Au12 170.259(15) . . . 2_666 ?
Au2 Au1 Au9 Au12 -68.402(19) . . . 2_666 ?
S1 Au1 Au9 Au20 178.24(5) . . . . ?
Au25 Au1 Au9 Au20 -33.708(11) . . . . ?
Au4 Au1 Au9 Au20 36.308(13) 2_666 . . . ?
Au20 Au1 Au9 Au20 -67.369(18) 2_666 . . . ?
Au12 Au1 Au9 Au20 -4.795(16) . . . . ?
Au17 Au1 Au9 Au20 -101.857(16) . . . . ?
Au11 Au1 Au9 Au20 65.420(19) . . . . ?
Au10 Au1 Au9 Au20 105.814(16) . . . . ?
Au2 Au1 Au9 Au20 -132.847(14) . . . . ?
S1 Au1 Au9 Au17 -79.90(6) . . . . ?
Au25 Au1 Au9 Au17 68.149(12) . . . . ?
Au4 Au1 Au9 Au17 138.165(15) 2_666 . . . ?
Au20 Au1 Au9 Au17 34.488(13) 2_666 . . . ?
Au12 Au1 Au9 Au17 97.062(16) . . . . ?
Au11 Au1 Au9 Au17 167.277(17) . . . . ?
Au10 Au1 Au9 Au17 -152.329(14) . . . . ?
Au2 Au1 Au9 Au17 -30.990(13) . . . . ?
S1 Au1 Au9 Au4 141.93(6) . . . 2_666 ?
Au25 Au1 Au9 Au4 -70.016(12) . . . 2_666 ?
Au20 Au1 Au9 Au4 -103.677(16) 2_666 . . 2_666 ?
Au12 Au1 Au9 Au4 -41.103(13) . . . 2_666 ?
Au17 Au1 Au9 Au4 -138.165(15) . . . 2_666 ?
Au11 Au1 Au9 Au4 29.112(15) . . . 2_666 ?
Au10 Au1 Au9 Au4 69.506(14) . . . 2_666 ?
Au2 Au1 Au9 Au4 -169.155(15) . . . 2_666 ?
S1 Au1 Au9 Au18 -46.92(6) . . . . ?
Au25 Au1 Au9 Au18 101.128(16) . . . . ?
Au4 Au1 Au9 Au18 171.144(16) 2_666 . . . ?
Au20 Au1 Au9 Au18 67.467(18) 2_666 . . . ?
Au12 Au1 Au9 Au18 130.041(15) . . . . ?
Au17 Au1 Au9 Au18 32.979(14) . . . . ?
Au11 Au1 Au9 Au18 -159.744(14) . . . . ?
Au10 Au1 Au9 Au18 -119.350(17) . . . . ?
Au2 Au1 Au9 Au18 1.989(18) . . . . ?
S1 Au1 Au9 Au19 -167.92(9) . . . . ?
Au25 Au1 Au9 Au19 -19.87(8) . . . . ?
Au4 Au1 Au9 Au19 50.15(8) 2_666 . . . ?
Au20 Au1 Au9 Au19 -53.53(8) 2_666 . . . ?
Au12 Au1 Au9 Au19 9.04(8) . . . . ?
Au17 Au1 Au9 Au19 -88.02(8) . . . . ?
Au11 Au1 Au9 Au19 79.26(8) . . . . ?
Au10 Au1 Au9 Au19 119.65(8) . . . . ?
Au2 Au1 Au9 Au19 -119.01(8) . . . . ?
S1 Au1 Au9 Au10 72.43(6) . . . . ?
Au25 Au1 Au9 Au10 -139.522(13) . . . . ?
Au4 Au1 Au9 Au10 -69.506(14) 2_666 . . . ?
Au20 Au1 Au9 Au10 -173.183(15) 2_666 . . . ?
Au12 Au1 Au9 Au10 -110.609(16) . . . . ?
Au17 Au1 Au9 Au10 152.329(14) . . . . ?
Au11 Au1 Au9 Au10 -40.394(15) . . . . ?
Au2 Au1 Au9 Au10 121.339(16) . . . . ?
S1 Au1 Au10 S7 -104.7(3) . . . . ?
Au25 Au1 Au10 S7 46.8(3) . . . . ?
Au4 Au1 Au10 S7 81.5(3) 2_666 . . . ?
Au9 Au1 Au10 S7 10.8(3) . . . . ?
Au20 Au1 Au10 S7 44.8(3) 2_666 . . . ?
Au12 Au1 Au10 S7 109.9(3) . . . . ?
Au17 Au1 Au10 S7 -16.4(3) . . . . ?
Au11 Au1 Au10 S7 155.0(3) . . . . ?
Au2 Au1 Au10 S7 -88.1(3) . . . . ?
S1 Au1 Au10 S8 76.40(8) . . . . ?
Au25 Au1 Au10 S8 -132.08(6) . . . . ?
Au4 Au1 Au10 S8 -97.43(6) 2_666 . . . ?
Au9 Au1 Au10 S8 -168.12(6) . . . . ?
Au20 Au1 Au10 S8 -134.11(9) 2_666 . . . ?
Au12 Au1 Au10 S8 -68.98(6) . . . . ?
Au17 Au1 Au10 S8 164.65(6) . . . . ?
Au11 Au1 Au10 S8 -23.91(6) . . . . ?
Au2 Au1 Au10 S8 92.96(6) . . . . ?
S1 Au1 Au10 S10 -93.66(19) . . . . ?
Au25 Au1 Au10 S10 57.85(18) . . . . ?
Au4 Au1 Au10 S10 92.51(18) 2_666 . . . ?
Au9 Au1 Au10 S10 21.81(18) . . . . ?
Au20 Au1 Au10 S10 55.83(19) 2_666 . . . ?
Au12 Au1 Au10 S10 120.96(18) . . . . ?
Au17 Au1 Au10 S10 -5.42(18) . . . . ?
Au11 Au1 Au10 S10 166.03(18) . . . . ?
Au2 Au1 Au10 S10 -77.10(18) . . . . ?
S1 Au1 Au10 Au4 173.83(6) . . . 2_666 ?
Au25 Au1 Au10 Au4 -34.656(13) . . . 2_666 ?
Au9 Au1 Au10 Au4 -70.697(18) . . . 2_666 ?
Au20 Au1 Au10 Au4 -36.68(7) 2_666 . . 2_666 ?
Au12 Au1 Au10 Au4 28.445(14) . . . 2_666 ?
Au17 Au1 Au10 Au4 -97.93(2) . . . 2_666 ?
Au11 Au1 Au10 Au4 73.515(16) . . . 2_666 ?
Au2 Au1 Au10 Au4 -169.611(19) . . . 2_666 ?
S1 Au1 Au10 Au9 -115.47(6) . . . . ?
Au25 Au1 Au10 Au9 36.040(12) . . . . ?
Au4 Au1 Au10 Au9 70.697(18) 2_666 . . . ?
Au20 Au1 Au10 Au9 34.02(7) 2_666 . . . ?
Au12 Au1 Au10 Au9 99.14(2) . . . . ?
Au17 Au1 Au10 Au9 -27.229(14) . . . . ?
Au11 Au1 Au10 Au9 144.212(14) . . . . ?
Au2 Au1 Au10 Au9 -98.91(2) . . . . ?
S10 Au9 Au10 S7 -16.9(4) . . . . ?
Au25 Au9 Au10 S7 158.7(4) . . . . ?
Au12 Au9 Au10 S7 148.1(4) 2_666 . . . ?
Au1 Au9 Au10 S7 -165.8(4) . . . . ?
Au20 Au9 Au10 S7 97.3(4) . . . . ?
Au17 Au9 Au10 S7 -139.1(4) . . . . ?
Au4 Au9 Au10 S7 127.9(4) 2_666 . . . ?
Au18 Au9 Au10 S7 -63.6(4) . . . . ?
Au19 Au9 Au10 S7 25.4(4) . . . . ?
S10 Au9 Au10 S8 167.4(3) . . . . ?
S7 Au9 Au10 S8 -175.7(4) . . . . ?
Au25 Au9 Au10 S8 -17.02(9) . . . . ?
Au12 Au9 Au10 S8 -27.64(12) 2_666 . . . ?
Au1 Au9 Au10 S8 18.48(9) . . . . ?
Au20 Au9 Au10 S8 -78.38(9) . . . . ?
Au17 Au9 Au10 S8 45.15(9) . . . . ?
Au4 Au9 Au10 S8 -47.87(9) 2_666 . . . ?
Au18 Au9 Au10 S8 120.64(9) . . . . ?
Au19 Au9 Au10 S8 -150.32(9) . . . . ?
S7 Au9 Au10 S10 16.9(4) . . . . ?
Au25 Au9 Au10 S10 175.6(2) . . . . ?
Au12 Au9 Au10 S10 165.0(3) 2_666 . . . ?
Au1 Au9 Au10 S10 -148.9(2) . . . . ?
Au20 Au9 Au10 S10 114.2(2) . . . . ?
Au17 Au9 Au10 S10 -122.2(2) . . . . ?
Au4 Au9 Au10 S10 144.8(2) 2_666 . . . ?
Au18 Au9 Au10 S10 -46.7(2) . . . . ?
Au19 Au9 Au10 S10 42.3(2) . . . . ?
S10 Au9 Au10 Au4 -144.8(2) . . . 2_666 ?
S7 Au9 Au10 Au4 -127.9(4) . . . 2_666 ?
Au25 Au9 Au10 Au4 30.852(12) . . . 2_666 ?
Au12 Au9 Au10 Au4 20.23(6) 2_666 . . 2_666 ?
Au1 Au9 Au10 Au4 66.350(12) . . . 2_666 ?
Au20 Au9 Au10 Au4 -30.512(13) . . . 2_666 ?
Au17 Au9 Au10 Au4 93.025(15) . . . 2_666 ?
Au18 Au9 Au10 Au4 168.515(18) . . . 2_666 ?
Au19 Au9 Au10 Au4 -102.451(17) . . . 2_666 ?
S10 Au9 Au10 Au1 148.9(2) . . . . ?
S7 Au9 Au10 Au1 165.8(4) . . . . ?
Au25 Au9 Au10 Au1 -35.498(11) . . . . ?
Au12 Au9 Au10 Au1 -46.12(6) 2_666 . . . ?
Au20 Au9 Au10 Au1 -96.862(17) . . . . ?
Au17 Au9 Au10 Au1 26.675(14) . . . . ?
Au4 Au9 Au10 Au1 -66.350(13) 2_666 . . . ?
Au18 Au9 Au10 Au1 102.165(19) . . . . ?
Au19 Au9 Au10 Au1 -168.802(18) . . . . ?
S1 Au1 Au11 S8 -56.48(8) . . . . ?
Au25 Au1 Au11 S8 128.31(6) . . . . ?
Au4 Au1 Au11 S8 90.54(6) 2_666 . . . ?
Au9 Au1 Au11 S8 62.54(6) . . . . ?
Au20 Au1 Au11 S8 -168.32(6) 2_666 . . . ?
Au12 Au1 Au11 S8 158.66(6) . . . . ?
Au17 Au1 Au11 S8 161.13(9) . . . . ?
Au10 Au1 Au11 S8 23.83(6) . . . . ?
Au2 Au1 Au11 S8 -97.05(6) . . . . ?
S1 Au1 Au11 S9 118.81(7) . . . . ?
Au25 Au1 Au11 S9 -56.40(5) . . . . ?
Au4 Au1 Au11 S9 -94.17(5) 2_666 . . . ?
Au9 Au1 Au11 S9 -122.17(5) . . . . ?
Au20 Au1 Au11 S9 6.97(5) 2_666 . . . ?
Au12 Au1 Au11 S9 -26.05(5) . . . . ?
Au17 Au1 Au11 S9 -23.58(9) . . . . ?
Au10 Au1 Au11 S9 -160.88(5) . . . . ?
Au2 Au1 Au11 S9 78.24(6) . . . . ?
S1 Au1 Au11 Au12 144.87(5) . . . . ?
Au25 Au1 Au11 Au12 -30.351(12) . . . . ?
Au4 Au1 Au11 Au12 -68.119(16) 2_666 . . . ?
Au9 Au1 Au11 Au12 -96.124(19) . . . . ?
Au20 Au1 Au11 Au12 33.023(13) 2_666 . . . ?
Au17 Au1 Au11 Au12 2.47(7) . . . . ?
Au10 Au1 Au11 Au12 -134.828(13) . . . . ?
Au2 Au1 Au11 Au12 104.292(19) . . . . ?
S1 Au1 Au11 Au4 -147.02(5) . . . 2_666 ?
Au25 Au1 Au11 Au4 37.768(12) . . . 2_666 ?
Au9 Au1 Au11 Au4 -28.004(14) . . . 2_666 ?
Au20 Au1 Au11 Au4 101.142(19) 2_666 . . 2_666 ?
Au12 Au1 Au11 Au4 68.119(16) . . . 2_666 ?
Au17 Au1 Au11 Au4 70.59(7) . . . 2_666 ?
Au10 Au1 Au11 Au4 -66.709(15) . . . 2_666 ?
Au2 Au1 Au11 Au4 172.411(17) . . . 2_666 ?
S1 Au1 Au12 S9 -41.39(10) . . . . ?
Au25 Au1 Au12 S9 172.24(5) . . . . ?
Au4 Au1 Au12 S9 101.64(5) 2_666 . . . ?
Au9 Au1 Au12 S9 143.22(5) . . . . ?
Au20 Au1 Au12 S9 -119.29(5) 2_666 . . . ?
Au17 Au1 Au12 S9 -153.97(5) . . . . ?
Au11 Au1 Au12 S9 25.54(5) . . . . ?
Au10 Au1 Au12 S9 73.13(5) . . . . ?
Au2 Au1 Au12 S9 -90.87(5) . . . . ?
S1 Au1 Au12 Au25 146.37(9) . . . . ?
Au4 Au1 Au12 Au25 -70.606(11) 2_666 . . . ?
Au9 Au1 Au12 Au25 -29.023(11) . . . . ?
Au20 Au1 Au12 Au25 68.469(11) 2_666 . . . ?
Au17 Au1 Au12 Au25 33.790(11) . . . . ?
Au11 Au1 Au12 Au25 -146.703(13) . . . . ?
Au10 Au1 Au12 Au25 -99.113(14) . . . . ?
Au2 Au1 Au12 Au25 96.886(14) . . . . ?
S1 Au1 Au12 Au9 115.52(9) . . . 2_666 ?
Au25 Au1 Au12 Au9 -30.847(12) . . . 2_666 ?
Au4 Au1 Au12 Au9 -101.453(17) 2_666 . . 2_666 ?
Au9 Au1 Au12 Au9 -59.87(2) . . . 2_666 ?
Au20 Au1 Au12 Au9 37.622(13) 2_666 . . 2_666 ?
Au17 Au1 Au12 Au9 2.943(17) . . . 2_666 ?
Au11 Au1 Au12 Au9 -177.550(15) . . . 2_666 ?
Au10 Au1 Au12 Au9 -129.960(15) . . . 2_666 ?
Au2 Au1 Au12 Au9 66.039(19) . . . 2_666 ?
S1 Au1 Au12 Au4 -143.03(9) . . . 2_666 ?
Au25 Au1 Au12 Au4 70.606(11) . . . 2_666 ?
Au9 Au1 Au12 Au4 41.583(13) . . . 2_666 ?
Au20 Au1 Au12 Au4 139.075(17) 2_666 . . 2_666 ?
Au17 Au1 Au12 Au4 104.396(17) . . . 2_666 ?
Au11 Au1 Au12 Au4 -76.097(15) . . . 2_666 ?
Au10 Au1 Au12 Au4 -28.507(15) . . . 2_666 ?
Au2 Au1 Au12 Au4 167.492(17) . . . 2_666 ?
S1 Au1 Au12 Au20 77.90(9) . . . 2_666 ?
Au25 Au1 Au12 Au20 -68.469(11) . . . 2_666 ?
Au4 Au1 Au12 Au20 -139.075(16) 2_666 . . 2_666 ?
Au9 Au1 Au12 Au20 -97.492(18) . . . 2_666 ?
Au17 Au1 Au12 Au20 -34.679(12) . . . 2_666 ?
Au11 Au1 Au12 Au20 144.827(14) . . . 2_666 ?
Au10 Au1 Au12 Au20 -167.582(17) . . . 2_666 ?
Au2 Au1 Au12 Au20 28.417(14) . . . 2_666 ?
S1 Au1 Au12 Au17 -179.18(8) . . . 2_666 ?
Au25 Au1 Au12 Au17 34.450(11) . . . 2_666 ?
Au4 Au1 Au12 Au17 -36.156(13) 2_666 . . 2_666 ?
Au9 Au1 Au12 Au17 5.428(16) . . . 2_666 ?
Au20 Au1 Au12 Au17 102.920(18) 2_666 . . 2_666 ?
Au17 Au1 Au12 Au17 68.241(19) . . . 2_666 ?
Au11 Au1 Au12 Au17 -112.253(18) . . . 2_666 ?
Au10 Au1 Au12 Au17 -64.663(19) . . . 2_666 ?
Au2 Au1 Au12 Au17 131.337(15) . . . 2_666 ?
S1 Au1 Au12 Au19 46.64(9) . . . 2_666 ?
Au25 Au1 Au12 Au19 -99.730(14) . . . 2_666 ?
Au4 Au1 Au12 Au19 -170.336(17) 2_666 . . 2_666 ?
Au9 Au1 Au12 Au19 -128.753(15) . . . 2_666 ?
Au20 Au1 Au12 Au19 -31.261(15) 2_666 . . 2_666 ?
Au17 Au1 Au12 Au19 -65.940(18) . . . 2_666 ?
Au11 Au1 Au12 Au19 113.567(17) . . . 2_666 ?
Au10 Au1 Au12 Au19 161.157(14) . . . 2_666 ?
Au2 Au1 Au12 Au19 -2.84(2) . . . 2_666 ?
S1 Au1 Au12 Au18 161.49(10) . . . 2_666 ?
Au25 Au1 Au12 Au18 15.13(7) . . . 2_666 ?
Au4 Au1 Au12 Au18 -55.48(7) 2_666 . . 2_666 ?
Au9 Au1 Au12 Au18 -13.90(7) . . . 2_666 ?
Au20 Au1 Au12 Au18 83.60(7) 2_666 . . 2_666 ?
Au17 Au1 Au12 Au18 48.92(7) . . . 2_666 ?
Au11 Au1 Au12 Au18 -131.58(7) . . . 2_666 ?
Au10 Au1 Au12 Au18 -83.99(7) . . . 2_666 ?
Au2 Au1 Au12 Au18 112.01(7) . . . 2_666 ?
S1 Au1 Au12 Au11 -66.93(9) . . . . ?
Au25 Au1 Au12 Au11 146.703(13) . . . . ?
Au4 Au1 Au12 Au11 76.097(15) 2_666 . . . ?
Au9 Au1 Au12 Au11 117.681(18) . . . . ?
Au20 Au1 Au12 Au11 -144.827(13) 2_666 . . . ?
Au17 Au1 Au12 Au11 -179.506(14) . . . . ?
Au10 Au1 Au12 Au11 47.590(14) . . . . ?
Au2 Au1 Au12 Au11 -116.411(17) . . . . ?
S8 Au11 Au12 S9 -177.71(11) . . . . ?
Au1 Au11 Au12 S9 -143.88(7) . . . . ?
Au4 Au11 Au12 S9 150.93(7) 2_666 . . . ?
S8 Au11 Au12 Au25 -3.87(9) . . . . ?
S9 Au11 Au12 Au25 173.84(7) . . . . ?
Au1 Au11 Au12 Au25 29.962(12) . . . . ?
Au4 Au11 Au12 Au25 -35.235(10) 2_666 . . . ?
S8 Au11 Au12 Au9 -20.33(13) . . . 2_666 ?
S9 Au11 Au12 Au9 157.38(11) . . . 2_666 ?
Au1 Au11 Au12 Au9 13.51(8) . . . 2_666 ?
Au4 Au11 Au12 Au9 -51.69(8) 2_666 . . 2_666 ?
S8 Au11 Au12 Au4 31.36(9) . . . 2_666 ?
S9 Au11 Au12 Au4 -150.93(7) . . . 2_666 ?
Au1 Au11 Au12 Au4 65.197(13) . . . 2_666 ?
S8 Au11 Au12 Au20 -66.33(9) . . . 2_666 ?
S9 Au11 Au12 Au20 111.37(7) . . . 2_666 ?
Au1 Au11 Au12 Au20 -32.503(13) . . . 2_666 ?
Au4 Au11 Au12 Au20 -97.700(19) 2_666 . . 2_666 ?
S8 Au11 Au12 Au17 59.89(9) . . . 2_666 ?
S9 Au11 Au12 Au17 -122.40(7) . . . 2_666 ?
Au1 Au11 Au12 Au17 93.719(15) . . . 2_666 ?
Au4 Au11 Au12 Au17 28.522(14) 2_666 . . 2_666 ?
S8 Au11 Au12 Au1 -33.83(9) . . . . ?
S9 Au11 Au12 Au1 143.88(7) . . . . ?
Au4 Au11 Au12 Au1 -65.197(13) 2_666 . . . ?
S8 Au11 Au12 Au19 -138.05(9) . . . 2_666 ?
S9 Au11 Au12 Au19 39.66(7) . . . 2_666 ?
Au1 Au11 Au12 Au19 -104.215(17) . . . 2_666 ?
Au4 Au11 Au12 Au19 -169.412(17) 2_666 . . 2_666 ?
S8 Au11 Au12 Au18 135.45(9) . . . 2_666 ?
S9 Au11 Au12 Au18 -46.84(7) . . . 2_666 ?
Au1 Au11 Au12 Au18 169.286(18) . . . 2_666 ?
Au4 Au11 Au12 Au18 104.089(19) 2_666 . . 2_666 ?
S3 Au4 Au17 S13 -46.16(8) . . . . ?
Au25 Au4 Au17 S13 150.17(6) . . . . ?
Au1 Au4 Au17 S13 119.39(6) 2_666 . . . ?
Au12 Au4 Au17 S13 81.31(6) 2_666 . . . ?
Au9 Au4 Au17 S13 -175.81(6) 2_666 . . . ?
Au20 Au4 Au17 S13 -140.35(6) 2_666 . . . ?
Au10 Au4 Au17 S13 177.49(11) 2_666 . . . ?
Au11 Au4 Au17 S13 52.31(6) 2_666 . . . ?
Au3 Au4 Au17 S13 -72.48(6) . . . . ?
S3 Au4 Au17 Au25 163.66(6) . . . . ?
Au1 Au4 Au17 Au25 -30.783(12) 2_666 . . . ?
Au12 Au4 Au17 Au25 -68.863(14) 2_666 . . . ?
Au9 Au4 Au17 Au25 34.019(11) 2_666 . . . ?
Au20 Au4 Au17 Au25 69.476(15) 2_666 . . . ?
Au10 Au4 Au17 Au25 27.32(10) 2_666 . . . ?
Au11 Au4 Au17 Au25 -97.862(18) 2_666 . . . ?
Au3 Au4 Au17 Au25 137.349(13) . . . . ?
S3 Au4 Au17 Au20 94.19(6) . . . 2_666 ?
Au25 Au4 Au17 Au20 -69.476(15) . . . 2_666 ?
Au1 Au4 Au17 Au20 -100.259(17) 2_666 . . 2_666 ?
Au12 Au4 Au17 Au20 -138.339(13) 2_666 . . 2_666 ?
Au9 Au4 Au17 Au20 -35.457(14) 2_666 . . 2_666 ?
Au10 Au4 Au17 Au20 -42.16(10) 2_666 . . 2_666 ?
Au11 Au4 Au17 Au20 -167.338(15) 2_666 . . 2_666 ?
Au3 Au4 Au17 Au20 67.873(13) . . . 2_666 ?
S3 Au4 Au17 Au12 -127.47(6) . . . 2_666 ?
Au25 Au4 Au17 Au12 68.863(15) . . . 2_666 ?
Au1 Au4 Au17 Au12 38.080(16) 2_666 . . 2_666 ?
Au9 Au4 Au17 Au12 102.882(15) 2_666 . . 2_666 ?
Au20 Au4 Au17 Au12 138.339(14) 2_666 . . 2_666 ?
Au10 Au4 Au17 Au12 96.18(10) 2_666 . . 2_666 ?
Au11 Au4 Au17 Au12 -28.999(13) 2_666 . . 2_666 ?
Au3 Au4 Au17 Au12 -153.788(15) . . . 2_666 ?
S3 Au4 Au17 Au9 -162.15(6) . . . . ?
Au25 Au4 Au17 Au9 34.190(11) . . . . ?
Au1 Au4 Au17 Au9 3.407(18) 2_666 . . . ?
Au12 Au4 Au17 Au9 -34.673(14) 2_666 . . . ?
Au9 Au4 Au17 Au9 68.209(17) 2_666 . . . ?
Au20 Au4 Au17 Au9 103.666(16) 2_666 . . . ?
Au10 Au4 Au17 Au9 61.51(10) 2_666 . . . ?
Au11 Au4 Au17 Au9 -63.672(19) 2_666 . . . ?
Au3 Au4 Au17 Au9 171.539(15) . . . . ?
S3 Au4 Au17 Au1 135.06(6) . . . . ?
Au25 Au4 Au17 Au1 -28.605(10) . . . . ?
Au1 Au4 Au17 Au1 -59.388(19) 2_666 . . . ?
Au12 Au4 Au17 Au1 -97.468(16) 2_666 . . . ?
Au9 Au4 Au17 Au1 5.413(16) 2_666 . . . ?
Au20 Au4 Au17 Au1 40.871(15) 2_666 . . . ?
Au10 Au4 Au17 Au1 -1.29(10) 2_666 . . . ?
Au11 Au4 Au17 Au1 -126.467(17) 2_666 . . . ?
Au3 Au4 Au17 Au1 108.744(14) . . . . ?
S3 Au4 Au17 Au2 64.02(6) . . . . ?
Au25 Au4 Au17 Au2 -99.646(19) . . . . ?
Au1 Au4 Au17 Au2 -130.429(18) 2_666 . . . ?
Au12 Au4 Au17 Au2 -168.509(17) 2_666 . . . ?
Au9 Au4 Au17 Au2 -65.627(19) 2_666 . . . ?
Au20 Au4 Au17 Au2 -30.170(14) 2_666 . . . ?
Au10 Au4 Au17 Au2 -72.33(10) 2_666 . . . ?
Au11 Au4 Au17 Au2 162.492(13) 2_666 . . . ?
Au3 Au4 Au17 Au2 37.703(16) . . . . ?
S3 Au4 Au17 Au18 -97.94(6) . . . . ?
Au25 Au4 Au17 Au18 98.396(18) . . . . ?
Au1 Au4 Au17 Au18 67.61(2) 2_666 . . . ?
Au12 Au4 Au17 Au18 29.533(13) 2_666 . . . ?
Au9 Au4 Au17 Au18 132.415(16) 2_666 . . . ?
Au20 Au4 Au17 Au18 167.872(15) 2_666 . . . ?
Au10 Au4 Au17 Au18 125.71(10) 2_666 . . . ?
Au11 Au4 Au17 Au18 0.534(18) 2_666 . . . ?
Au3 Au4 Au17 Au18 -124.255(16) . . . . ?
S3 Au4 Au17 Au3 26.31(5) . . . . ?
Au25 Au4 Au17 Au3 -137.349(13) . . . . ?
Au1 Au4 Au17 Au3 -168.132(16) 2_666 . . . ?
Au12 Au4 Au17 Au3 153.788(15) 2_666 . . . ?
Au9 Au4 Au17 Au3 -103.330(14) 2_666 . . . ?
Au20 Au4 Au17 Au3 -67.873(13) 2_666 . . . ?
Au10 Au4 Au17 Au3 -110.03(10) 2_666 . . . ?
Au11 Au4 Au17 Au3 124.789(16) 2_666 . . . ?
S10 Au9 Au17 S13 50.6(3) . . . . ?
S7 Au9 Au17 S13 58.3(9) . . . . ?
Au25 Au9 Au17 S13 -160.21(6) . . . . ?
Au12 Au9 Au17 S13 -90.05(6) 2_666 . . . ?
Au1 Au9 Au17 S13 130.74(6) . . . . ?
Au20 Au9 Au17 S13 -130.83(6) . . . . ?
Au4 Au9 Au17 S13 165.99(6) 2_666 . . . ?
Au18 Au9 Au17 S13 -16.20(6) . . . . ?
Au19 Au9 Au17 S13 -61.46(6) . . . . ?
Au10 Au9 Au17 S13 103.90(6) . . . . ?
S10 Au9 Au17 Au25 -149.2(3) . . . . ?
S7 Au9 Au17 Au25 -141.5(9) . . . . ?
Au12 Au9 Au17 Au25 70.165(14) 2_666 . . . ?
Au1 Au9 Au17 Au25 -69.046(16) . . . . ?
Au20 Au9 Au17 Au25 29.385(11) . . . . ?
Au4 Au9 Au17 Au25 -33.793(12) 2_666 . . . ?
Au18 Au9 Au17 Au25 144.016(14) . . . . ?
Au19 Au9 Au17 Au25 98.75(2) . . . . ?
Au10 Au9 Au17 Au25 -95.883(18) . . . . ?
S10 Au9 Au17 Au20 -117.7(3) . . . 2_666 ?
S7 Au9 Au17 Au20 -110.0(9) . . . 2_666 ?
Au25 Au9 Au17 Au20 31.476(13) . . . 2_666 ?
Au12 Au9 Au17 Au20 101.641(15) 2_666 . . 2_666 ?
Au1 Au9 Au17 Au20 -37.570(15) . . . 2_666 ?
Au20 Au9 Au17 Au20 60.86(2) . . . 2_666 ?
Au4 Au9 Au17 Au20 -2.317(18) 2_666 . . 2_666 ?
Au18 Au9 Au17 Au20 175.492(16) . . . 2_666 ?
Au19 Au9 Au17 Au20 130.224(17) . . . 2_666 ?
Au10 Au9 Au17 Au20 -64.407(18) . . . 2_666 ?
S10 Au9 Au17 Au4 176.5(3) . . . . ?
S7 Au9 Au17 Au4 -175.8(9) . . . . ?
Au25 Au9 Au17 Au4 -34.313(10) . . . . ?
Au12 Au9 Au17 Au4 35.852(15) 2_666 . . . ?
Au1 Au9 Au17 Au4 -103.359(19) . . . . ?
Au20 Au9 Au17 Au4 -4.929(17) . . . . ?
Au4 Au9 Au17 Au4 -68.106(18) 2_666 . . . ?
Au18 Au9 Au17 Au4 109.703(16) . . . . ?
Au19 Au9 Au17 Au4 64.44(2) . . . . ?
Au10 Au9 Au17 Au4 -130.196(18) . . . . ?
S10 Au9 Au17 Au12 140.7(3) . . . 2_666 ?
S7 Au9 Au17 Au12 148.3(9) . . . 2_666 ?
Au25 Au9 Au17 Au12 -70.165(13) . . . 2_666 ?
Au1 Au9 Au17 Au12 -139.211(14) . . . 2_666 ?
Au20 Au9 Au17 Au12 -40.780(15) . . . 2_666 ?
Au4 Au9 Au17 Au12 -103.958(14) 2_666 . . 2_666 ?
Au18 Au9 Au17 Au12 73.851(12) . . . 2_666 ?
Au19 Au9 Au17 Au12 28.583(14) . . . 2_666 ?
Au10 Au9 Au17 Au12 -166.048(16) . . . 2_666 ?
S10 Au9 Au17 Au1 -80.1(3) . . . . ?
S7 Au9 Au17 Au1 -72.5(9) . . . . ?
Au25 Au9 Au17 Au1 69.046(17) . . . . ?
Au12 Au9 Au17 Au1 139.211(14) 2_666 . . . ?
Au20 Au9 Au17 Au1 98.430(19) . . . . ?
Au4 Au9 Au17 Au1 35.253(14) 2_666 . . . ?
Au18 Au9 Au17 Au1 -146.938(15) . . . . ?
Au19 Au9 Au17 Au1 167.794(16) . . . . ?
Au10 Au9 Au17 Au1 -26.837(13) . . . . ?
S10 Au9 Au17 Au2 -46.6(3) . . . . ?
S7 Au9 Au17 Au2 -38.9(9) . . . . ?
Au25 Au9 Au17 Au2 102.618(18) . . . . ?
Au12 Au9 Au17 Au2 172.783(16) 2_666 . . . ?
Au1 Au9 Au17 Au2 33.572(13) . . . . ?
Au20 Au9 Au17 Au2 132.003(17) . . . . ?
Au4 Au9 Au17 Au2 68.826(17) 2_666 . . . ?
Au18 Au9 Au17 Au2 -113.366(15) . . . . ?
Au19 Au9 Au17 Au2 -158.633(14) . . . . ?
Au10 Au9 Au17 Au2 6.735(19) . . . . ?
S10 Au9 Au17 Au18 66.8(3) . . . . ?
S7 Au9 Au17 Au18 74.5(9) . . . . ?
Au25 Au9 Au17 Au18 -144.016(14) . . . . ?
Au12 Au9 Au17 Au18 -73.851(12) 2_666 . . . ?
Au1 Au9 Au17 Au18 146.938(15) . . . . ?
Au20 Au9 Au17 Au18 -114.631(17) . . . . ?
Au4 Au9 Au17 Au18 -177.809(15) 2_666 . . . ?
Au19 Au9 Au17 Au18 -45.268(15) . . . . ?
Au10 Au9 Au17 Au18 120.101(16) . . . . ?
S10 Au9 Au17 Au3 -148.6(3) . . . . ?
S7 Au9 Au17 Au3 -141.0(9) . . . . ?
Au25 Au9 Au17 Au3 0.54(6) . . . . ?
Au12 Au9 Au17 Au3 70.70(7) 2_666 . . . ?
Au1 Au9 Au17 Au3 -68.51(7) . . . . ?
Au20 Au9 Au17 Au3 29.92(7) . . . . ?
Au4 Au9 Au17 Au3 -33.26(7) 2_666 . . . ?
Au18 Au9 Au17 Au3 144.55(7) . . . . ?
Au19 Au9 Au17 Au3 99.28(7) . . . . ?
Au10 Au9 Au17 Au3 -95.35(7) . . . . ?
S1 Au1 Au17 S13 31.21(9) . . . . ?
Au25 Au1 Au17 S13 -149.87(7) . . . . ?
Au4 Au1 Au17 S13 -119.58(7) 2_666 . . . ?
Au9 Au1 Au17 S13 -80.85(7) . . . . ?
Au20 Au1 Au17 S13 140.11(7) 2_666 . . . ?
Au12 Au1 Au17 S13 176.24(7) . . . . ?
Au11 Au1 Au17 S13 173.95(9) . . . . ?
Au10 Au1 Au17 S13 -52.32(7) . . . . ?
Au2 Au1 Au17 S13 65.43(7) . . . . ?
S1 Au1 Au17 Au25 -178.92(5) . . . . ?
Au4 Au1 Au17 Au25 30.285(11) 2_666 . . . ?
Au9 Au1 Au17 Au25 69.023(11) . . . . ?
Au20 Au1 Au17 Au25 -70.020(12) 2_666 . . . ?
Au12 Au1 Au17 Au25 -33.888(11) . . . . ?
Au11 Au1 Au17 Au25 -36.19(7) . . . . ?
Au10 Au1 Au17 Au25 97.544(16) . . . . ?
Au2 Au1 Au17 Au25 -144.697(12) . . . . ?
S1 Au1 Au17 Au20 -108.90(5) . . . 2_666 ?
Au25 Au1 Au17 Au20 70.020(13) . . . 2_666 ?
Au4 Au1 Au17 Au20 100.306(18) 2_666 . . 2_666 ?
Au9 Au1 Au17 Au20 139.043(15) . . . 2_666 ?
Au12 Au1 Au17 Au20 36.133(13) . . . 2_666 ?
Au11 Au1 Au17 Au20 33.83(7) . . . 2_666 ?
Au10 Au1 Au17 Au20 167.564(16) . . . 2_666 ?
Au2 Au1 Au17 Au20 -74.677(15) . . . 2_666 ?
S1 Au1 Au17 Au4 -150.22(5) . . . . ?
Au25 Au1 Au17 Au4 28.699(11) . . . . ?
Au4 Au1 Au17 Au4 58.98(2) 2_666 . . . ?
Au9 Au1 Au17 Au4 97.722(16) . . . . ?
Au20 Au1 Au17 Au4 -41.321(13) 2_666 . . . ?
Au12 Au1 Au17 Au4 -5.188(16) . . . . ?
Au11 Au1 Au17 Au4 -7.49(8) . . . . ?
Au10 Au1 Au17 Au4 126.243(15) . . . . ?
Au2 Au1 Au17 Au4 -115.998(17) . . . . ?
S1 Au1 Au17 Au12 146.81(5) . . . 2_666 ?
Au25 Au1 Au17 Au12 -34.269(11) . . . 2_666 ?
Au4 Au1 Au17 Au12 -3.984(17) 2_666 . . 2_666 ?
Au9 Au1 Au17 Au12 34.754(12) . . . 2_666 ?
Au20 Au1 Au17 Au12 -104.290(17) 2_666 . . 2_666 ?
Au12 Au1 Au17 Au12 -68.157(18) . . . 2_666 ?
Au11 Au1 Au17 Au12 -70.46(8) . . . 2_666 ?
Au10 Au1 Au17 Au12 63.274(19) . . . 2_666 ?
Au2 Au1 Au17 Au12 -178.966(14) . . . 2_666 ?
S1 Au1 Au17 Au9 112.06(5) . . . . ?
Au25 Au1 Au17 Au9 -69.023(11) . . . . ?
Au4 Au1 Au17 Au9 -38.738(13) 2_666 . . . ?
Au20 Au1 Au17 Au9 -139.043(15) 2_666 . . . ?
Au12 Au1 Au17 Au9 -102.910(16) . . . . ?
Au11 Au1 Au17 Au9 -105.21(7) . . . . ?
Au10 Au1 Au17 Au9 28.521(15) . . . . ?
Au2 Au1 Au17 Au9 146.280(14) . . . . ?
S1 Au1 Au17 Au2 -34.22(5) . . . . ?
Au25 Au1 Au17 Au2 144.697(12) . . . . ?
Au4 Au1 Au17 Au2 174.982(15) 2_666 . . . ?
Au9 Au1 Au17 Au2 -146.280(14) . . . . ?
Au20 Au1 Au17 Au2 74.677(15) 2_666 . . . ?
Au12 Au1 Au17 Au2 110.810(16) . . . . ?
Au11 Au1 Au17 Au2 108.51(7) . . . . ?
Au10 Au1 Au17 Au2 -117.759(18) . . . . ?
S1 Au1 Au17 Au18 81.30(5) . . . . ?
Au25 Au1 Au17 Au18 -99.781(15) . . . . ?
Au4 Au1 Au17 Au18 -69.496(19) 2_666 . . . ?
Au9 Au1 Au17 Au18 -30.758(14) . . . . ?
Au20 Au1 Au17 Au18 -169.801(16) 2_666 . . . ?
Au12 Au1 Au17 Au18 -133.668(14) . . . . ?
Au11 Au1 Au17 Au18 -135.97(7) . . . . ?
Au10 Au1 Au17 Au18 -2.237(19) . . . . ?
Au2 Au1 Au17 Au18 115.522(17) . . . . ?
S1 Au1 Au17 Au3 -81.57(5) . . . . ?
Au25 Au1 Au17 Au3 97.348(14) . . . . ?
Au4 Au1 Au17 Au3 127.633(15) 2_666 . . . ?
Au9 Au1 Au17 Au3 166.371(16) . . . . ?
Au20 Au1 Au17 Au3 27.327(13) 2_666 . . . ?
Au12 Au1 Au17 Au3 63.460(17) . . . . ?
Au11 Au1 Au17 Au3 61.16(8) . . . . ?
Au10 Au1 Au17 Au3 -165.109(13) . . . . ?
Au2 Au1 Au17 Au3 -47.349(14) . . . . ?
S2 Au2 Au17 S13 75.54(7) . . . . ?
S1 Au2 Au17 S13 -102.01(7) . . . . ?
Au20 Au2 Au17 S13 154.03(5) 2_666 . . . ?
Au1 Au2 Au17 S13 -137.28(5) . . . . ?
S2 Au2 Au17 Au25 -114.96(6) . . . . ?
S1 Au2 Au17 Au25 67.48(5) . . . . ?
Au20 Au2 Au17 Au25 -36.480(13) 2_666 . . . ?
Au1 Au2 Au17 Au25 32.217(11) . . . . ?
S2 Au2 Au17 Au20 -78.48(6) . . . 2_666 ?
S1 Au2 Au17 Au20 103.96(5) . . . 2_666 ?
Au1 Au2 Au17 Au20 68.697(15) . . . 2_666 ?
S2 Au2 Au17 Au4 -49.15(6) . . . . ?
S1 Au2 Au17 Au4 133.29(5) . . . . ?
Au20 Au2 Au17 Au4 29.333(14) 2_666 . . . ?
Au1 Au2 Au17 Au4 98.03(2) . . . . ?
S2 Au2 Au17 Au12 -141.40(9) . . . 2_666 ?
S1 Au2 Au17 Au12 41.04(10) . . . 2_666 ?
Au20 Au2 Au17 Au12 -62.92(8) 2_666 . . 2_666 ?
Au1 Au2 Au17 Au12 5.78(8) . . . 2_666 ?
S2 Au2 Au17 Au9 -179.14(6) . . . . ?
S1 Au2 Au17 Au9 3.31(5) . . . . ?
Au20 Au2 Au17 Au9 -100.652(17) 2_666 . . . ?
Au1 Au2 Au17 Au9 -31.955(13) . . . . ?
S2 Au2 Au17 Au1 -147.18(6) . . . . ?
S1 Au2 Au17 Au1 35.26(5) . . . . ?
Au20 Au2 Au17 Au1 -68.697(16) 2_666 . . . ?
S2 Au2 Au17 Au18 111.58(6) . . . . ?
S1 Au2 Au17 Au18 -65.97(6) . . . . ?
Au20 Au2 Au17 Au18 -169.934(17) 2_666 . . . ?
Au1 Au2 Au17 Au18 -101.24(2) . . . . ?
S2 Au2 Au17 Au3 -13.14(6) . . . . ?
S1 Au2 Au17 Au3 169.30(5) . . . . ?
Au20 Au2 Au17 Au3 65.341(12) 2_666 . . . ?
Au1 Au2 Au17 Au3 134.038(14) . . . . ?
S2 Au3 Au17 S13 -77.91(8) . . . . ?
S3 Au3 Au17 S13 96.63(8) . . . . ?
Au20 Au3 Au17 S13 -164.42(6) 2_666 . . . ?
Au4 Au3 Au17 S13 123.34(6) . . . . ?
S2 Au3 Au17 Au25 121.27(6) . . . . ?
S3 Au3 Au17 Au25 -64.19(6) . . . . ?
Au20 Au3 Au17 Au25 34.751(13) 2_666 . . . ?
Au4 Au3 Au17 Au25 -37.483(11) . . . . ?
S2 Au3 Au17 Au20 86.51(6) . . . 2_666 ?
S3 Au3 Au17 Au20 -98.94(6) . . . 2_666 ?
Au4 Au3 Au17 Au20 -72.234(14) . . . 2_666 ?
S2 Au3 Au17 Au4 158.75(6) . . . . ?
S3 Au3 Au17 Au4 -26.71(6) . . . . ?
Au20 Au3 Au17 Au4 72.234(14) 2_666 . . . ?
S2 Au3 Au17 Au12 -175.71(6) . . . 2_666 ?
S3 Au3 Au17 Au12 -1.16(6) . . . 2_666 ?
Au20 Au3 Au17 Au12 97.779(16) 2_666 . . 2_666 ?
Au4 Au3 Au17 Au12 25.545(15) . . . 2_666 ?
S2 Au3 Au17 Au9 120.79(8) . . . . ?
S3 Au3 Au17 Au9 -64.67(9) . . . . ?
Au20 Au3 Au17 Au9 34.27(6) 2_666 . . . ?
Au4 Au3 Au17 Au9 -37.96(6) . . . . ?
S2 Au3 Au17 Au1 58.63(6) . . . . ?
S3 Au3 Au17 Au1 -126.83(6) . . . . ?
Au20 Au3 Au17 Au1 -27.885(14) 2_666 . . . ?
Au4 Au3 Au17 Au1 -100.120(19) . . . . ?
S2 Au3 Au17 Au2 13.09(6) . . . . ?
S3 Au3 Au17 Au2 -172.37(6) . . . . ?
Au20 Au3 Au17 Au2 -73.429(12) 2_666 . . . ?
Au4 Au3 Au17 Au2 -145.663(16) . . . . ?
S2 Au3 Au17 Au18 -100.45(6) . . . . ?
S3 Au3 Au17 Au18 74.09(6) . . . . ?
Au20 Au3 Au17 Au18 173.04(2) 2_666 . . . ?
Au4 Au3 Au17 Au18 100.80(2) . . . . ?
S10 Au9 Au18 S14 59.5(2) . . . . ?
S7 Au9 Au18 S14 52.8(4) . . . . ?
Au25 Au9 Au18 S14 -132.49(6) . . . . ?
Au12 Au9 Au18 S14 -96.15(6) 2_666 . . . ?
Au1 Au9 Au18 S14 163.24(6) . . . . ?
Au20 Au9 Au18 S14 -68.33(6) . . . . ?
Au17 Au9 Au18 S14 -164.91(6) . . . . ?
Au4 Au9 Au18 S14 -153.58(10) 2_666 . . . ?
Au19 Au9 Au18 S14 -26.52(6) . . . . ?
Au10 Au9 Au18 S14 91.25(6) . . . . ?
S10 Au9 Au18 S13 -119.1(2) . . . . ?
S7 Au9 Au18 S13 -125.8(4) . . . . ?
Au25 Au9 Au18 S13 48.86(6) . . . . ?
Au12 Au9 Au18 S13 85.20(6) 2_666 . . . ?
Au1 Au9 Au18 S13 -15.42(6) . . . . ?
Au20 Au9 Au18 S13 113.02(6) . . . . ?
Au17 Au9 Au18 S13 16.44(5) . . . . ?
Au4 Au9 Au18 S13 27.76(10) 2_666 . . . ?
Au19 Au9 Au18 S13 154.82(5) . . . . ?
Au10 Au9 Au18 S13 -87.41(6) . . . . ?
S10 Au9 Au18 Au12 155.7(2) . . . 2_666 ?
S7 Au9 Au18 Au12 149.0(4) . . . 2_666 ?
Au25 Au9 Au18 Au12 -36.336(11) . . . 2_666 ?
Au1 Au9 Au18 Au12 -100.613(18) . . . 2_666 ?
Au20 Au9 Au18 Au12 27.823(14) . . . 2_666 ?
Au17 Au9 Au18 Au12 -68.759(13) . . . 2_666 ?
Au4 Au9 Au18 Au12 -57.43(8) 2_666 . . 2_666 ?
Au19 Au9 Au18 Au12 69.627(16) . . . 2_666 ?
Au10 Au9 Au18 Au12 -172.603(18) . . . 2_666 ?
S10 Au9 Au18 Au17 -135.6(2) . . . . ?
S7 Au9 Au18 Au17 -142.3(4) . . . . ?
Au25 Au9 Au18 Au17 32.424(13) . . . . ?
Au12 Au9 Au18 Au17 68.759(13) 2_666 . . . ?
Au1 Au9 Au18 Au17 -31.854(14) . . . . ?
Au20 Au9 Au18 Au17 96.582(15) . . . . ?
Au4 Au9 Au18 Au17 11.33(8) 2_666 . . . ?
Au19 Au9 Au18 Au17 138.387(14) . . . . ?
Au10 Au9 Au18 Au17 -103.843(18) . . . . ?
S13 Au17 Au18 S14 -178.45(12) . . . . ?
Au25 Au17 Au18 S14 -8.22(9) . . . . ?
Au20 Au17 Au18 S14 1.31(13) 2_666 . . . ?
Au4 Au17 Au18 S14 -71.40(9) . . . . ?
Au12 Au17 Au18 S14 -42.50(9) 2_666 . . . ?
Au9 Au17 Au18 S14 23.67(9) . . . . ?
Au1 Au17 Au18 S14 54.19(9) . . . . ?
Au2 Au17 Au18 S14 126.73(9) . . . . ?
Au3 Au17 Au18 S14 -146.28(9) . . . . ?
Au25 Au17 Au18 S13 170.23(7) . . . . ?
Au20 Au17 Au18 S13 179.76(11) 2_666 . . . ?
Au4 Au17 Au18 S13 107.06(7) . . . . ?
Au12 Au17 Au18 S13 135.96(7) 2_666 . . . ?
Au9 Au17 Au18 S13 -157.87(7) . . . . ?
Au1 Au17 Au18 S13 -127.36(7) . . . . ?
Au2 Au17 Au18 S13 -54.82(7) . . . . ?
Au3 Au17 Au18 S13 32.17(7) . . . . ?
S13 Au17 Au18 Au9 157.87(7) . . . . ?
Au25 Au17 Au18 Au9 -31.894(12) . . . . ?
Au20 Au17 Au18 Au9 -22.37(8) 2_666 . . . ?
Au4 Au17 Au18 Au9 -95.071(15) . . . . ?
Au12 Au17 Au18 Au9 -66.170(13) 2_666 . . . ?
Au1 Au17 Au18 Au9 30.518(14) . . . . ?
Au2 Au17 Au18 Au9 103.057(17) . . . . ?
Au3 Au17 Au18 Au9 -169.955(19) . . . . ?
S13 Au17 Au18 Au12 -135.96(7) . . . 2_666 ?
Au25 Au17 Au18 Au12 34.276(11) . . . 2_666 ?
Au20 Au17 Au18 Au12 43.80(8) 2_666 . . 2_666 ?
Au4 Au17 Au18 Au12 -28.901(14) . . . 2_666 ?
Au9 Au17 Au18 Au12 66.170(13) . . . 2_666 ?
Au1 Au17 Au18 Au12 96.688(18) . . . 2_666 ?
Au2 Au17 Au18 Au12 169.227(17) . . . 2_666 ?
Au3 Au17 Au18 Au12 -103.785(19) . . . 2_666 ?
S10 Au9 Au19 S15 109.90(18) . . . . ?
S7 Au9 Au19 S15 97.8(4) . . . . ?
Au25 Au9 Au19 S15 -51.14(6) . . . . ?
Au12 Au9 Au19 S15 -87.25(6) 2_666 . . . ?
Au1 Au9 Au19 S15 -33.03(10) . . . . ?
Au20 Au9 Au19 S15 -18.17(6) . . . . ?
Au17 Au9 Au19 S15 -115.10(6) . . . . ?
Au4 Au9 Au19 S15 12.54(6) 2_666 . . . ?
Au18 Au9 Au19 S15 -157.85(6) . . . . ?
Au10 Au9 Au19 S15 80.78(6) . . . . ?
S10 Au9 Au19 S14 -65.81(18) . . . . ?
S7 Au9 Au19 S14 -77.9(4) . . . . ?
Au25 Au9 Au19 S14 133.15(5) . . . . ?
Au12 Au9 Au19 S14 97.04(6) 2_666 . . . ?
Au1 Au9 Au19 S14 151.26(9) . . . . ?
Au20 Au9 Au19 S14 166.12(5) . . . . ?
Au17 Au9 Au19 S14 69.19(6) . . . . ?
Au4 Au9 Au19 S14 -163.18(5) 2_666 . . . ?
Au18 Au9 Au19 S14 26.44(5) . . . . ?
Au10 Au9 Au19 S14 -94.94(6) . . . . ?
S10 Au9 Au19 Au12 -162.84(17) . . . 2_666 ?
S7 Au9 Au19 Au12 -174.9(4) . . . 2_666 ?
Au25 Au9 Au19 Au12 36.113(12) . . . 2_666 ?
Au1 Au9 Au19 Au12 54.23(8) . . . 2_666 ?
Au20 Au9 Au19 Au12 69.084(13) . . . 2_666 ?
Au17 Au9 Au19 Au12 -27.847(14) . . . 2_666 ?
Au4 Au9 Au19 Au12 99.789(17) 2_666 . . 2_666 ?
Au18 Au9 Au19 Au12 -70.599(13) . . . 2_666 ?
Au10 Au9 Au19 Au12 168.029(18) . . . 2_666 ?
S10 Au9 Au19 Au20 128.07(17) . . . . ?
S7 Au9 Au19 Au20 116.0(4) . . . . ?
Au25 Au9 Au19 Au20 -32.971(11) . . . . ?
Au12 Au9 Au19 Au20 -69.084(13) 2_666 . . . ?
Au1 Au9 Au19 Au20 -14.86(8) . . . . ?
Au17 Au9 Au19 Au20 -96.931(17) . . . . ?
Au4 Au9 Au19 Au20 30.705(13) 2_666 . . . ?
Au18 Au9 Au19 Au20 -139.683(14) . . . . ?
Au10 Au9 Au19 Au20 98.945(17) . . . . ?
S10 Au9 Au20 S15 -49.8(3) . . . . ?
S7 Au9 Au20 S15 -54.5(6) . . . . ?
Au25 Au9 Au20 S15 160.96(6) . . . . ?
Au12 Au9 Au20 S15 90.77(6) 2_666 . . . ?
Au1 Au9 Au20 S15 -165.04(6) . . . . ?
Au17 Au9 Au20 S15 131.52(6) . . . . ?
Au4 Au9 Au20 S15 -130.39(6) 2_666 . . . ?
Au18 Au9 Au20 S15 62.04(6) . . . . ?
Au19 Au9 Au20 S15 17.80(6) . . . . ?
Au10 Au9 Au20 S15 -100.49(6) . . . . ?
S10 Au9 Au20 Au25 149.3(3) . . . . ?
S7 Au9 Au20 Au25 144.5(6) . . . . ?
Au12 Au9 Au20 Au25 -70.188(14) 2_666 . . . ?
Au1 Au9 Au20 Au25 34.009(10) . . . . ?
Au17 Au9 Au20 Au25 -29.439(12) . . . . ?
Au4 Au9 Au20 Au25 68.653(10) 2_666 . . . ?
Au18 Au9 Au20 Au25 -98.918(16) . . . . ?
Au19 Au9 Au20 Au25 -143.154(12) . . . . ?
Au10 Au9 Au20 Au25 98.550(16) . . . . ?
S10 Au9 Au20 Au17 117.6(3) . . . 2_666 ?
S7 Au9 Au20 Au17 112.8(6) . . . 2_666 ?
Au25 Au9 Au20 Au17 -31.692(11) . . . 2_666 ?
Au12 Au9 Au20 Au17 -101.879(19) 2_666 . . 2_666 ?
Au1 Au9 Au20 Au17 2.317(17) . . . 2_666 ?
Au17 Au9 Au20 Au17 -61.13(2) . . . 2_666 ?
Au4 Au9 Au20 Au17 36.961(14) 2_666 . . 2_666 ?
Au18 Au9 Au20 Au17 -130.609(17) . . . 2_666 ?
Au19 Au9 Au20 Au17 -174.846(15) . . . 2_666 ?
Au10 Au9 Au20 Au17 66.86(2) . . . 2_666 ?
S10 Au9 Au20 Au12 -140.5(3) . . . 2_666 ?
S7 Au9 Au20 Au12 -145.3(6) . . . 2_666 ?
Au25 Au9 Au20 Au12 70.188(14) . . . 2_666 ?
Au1 Au9 Au20 Au12 104.196(18) . . . 2_666 ?
Au17 Au9 Au20 Au12 40.748(13) . . . 2_666 ?
Au4 Au9 Au20 Au12 138.840(14) 2_666 . . 2_666 ?
Au18 Au9 Au20 Au12 -28.730(13) . . . 2_666 ?
Au19 Au9 Au20 Au12 -72.966(16) . . . 2_666 ?
Au10 Au9 Au20 Au12 168.737(15) . . . 2_666 ?
S10 Au9 Au20 Au1 -176.6(3) . . . 2_666 ?
S7 Au9 Au20 Au1 178.6(6) . . . 2_666 ?
Au25 Au9 Au20 Au1 34.085(12) . . . 2_666 ?
Au12 Au9 Au20 Au1 -36.103(13) 2_666 . . 2_666 ?
Au1 Au9 Au20 Au1 68.093(19) . . . 2_666 ?
Au17 Au9 Au20 Au1 4.645(17) . . . 2_666 ?
Au4 Au9 Au20 Au1 102.737(14) 2_666 . . 2_666 ?
Au18 Au9 Au20 Au1 -64.833(17) . . . 2_666 ?
Au19 Au9 Au20 Au1 -109.069(16) . . . 2_666 ?
Au10 Au9 Au20 Au1 132.635(14) . . . 2_666 ?
S10 Au9 Au20 Au4 80.6(3) . . . 2_666 ?
S7 Au9 Au20 Au4 75.9(6) . . . 2_666 ?
Au25 Au9 Au20 Au4 -68.653(10) . . . 2_666 ?
Au12 Au9 Au20 Au4 -138.840(14) 2_666 . . 2_666 ?
Au1 Au9 Au20 Au4 -34.644(13) . . . 2_666 ?
Au17 Au9 Au20 Au4 -98.092(14) . . . 2_666 ?
Au18 Au9 Au20 Au4 -167.570(16) . . . 2_666 ?
Au19 Au9 Au20 Au4 148.193(14) . . . 2_666 ?
Au10 Au9 Au20 Au4 29.897(13) . . . 2_666 ?
S10 Au9 Au20 Au3 44.0(3) . . . 2_666 ?
S7 Au9 Au20 Au3 39.2(6) . . . 2_666 ?
Au25 Au9 Au20 Au3 -105.322(17) . . . 2_666 ?
Au12 Au9 Au20 Au3 -175.509(16) 2_666 . . 2_666 ?
Au1 Au9 Au20 Au3 -71.31(2) . . . 2_666 ?
Au17 Au9 Au20 Au3 -134.761(15) . . . 2_666 ?
Au4 Au9 Au20 Au3 -36.669(14) 2_666 . . 2_666 ?
Au18 Au9 Au20 Au3 155.761(14) . . . 2_666 ?
Au19 Au9 Au20 Au3 111.524(18) . . . 2_666 ?
Au10 Au9 Au20 Au3 -6.772(18) . . . 2_666 ?
S10 Au9 Au20 Au2 157.4(3) . . . 2_666 ?
S7 Au9 Au20 Au2 152.6(6) . . . 2_666 ?
Au25 Au9 Au20 Au2 8.10(7) . . . 2_666 ?
Au12 Au9 Au20 Au2 -62.08(7) 2_666 . . 2_666 ?
Au1 Au9 Au20 Au2 42.11(8) . . . 2_666 ?
Au17 Au9 Au20 Au2 -21.34(8) . . . 2_666 ?
Au4 Au9 Au20 Au2 76.76(7) 2_666 . . 2_666 ?
Au18 Au9 Au20 Au2 -90.81(8) . . . 2_666 ?
Au19 Au9 Au20 Au2 -135.05(8) . . . 2_666 ?
Au10 Au9 Au20 Au2 106.65(7) . . . 2_666 ?
S10 Au9 Au20 Au19 -67.6(3) . . . . ?
S7 Au9 Au20 Au19 -72.3(6) . . . . ?
Au25 Au9 Au20 Au19 143.154(12) . . . . ?
Au12 Au9 Au20 Au19 72.966(16) 2_666 . . . ?
Au1 Au9 Au20 Au19 177.163(14) . . . . ?
Au17 Au9 Au20 Au19 113.715(16) . . . . ?
Au4 Au9 Au20 Au19 -148.193(14) 2_666 . . . ?
Au18 Au9 Au20 Au19 44.236(16) . . . . ?
Au10 Au9 Au20 Au19 -118.296(17) . . . . ?
S14 Au19 Au20 S15 -176.94(12) . . . . ?
Au9 Au19 Au20 S15 -155.48(8) . . . . ?
Au12 Au19 Au20 S15 138.20(8) 2_666 . . . ?
S15 Au19 Au20 Au25 -171.82(8) . . . . ?
S14 Au19 Au20 Au25 11.24(9) . . . . ?
Au9 Au19 Au20 Au25 32.706(11) . . . . ?
Au12 Au19 Au20 Au25 -33.615(13) 2_666 . . . ?
S15 Au19 Au20 Au17 -177.57(11) . . . 2_666 ?
S14 Au19 Au20 Au17 5.49(13) . . . 2_666 ?
Au9 Au19 Au20 Au17 26.95(8) . . . 2_666 ?
Au12 Au19 Au20 Au17 -39.37(8) 2_666 . . 2_666 ?
S15 Au19 Au20 Au12 -138.20(8) . . . 2_666 ?
S14 Au19 Au20 Au12 44.86(9) . . . 2_666 ?
Au9 Au19 Au20 Au12 66.321(13) . . . 2_666 ?
S15 Au19 Au20 Au1 -108.60(8) . . . 2_666 ?
S14 Au19 Au20 Au1 74.46(9) . . . 2_666 ?
Au9 Au19 Au20 Au1 95.927(18) . . . 2_666 ?
Au12 Au19 Au20 Au1 29.607(14) 2_666 . . 2_666 ?
S15 Au19 Au20 Au9 155.48(8) . . . . ?
S14 Au19 Au20 Au9 -21.46(9) . . . . ?
Au12 Au19 Au20 Au9 -66.321(13) 2_666 . . . ?
S15 Au19 Au20 Au4 125.62(8) . . . 2_666 ?
S14 Au19 Au20 Au4 -51.32(9) . . . 2_666 ?
Au9 Au19 Au20 Au4 -29.856(13) . . . 2_666 ?
Au12 Au19 Au20 Au4 -96.176(14) 2_666 . . 2_666 ?
S15 Au19 Au20 Au3 51.40(8) . . . 2_666 ?
S14 Au19 Au20 Au3 -125.54(9) . . . 2_666 ?
Au9 Au19 Au20 Au3 -104.074(18) . . . 2_666 ?
Au12 Au19 Au20 Au3 -170.395(18) 2_666 . . 2_666 ?
S15 Au19 Au20 Au2 -34.66(8) . . . 2_666 ?
S14 Au19 Au20 Au2 148.40(9) . . . 2_666 ?
Au9 Au19 Au20 Au2 169.863(17) . . . 2_666 ?
Au12 Au19 Au20 Au2 103.543(17) 2_666 . . 2_666 ?
S15 Au20 Au25 Au20 -114(10) . . . 2_666 ?
Au17 Au20 Au25 Au20 79(10) 2_666 . . 2_666 ?
Au12 Au20 Au25 Au20 -135(10) 2_666 . . 2_666 ?
Au1 Au20 Au25 Au20 153(10) 2_666 . . 2_666 ?
Au9 Au20 Au25 Au20 -66(10) . . . 2_666 ?
Au4 Au20 Au25 Au20 6(10) 2_666 . . 2_666 ?
Au3 Au20 Au25 Au20 39(10) 2_666 . . 2_666 ?
Au2 Au20 Au25 Au20 115(10) 2_666 . . 2_666 ?
Au19 Au20 Au25 Au20 -100(10) . . . 2_666 ?
S15 Au20 Au25 Au12 21.21(13) . . . 2_666 ?
Au17 Au20 Au25 Au12 -146.366(14) 2_666 . . 2_666 ?
Au1 Au20 Au25 Au12 -72.323(12) 2_666 . . 2_666 ?
Au9 Au20 Au25 Au12 68.546(15) . . . 2_666 ?
Au4 Au20 Au25 Au12 140.876(12) 2_666 . . 2_666 ?
Au3 Au20 Au25 Au12 173.807(16) 2_666 . . 2_666 ?
Au2 Au20 Au25 Au12 -109.740(18) 2_666 . . 2_666 ?
Au19 Au20 Au25 Au12 34.875(14) . . . 2_666 ?
S15 Au20 Au25 Au12 -158.79(13) . . . . ?
Au17 Au20 Au25 Au12 33.635(14) 2_666 . . . ?
Au12 Au20 Au25 Au12 180.0 2_666 . . . ?
Au1 Au20 Au25 Au12 107.678(12) 2_666 . . . ?
Au9 Au20 Au25 Au12 -111.453(15) . . . . ?
Au4 Au20 Au25 Au12 -39.123(12) 2_666 . . . ?
Au3 Au20 Au25 Au12 -6.192(16) 2_666 . . . ?
Au2 Au20 Au25 Au12 70.260(18) 2_666 . . . ?
Au19 Au20 Au25 Au12 -145.125(13) . . . . ?
S15 Au20 Au25 Au17 -12.43(13) . . . . ?
Au17 Au20 Au25 Au17 180.0 2_666 . . . ?
Au12 Au20 Au25 Au17 -33.637(14) 2_666 . . . ?
Au1 Au20 Au25 Au17 -105.960(12) 2_666 . . . ?
Au9 Au20 Au25 Au17 34.909(13) . . . . ?
Au4 Au20 Au25 Au17 107.239(15) 2_666 . . . ?
Au3 Au20 Au25 Au17 140.170(15) 2_666 . . . ?
Au2 Au20 Au25 Au17 -143.377(12) 2_666 . . . ?
Au19 Au20 Au25 Au17 1.238(16) . . . . ?
S15 Au20 Au25 Au17 167.57(13) . . . 2_666 ?
Au12 Au20 Au25 Au17 146.365(14) 2_666 . . 2_666 ?
Au1 Au20 Au25 Au17 74.043(12) 2_666 . . 2_666 ?
Au9 Au20 Au25 Au17 -145.088(13) . . . 2_666 ?
Au4 Au20 Au25 Au17 -72.758(15) 2_666 . . 2_666 ?
Au3 Au20 Au25 Au17 -39.828(15) 2_666 . . 2_666 ?
Au2 Au20 Au25 Au17 36.625(12) 2_666 . . 2_666 ?
Au19 Au20 Au25 Au17 -178.760(15) . . . 2_666 ?
S15 Au20 Au25 Au4 60.33(13) . . . . ?
Au17 Au20 Au25 Au4 -107.240(15) 2_666 . . . ?
Au12 Au20 Au25 Au4 39.125(12) 2_666 . . . ?
Au1 Au20 Au25 Au4 -33.198(14) 2_666 . . . ?
Au9 Au20 Au25 Au4 107.671(17) . . . . ?
Au4 Au20 Au25 Au4 180.001(1) 2_666 . . . ?
Au3 Au20 Au25 Au4 -147.068(12) 2_666 . . . ?
Au2 Au20 Au25 Au4 -70.615(19) 2_666 . . . ?
Au19 Au20 Au25 Au4 74.000(17) . . . . ?
S15 Au20 Au25 Au4 -119.67(13) . . . 2_666 ?
Au17 Au20 Au25 Au4 72.758(15) 2_666 . . 2_666 ?
Au12 Au20 Au25 Au4 -140.876(12) 2_666 . . 2_666 ?
Au1 Au20 Au25 Au4 146.801(13) 2_666 . . 2_666 ?
Au9 Au20 Au25 Au4 -72.330(17) . . . 2_666 ?
Au3 Au20 Au25 Au4 32.931(12) 2_666 . . 2_666 ?
Au2 Au20 Au25 Au4 109.384(19) 2_666 . . 2_666 ?
Au19 Au20 Au25 Au4 -106.001(17) . . . 2_666 ?
S15 Au20 Au25 Au9 132.66(13) . . . 2_666 ?
Au17 Au20 Au25 Au9 -34.909(13) 2_666 . . 2_666 ?
Au12 Au20 Au25 Au9 111.456(15) 2_666 . . 2_666 ?
Au1 Au20 Au25 Au9 39.133(14) 2_666 . . 2_666 ?
Au9 Au20 Au25 Au9 180.0 . . . 2_666 ?
Au4 Au20 Au25 Au9 -107.668(17) 2_666 . . 2_666 ?
Au3 Au20 Au25 Au9 -74.737(19) 2_666 . . 2_666 ?
Au2 Au20 Au25 Au9 1.716(15) 2_666 . . 2_666 ?
Au19 Au20 Au25 Au9 146.331(12) . . . 2_666 ?
S15 Au20 Au25 Au9 -47.34(13) . . . . ?
Au17 Au20 Au25 Au9 145.088(13) 2_666 . . . ?
Au12 Au20 Au25 Au9 -68.546(15) 2_666 . . . ?
Au1 Au20 Au25 Au9 -140.869(13) 2_666 . . . ?
Au4 Au20 Au25 Au9 72.330(16) 2_666 . . . ?
Au3 Au20 Au25 Au9 105.261(19) 2_666 . . . ?
Au2 Au20 Au25 Au9 -178.286(15) 2_666 . . . ?
Au19 Au20 Au25 Au9 -33.671(12) . . . . ?
S15 Au20 Au25 Au1 93.53(13) . . . 2_666 ?
Au17 Au20 Au25 Au1 -74.043(12) 2_666 . . 2_666 ?
Au12 Au20 Au25 Au1 72.323(12) 2_666 . . 2_666 ?
Au9 Au20 Au25 Au1 140.869(14) . . . 2_666 ?
Au4 Au20 Au25 Au1 -146.801(13) 2_666 . . 2_666 ?
Au3 Au20 Au25 Au1 -113.870(16) 2_666 . . 2_666 ?
Au2 Au20 Au25 Au1 -37.417(13) 2_666 . . 2_666 ?
Au19 Au20 Au25 Au1 107.197(14) . . . 2_666 ?
S15 Au20 Au25 Au1 -86.47(13) . . . . ?
Au17 Au20 Au25 Au1 105.958(12) 2_666 . . . ?
Au12 Au20 Au25 Au1 -107.676(12) 2_666 . . . ?
Au1 Au20 Au25 Au1 180.0 2_666 . . . ?
Au9 Au20 Au25 Au1 -39.130(14) . . . . ?
Au4 Au20 Au25 Au1 33.200(13) 2_666 . . . ?
Au3 Au20 Au25 Au1 66.131(16) 2_666 . . . ?
Au2 Au20 Au25 Au1 142.584(13) 2_666 . . . ?
Au19 Au20 Au25 Au1 -72.801(14) . . . . ?
S9 Au12 Au25 Au20 88.11(12) . . . . ?
Au9 Au12 Au25 Au20 -106.299(16) 2_666 . . . ?
Au4 Au12 Au25 Au20 39.605(14) 2_666 . . . ?
Au20 Au12 Au25 Au20 180.0 2_666 . . . ?
Au17 Au12 Au25 Au20 -32.531(12) 2_666 . . . ?
Au1 Au12 Au25 Au20 107.590(13) . . . . ?
Au19 Au12 Au25 Au20 -143.751(14) 2_666 . . . ?
Au18 Au12 Au25 Au20 -69.234(15) 2_666 . . . ?
Au11 Au12 Au25 Au20 76.932(17) . . . . ?
S9 Au12 Au25 Au20 -91.89(12) . . . 2_666 ?
Au9 Au12 Au25 Au20 73.702(16) 2_666 . . 2_666 ?
Au4 Au12 Au25 Au20 -140.393(14) 2_666 . . 2_666 ?
Au17 Au12 Au25 Au20 147.470(12) 2_666 . . 2_666 ?
Au1 Au12 Au25 Au20 -72.408(12) . . . 2_666 ?
Au19 Au12 Au25 Au20 36.251(14) 2_666 . . 2_666 ?
Au18 Au12 Au25 Au20 110.768(15) 2_666 . . 2_666 ?
Au11 Au12 Au25 Au20 -103.066(18) . . . 2_666 ?
S9 Au12 Au25 Au12 -15(27) . . . 2_666 ?
Au9 Au12 Au25 Au12 151(27) 2_666 . . 2_666 ?
Au4 Au12 Au25 Au12 -64(27) 2_666 . . 2_666 ?
Au20 Au12 Au25 Au12 77(27) 2_666 . . 2_666 ?
Au17 Au12 Au25 Au12 -136(27) 2_666 . . 2_666 ?
Au1 Au12 Au25 Au12 4(27) . . . 2_666 ?
Au19 Au12 Au25 Au12 113(27) 2_666 . . 2_666 ?
Au18 Au12 Au25 Au12 -172(27) 2_666 . . 2_666 ?
Au11 Au12 Au25 Au12 -26(27) . . . 2_666 ?
S9 Au12 Au25 Au17 -59.35(12) . . . . ?
Au9 Au12 Au25 Au17 106.235(17) 2_666 . . . ?
Au4 Au12 Au25 Au17 -107.861(14) 2_666 . . . ?
Au20 Au12 Au25 Au17 32.533(12) 2_666 . . . ?
Au17 Au12 Au25 Au17 180.0 2_666 . . . ?
Au1 Au12 Au25 Au17 -39.875(13) . . . . ?
Au19 Au12 Au25 Au17 68.783(17) 2_666 . . . ?
Au18 Au12 Au25 Au17 143.300(13) 2_666 . . . ?
Au11 Au12 Au25 Au17 -70.534(18) . . . . ?
S9 Au12 Au25 Au17 120.64(12) . . . 2_666 ?
Au9 Au12 Au25 Au17 -73.768(17) 2_666 . . 2_666 ?
Au4 Au12 Au25 Au17 72.137(14) 2_666 . . 2_666 ?
Au20 Au12 Au25 Au17 -147.470(12) 2_666 . . 2_666 ?
Au1 Au12 Au25 Au17 140.122(13) . . . 2_666 ?
Au19 Au12 Au25 Au17 -111.219(17) 2_666 . . 2_666 ?
Au18 Au12 Au25 Au17 -36.703(13) 2_666 . . 2_666 ?
Au11 Au12 Au25 Au17 109.464(18) . . . 2_666 ?
S9 Au12 Au25 Au4 -131.49(12) . . . . ?
Au9 Au12 Au25 Au4 34.095(13) 2_666 . . . ?
Au4 Au12 Au25 Au4 180.0 2_666 . . . ?
Au20 Au12 Au25 Au4 -39.607(15) 2_666 . . . ?
Au17 Au12 Au25 Au4 107.863(15) 2_666 . . . ?
Au1 Au12 Au25 Au4 -112.015(11) . . . . ?
Au19 Au12 Au25 Au4 -3.356(15) 2_666 . . . ?
Au18 Au12 Au25 Au4 71.160(14) 2_666 . . . ?
Au11 Au12 Au25 Au4 -142.673(12) . . . . ?
S9 Au12 Au25 Au4 48.51(12) . . . 2_666 ?
Au9 Au12 Au25 Au4 -145.905(13) 2_666 . . 2_666 ?
Au20 Au12 Au25 Au4 140.393(15) 2_666 . . 2_666 ?
Au17 Au12 Au25 Au4 -72.137(15) 2_666 . . 2_666 ?
Au1 Au12 Au25 Au4 67.985(11) . . . 2_666 ?
Au19 Au12 Au25 Au4 176.644(15) 2_666 . . 2_666 ?
Au18 Au12 Au25 Au4 -108.839(14) 2_666 . . 2_666 ?
Au11 Au12 Au25 Au4 37.327(12) . . . 2_666 ?
S9 Au12 Au25 Au9 -165.59(13) . . . 2_666 ?
Au4 Au12 Au25 Au9 145.904(13) 2_666 . . 2_666 ?
Au20 Au12 Au25 Au9 -73.702(15) 2_666 . . 2_666 ?
Au17 Au12 Au25 Au9 73.768(16) 2_666 . . 2_666 ?
Au1 Au12 Au25 Au9 -146.110(13) . . . 2_666 ?
Au19 Au12 Au25 Au9 -37.451(12) 2_666 . . 2_666 ?
Au18 Au12 Au25 Au9 37.065(13) 2_666 . . 2_666 ?
Au11 Au12 Au25 Au9 -176.768(15) . . . 2_666 ?
S9 Au12 Au25 Au9 14.41(13) . . . . ?
Au9 Au12 Au25 Au9 180.0 2_666 . . . ?
Au4 Au12 Au25 Au9 -34.096(13) 2_666 . . . ?
Au20 Au12 Au25 Au9 106.297(15) 2_666 . . . ?
Au17 Au12 Au25 Au9 -106.232(16) 2_666 . . . ?
Au1 Au12 Au25 Au9 33.890(13) . . . . ?
Au19 Au12 Au25 Au9 142.548(13) 2_666 . . . ?
Au18 Au12 Au25 Au9 -142.935(13) 2_666 . . . ?
Au11 Au12 Au25 Au9 3.231(15) . . . . ?
S9 Au12 Au25 Au1 160.52(12) . . . 2_666 ?
Au9 Au12 Au25 Au1 -33.891(13) 2_666 . . 2_666 ?
Au4 Au12 Au25 Au1 112.014(11) 2_666 . . 2_666 ?
Au20 Au12 Au25 Au1 -107.593(12) 2_666 . . 2_666 ?
Au17 Au12 Au25 Au1 39.877(13) 2_666 . . 2_666 ?
Au1 Au12 Au25 Au1 180.0 . . . 2_666 ?
Au19 Au12 Au25 Au1 -71.342(14) 2_666 . . 2_666 ?
Au18 Au12 Au25 Au1 3.175(14) 2_666 . . 2_666 ?
Au11 Au12 Au25 Au1 149.341(12) . . . 2_666 ?
S9 Au12 Au25 Au1 -19.48(12) . . . . ?
Au9 Au12 Au25 Au1 146.110(13) 2_666 . . . ?
Au4 Au12 Au25 Au1 -67.985(11) 2_666 . . . ?
Au20 Au12 Au25 Au1 72.408(13) 2_666 . . . ?
Au17 Au12 Au25 Au1 -140.122(13) 2_666 . . . ?
Au19 Au12 Au25 Au1 108.659(14) 2_666 . . . ?
Au18 Au12 Au25 Au1 -176.824(14) 2_666 . . . ?
Au11 Au12 Au25 Au1 -30.658(12) . . . . ?
S13 Au17 Au25 Au20 14.13(12) . . . . ?
Au20 Au17 Au25 Au20 180.0 2_666 . . . ?
Au4 Au17 Au25 Au20 105.545(16) . . . . ?
Au12 Au17 Au25 Au20 33.677(12) 2_666 . . . ?
Au9 Au17 Au25 Au20 -34.906(14) . . . . ?
Au1 Au17 Au25 Au20 -106.634(13) . . . . ?
Au2 Au17 Au25 Au20 -141.134(12) . . . . ?
Au18 Au17 Au25 Au20 -2.145(15) . . . . ?
Au3 Au17 Au25 Au20 145.224(13) . . . . ?
S13 Au17 Au25 Au20 -165.87(12) . . . 2_666 ?
Au4 Au17 Au25 Au20 -74.457(15) . . . 2_666 ?
Au12 Au17 Au25 Au20 -146.326(12) 2_666 . . 2_666 ?
Au9 Au17 Au25 Au20 145.092(14) . . . 2_666 ?
Au1 Au17 Au25 Au20 73.364(13) . . . 2_666 ?
Au2 Au17 Au25 Au20 38.863(12) . . . 2_666 ?
Au18 Au17 Au25 Au20 177.853(15) . . . 2_666 ?
Au3 Au17 Au25 Au20 -34.778(13) . . . 2_666 ?
S13 Au17 Au25 Au12 -19.55(12) . . . 2_666 ?
Au20 Au17 Au25 Au12 146.326(12) 2_666 . . 2_666 ?
Au4 Au17 Au25 Au12 71.868(15) . . . 2_666 ?
Au9 Au17 Au25 Au12 -68.583(13) . . . 2_666 ?
Au1 Au17 Au25 Au12 -140.311(13) . . . 2_666 ?
Au2 Au17 Au25 Au12 -174.811(15) . . . 2_666 ?
Au18 Au17 Au25 Au12 -35.821(12) . . . 2_666 ?
Au3 Au17 Au25 Au12 111.547(16) . . . 2_666 ?
S13 Au17 Au25 Au12 160.45(12) . . . . ?
Au20 Au17 Au25 Au12 -33.675(12) 2_666 . . . ?
Au4 Au17 Au25 Au12 -108.132(15) . . . . ?
Au12 Au17 Au25 Au12 180.0 2_666 . . . ?
Au9 Au17 Au25 Au12 111.417(14) . . . . ?
Au1 Au17 Au25 Au12 39.689(13) . . . . ?
Au2 Au17 Au25 Au12 5.189(15) . . . . ?
Au18 Au17 Au25 Au12 144.178(12) . . . . ?
Au3 Au17 Au25 Au12 -68.453(16) . . . . ?
S13 Au17 Au25 Au17 78(8) . . . 2_666 ?
Au20 Au17 Au25 Au17 -116(8) 2_666 . . 2_666 ?
Au4 Au17 Au25 Au17 169(8) . . . 2_666 ?
Au12 Au17 Au25 Au17 98(8) 2_666 . . 2_666 ?
Au9 Au17 Au25 Au17 29(8) . . . 2_666 ?
Au1 Au17 Au25 Au17 -43(8) . . . 2_666 ?
Au2 Au17 Au25 Au17 -77(8) . . . 2_666 ?
Au18 Au17 Au25 Au17 62(8) . . . 2_666 ?
Au3 Au17 Au25 Au17 -151(8) . . . 2_666 ?
S13 Au17 Au25 Au4 -91.42(12) . . . . ?
Au20 Au17 Au25 Au4 74.457(15) 2_666 . . . ?
Au12 Au17 Au25 Au4 -71.868(15) 2_666 . . . ?
Au9 Au17 Au25 Au4 -140.451(13) . . . . ?
Au1 Au17 Au25 Au4 147.821(13) . . . . ?
Au2 Au17 Au25 Au4 113.321(17) . . . . ?
Au18 Au17 Au25 Au4 -107.690(17) . . . . ?
Au3 Au17 Au25 Au4 39.679(13) . . . . ?
S13 Au17 Au25 Au4 88.58(12) . . . 2_666 ?
Au20 Au17 Au25 Au4 -105.541(15) 2_666 . . 2_666 ?
Au4 Au17 Au25 Au4 180.0 . . . 2_666 ?
Au12 Au17 Au25 Au4 108.133(15) 2_666 . . 2_666 ?
Au9 Au17 Au25 Au4 39.550(13) . . . 2_666 ?
Au1 Au17 Au25 Au4 -32.178(12) . . . 2_666 ?
Au2 Au17 Au25 Au4 -66.678(17) . . . 2_666 ?
Au18 Au17 Au25 Au4 72.312(17) . . . 2_666 ?
Au3 Au17 Au25 Au4 -140.320(12) . . . 2_666 ?
S13 Au17 Au25 Au9 -130.97(12) . . . 2_666 ?
Au20 Au17 Au25 Au9 34.906(14) 2_666 . . 2_666 ?
Au4 Au17 Au25 Au9 -39.551(13) . . . 2_666 ?
Au12 Au17 Au25 Au9 -111.419(13) 2_666 . . 2_666 ?
Au9 Au17 Au25 Au9 180.0 . . . 2_666 ?
Au1 Au17 Au25 Au9 108.270(12) . . . 2_666 ?
Au2 Au17 Au25 Au9 73.770(16) . . . 2_666 ?
Au18 Au17 Au25 Au9 -147.241(13) . . . 2_666 ?
Au3 Au17 Au25 Au9 0.128(15) . . . 2_666 ?
S13 Au17 Au25 Au9 49.03(12) . . . . ?
Au20 Au17 Au25 Au9 -145.092(14) 2_666 . . . ?
Au4 Au17 Au25 Au9 140.451(13) . . . . ?
Au12 Au17 Au25 Au9 68.583(13) 2_666 . . . ?
Au1 Au17 Au25 Au9 -71.728(12) . . . . ?
Au2 Au17 Au25 Au9 -106.228(16) . . . . ?
Au18 Au17 Au25 Au9 32.761(13) . . . . ?
Au3 Au17 Au25 Au9 -179.870(15) . . . . ?
S13 Au17 Au25 Au1 -59.24(12) . . . 2_666 ?
Au20 Au17 Au25 Au1 106.638(13) 2_666 . . 2_666 ?
Au4 Au17 Au25 Au1 32.181(12) . . . 2_666 ?
Au12 Au17 Au25 Au1 -39.687(13) 2_666 . . 2_666 ?
Au9 Au17 Au25 Au1 -108.270(12) . . . 2_666 ?
Au1 Au17 Au25 Au1 180.0 . . . 2_666 ?
Au2 Au17 Au25 Au1 145.502(13) . . . 2_666 ?
Au18 Au17 Au25 Au1 -75.509(15) . . . 2_666 ?
Au3 Au17 Au25 Au1 71.860(14) . . . 2_666 ?
S13 Au17 Au25 Au1 120.76(12) . . . . ?
Au20 Au17 Au25 Au1 -73.364(13) 2_666 . . . ?
Au4 Au17 Au25 Au1 -147.821(12) . . . . ?
Au12 Au17 Au25 Au1 140.311(13) 2_666 . . . ?
Au9 Au17 Au25 Au1 71.728(11) . . . . ?
Au2 Au17 Au25 Au1 -34.500(13) . . . . ?
Au18 Au17 Au25 Au1 104.490(15) . . . . ?
Au3 Au17 Au25 Au1 -108.142(14) . . . . ?
S3 Au4 Au25 Au20 -150.64(12) . . . . ?
Au1 Au4 Au25 Au20 34.593(14) 2_666 . . . ?
Au12 Au4 Au25 Au20 -39.322(12) 2_666 . . . ?
Au17 Au4 Au25 Au20 -111.755(15) . . . . ?
Au9 Au4 Au25 Au20 107.773(13) 2_666 . . . ?
Au20 Au4 Au25 Au20 180.0 2_666 . . . ?
Au10 Au4 Au25 Au20 72.528(18) 2_666 . . . ?
Au11 Au4 Au25 Au20 -2.728(14) 2_666 . . . ?
Au3 Au4 Au25 Au20 -151.201(12) . . . . ?
S3 Au4 Au25 Au20 29.36(12) . . . 2_666 ?
Au1 Au4 Au25 Au20 -145.408(14) 2_666 . . 2_666 ?
Au12 Au4 Au25 Au20 140.678(12) 2_666 . . 2_666 ?
Au17 Au4 Au25 Au20 68.245(15) . . . 2_666 ?
Au9 Au4 Au25 Au20 -72.227(13) 2_666 . . 2_666 ?
Au10 Au4 Au25 Au20 -107.472(18) 2_666 . . 2_666 ?
Au11 Au4 Au25 Au20 177.271(15) 2_666 . . 2_666 ?
Au3 Au4 Au25 Au20 28.799(12) . . . 2_666 ?
S3 Au4 Au25 Au12 -111.32(12) . . . 2_666 ?
Au1 Au4 Au25 Au12 73.915(14) 2_666 . . 2_666 ?
Au17 Au4 Au25 Au12 -72.432(16) . . . 2_666 ?
Au9 Au4 Au25 Au12 147.095(14) 2_666 . . 2_666 ?
Au20 Au4 Au25 Au12 -140.678(12) 2_666 . . 2_666 ?
Au10 Au4 Au25 Au12 111.850(18) 2_666 . . 2_666 ?
Au11 Au4 Au25 Au12 36.594(12) 2_666 . . 2_666 ?
Au3 Au4 Au25 Au12 -111.879(15) . . . 2_666 ?
S3 Au4 Au25 Au12 68.68(12) . . . . ?
Au1 Au4 Au25 Au12 -106.086(14) 2_666 . . . ?
Au12 Au4 Au25 Au12 180.0 2_666 . . . ?
Au17 Au4 Au25 Au12 107.567(15) . . . . ?
Au9 Au4 Au25 Au12 -32.905(14) 2_666 . . . ?
Au20 Au4 Au25 Au12 39.322(12) 2_666 . . . ?
Au10 Au4 Au25 Au12 -68.150(19) 2_666 . . . ?
Au11 Au4 Au25 Au12 -143.407(12) 2_666 . . . ?
Au3 Au4 Au25 Au12 68.121(15) . . . . ?
S3 Au4 Au25 Au17 -38.89(12) . . . . ?
Au1 Au4 Au25 Au17 146.347(13) 2_666 . . . ?
Au12 Au4 Au25 Au17 72.432(15) 2_666 . . . ?
Au9 Au4 Au25 Au17 -140.472(13) 2_666 . . . ?
Au20 Au4 Au25 Au17 -68.245(15) 2_666 . . . ?
Au10 Au4 Au25 Au17 -175.717(16) 2_666 . . . ?
Au11 Au4 Au25 Au17 109.026(18) 2_666 . . . ?
Au3 Au4 Au25 Au17 -39.446(13) . . . . ?
S3 Au4 Au25 Au17 141.11(12) . . . 2_666 ?
Au1 Au4 Au25 Au17 -33.652(13) 2_666 . . 2_666 ?
Au12 Au4 Au25 Au17 -107.567(15) 2_666 . . 2_666 ?
Au17 Au4 Au25 Au17 180.0 . . . 2_666 ?
Au9 Au4 Au25 Au17 39.528(13) 2_666 . . 2_666 ?
Au20 Au4 Au25 Au17 111.755(15) 2_666 . . 2_666 ?
Au10 Au4 Au25 Au17 4.283(16) 2_666 . . 2_666 ?
Au11 Au4 Au25 Au17 -70.973(17) 2_666 . . 2_666 ?
Au3 Au4 Au25 Au17 140.554(12) . . . 2_666 ?
S3 Au4 Au25 Au4 85(9) . . . 2_666 ?
Au1 Au4 Au25 Au4 -89(9) 2_666 . . 2_666 ?
Au12 Au4 Au25 Au4 -163(9) 2_666 . . 2_666 ?
Au17 Au4 Au25 Au4 124(9) . . . 2_666 ?
Au9 Au4 Au25 Au4 -16(9) 2_666 . . 2_666 ?
Au20 Au4 Au25 Au4 56(9) 2_666 . . 2_666 ?
Au10 Au4 Au25 Au4 -51(9) 2_666 . . 2_666 ?
Au11 Au4 Au25 Au4 -127(9) 2_666 . . 2_666 ?
Au3 Au4 Au25 Au4 85(9) . . . 2_666 ?
S3 Au4 Au25 Au9 101.58(12) . . . 2_666 ?
Au1 Au4 Au25 Au9 -73.180(13) 2_666 . . 2_666 ?
Au12 Au4 Au25 Au9 -147.095(14) 2_666 . . 2_666 ?
Au17 Au4 Au25 Au9 140.472(13) . . . 2_666 ?
Au20 Au4 Au25 Au9 72.227(13) 2_666 . . 2_666 ?
Au10 Au4 Au25 Au9 -35.245(14) 2_666 . . 2_666 ?
Au11 Au4 Au25 Au9 -110.501(16) 2_666 . . 2_666 ?
Au3 Au4 Au25 Au9 101.026(14) . . . 2_666 ?
S3 Au4 Au25 Au9 -78.41(12) . . . . ?
Au1 Au4 Au25 Au9 106.821(13) 2_666 . . . ?
Au12 Au4 Au25 Au9 32.906(14) 2_666 . . . ?
Au17 Au4 Au25 Au9 -39.526(13) . . . . ?
Au9 Au4 Au25 Au9 180.0 2_666 . . . ?
Au20 Au4 Au25 Au9 -107.771(13) 2_666 . . . ?
Au10 Au4 Au25 Au9 144.757(14) 2_666 . . . ?
Au11 Au4 Au25 Au9 69.500(16) 2_666 . . . ?
Au3 Au4 Au25 Au9 -78.972(14) . . . . ?
S3 Au4 Au25 Au1 174.76(12) . . . 2_666 ?
Au12 Au4 Au25 Au1 -73.915(14) 2_666 . . 2_666 ?
Au17 Au4 Au25 Au1 -146.347(13) . . . 2_666 ?
Au9 Au4 Au25 Au1 73.180(13) 2_666 . . 2_666 ?
Au20 Au4 Au25 Au1 145.408(14) 2_666 . . 2_666 ?
Au10 Au4 Au25 Au1 37.936(13) 2_666 . . 2_666 ?
Au11 Au4 Au25 Au1 -37.321(13) 2_666 . . 2_666 ?
Au3 Au4 Au25 Au1 174.207(15) . . . 2_666 ?
S3 Au4 Au25 Au1 -5.24(12) . . . . ?
Au1 Au4 Au25 Au1 180.0 2_666 . . . ?
Au12 Au4 Au25 Au1 106.084(14) 2_666 . . . ?
Au17 Au4 Au25 Au1 33.651(13) . . . . ?
Au9 Au4 Au25 Au1 -106.821(13) 2_666 . . . ?
Au20 Au4 Au25 Au1 -34.594(14) 2_666 . . . ?
Au10 Au4 Au25 Au1 -142.066(13) 2_666 . . . ?
Au11 Au4 Au25 Au1 142.677(13) 2_666 . . . ?
Au3 Au4 Au25 Au1 -5.795(15) . . . . ?
S10 Au9 Au25 Au20 -96.8(4) . . . . ?
S7 Au9 Au25 Au20 -77.7(7) . . . . ?
Au12 Au9 Au25 Au20 73.263(15) 2_666 . . . ?
Au1 Au9 Au25 Au20 -140.726(13) . . . . ?
Au17 Au9 Au25 Au20 146.377(13) . . . . ?
Au4 Au9 Au25 Au20 -72.914(14) 2_666 . . . ?
Au18 Au9 Au25 Au20 111.662(17) . . . . ?
Au19 Au9 Au25 Au20 35.379(13) . . . . ?
Au10 Au9 Au25 Au20 -104.024(17) . . . . ?
S10 Au9 Au25 Au20 83.2(4) . . . 2_666 ?
S7 Au9 Au25 Au20 102.3(7) . . . 2_666 ?
Au12 Au9 Au25 Au20 -106.739(15) 2_666 . . 2_666 ?
Au1 Au9 Au25 Au20 39.271(13) . . . 2_666 ?
Au20 Au9 Au25 Au20 179.998(2) . . . 2_666 ?
Au17 Au9 Au25 Au20 -33.625(13) . . . 2_666 ?
Au4 Au9 Au25 Au20 107.084(14) 2_666 . . 2_666 ?
Au18 Au9 Au25 Au20 -68.340(17) . . . 2_666 ?
Au19 Au9 Au25 Au20 -144.623(13) . . . 2_666 ?
Au10 Au9 Au25 Au20 75.974(16) . . . 2_666 ?
S10 Au9 Au25 Au12 -170.0(4) . . . 2_666 ?
S7 Au9 Au25 Au12 -151.0(7) . . . 2_666 ?
Au1 Au9 Au25 Au12 146.010(13) . . . 2_666 ?
Au20 Au9 Au25 Au12 -73.263(15) . . . 2_666 ?
Au17 Au9 Au25 Au12 73.113(15) . . . 2_666 ?
Au4 Au9 Au25 Au12 -146.177(13) 2_666 . . 2_666 ?
Au18 Au9 Au25 Au12 38.399(13) . . . 2_666 ?
Au19 Au9 Au25 Au12 -37.884(13) . . . 2_666 ?
Au10 Au9 Au25 Au12 -177.287(15) . . . 2_666 ?
S10 Au9 Au25 Au12 10.0(4) . . . . ?
S7 Au9 Au25 Au12 29.0(7) . . . . ?
Au12 Au9 Au25 Au12 180.0 2_666 . . . ?
Au1 Au9 Au25 Au12 -33.989(13) . . . . ?
Au20 Au9 Au25 Au12 106.737(15) . . . . ?
Au17 Au9 Au25 Au12 -106.886(15) . . . . ?
Au4 Au9 Au25 Au12 33.823(13) 2_666 . . . ?
Au18 Au9 Au25 Au12 -141.600(13) . . . . ?
Au19 Au9 Au25 Au12 142.116(13) . . . . ?
Au10 Au9 Au25 Au12 2.713(15) . . . . ?
S10 Au9 Au25 Au17 116.9(4) . . . . ?
S7 Au9 Au25 Au17 135.9(7) . . . . ?
Au12 Au9 Au25 Au17 -73.113(15) 2_666 . . . ?
Au1 Au9 Au25 Au17 72.897(14) . . . . ?
Au20 Au9 Au25 Au17 -146.377(13) . . . . ?
Au4 Au9 Au25 Au17 140.710(14) 2_666 . . . ?
Au18 Au9 Au25 Au17 -34.714(13) . . . . ?
Au19 Au9 Au25 Au17 -110.998(16) . . . . ?
Au10 Au9 Au25 Au17 109.599(17) . . . . ?
S10 Au9 Au25 Au17 -63.1(4) . . . 2_666 ?
S7 Au9 Au25 Au17 -44.1(7) . . . 2_666 ?
Au12 Au9 Au25 Au17 106.888(14) 2_666 . . 2_666 ?
Au1 Au9 Au25 Au17 -107.102(13) . . . 2_666 ?
Au20 Au9 Au25 Au17 33.625(13) . . . 2_666 ?
Au17 Au9 Au25 Au17 180.0 . . . 2_666 ?
Au4 Au9 Au25 Au17 -39.289(14) 2_666 . . 2_666 ?
Au18 Au9 Au25 Au17 145.287(13) . . . 2_666 ?
Au19 Au9 Au25 Au17 69.004(16) . . . 2_666 ?
Au10 Au9 Au25 Au17 -70.399(17) . . . 2_666 ?
S10 Au9 Au25 Au4 156.1(4) . . . . ?
S7 Au9 Au25 Au4 175.2(7) . . . . ?
Au12 Au9 Au25 Au4 -33.823(13) 2_666 . . . ?
Au1 Au9 Au25 Au4 112.187(13) . . . . ?
Au20 Au9 Au25 Au4 -107.087(14) . . . . ?
Au17 Au9 Au25 Au4 39.290(14) . . . . ?
Au4 Au9 Au25 Au4 180.0 2_666 . . . ?
Au18 Au9 Au25 Au4 4.576(16) . . . . ?
Au19 Au9 Au25 Au4 -71.708(16) . . . . ?
Au10 Au9 Au25 Au4 148.889(12) . . . . ?
S10 Au9 Au25 Au4 -23.9(4) . . . 2_666 ?
S7 Au9 Au25 Au4 -4.8(7) . . . 2_666 ?
Au12 Au9 Au25 Au4 146.177(13) 2_666 . . 2_666 ?
Au1 Au9 Au25 Au4 -67.813(13) . . . 2_666 ?
Au20 Au9 Au25 Au4 72.914(14) . . . 2_666 ?
Au17 Au9 Au25 Au4 -140.710(14) . . . 2_666 ?
Au18 Au9 Au25 Au4 -175.424(16) . . . 2_666 ?
Au19 Au9 Au25 Au4 108.293(16) . . . 2_666 ?
Au10 Au9 Au25 Au4 -31.110(12) . . . 2_666 ?
S10 Au9 Au25 Au9 17(6) . . . 2_666 ?
S7 Au9 Au25 Au9 36(6) . . . 2_666 ?
Au12 Au9 Au25 Au9 -173(6) 2_666 . . 2_666 ?
Au1 Au9 Au25 Au9 -27(6) . . . 2_666 ?
Au20 Au9 Au25 Au9 114(6) . . . 2_666 ?
Au17 Au9 Au25 Au9 -100(6) . . . 2_666 ?
Au4 Au9 Au25 Au9 41(6) 2_666 . . 2_666 ?
Au18 Au9 Au25 Au9 -135(6) . . . 2_666 ?
Au19 Au9 Au25 Au9 149(6) . . . 2_666 ?
Au10 Au9 Au25 Au9 10(6) . . . 2_666 ?
S10 Au9 Au25 Au1 -136.0(4) . . . 2_666 ?
S7 Au9 Au25 Au1 -117.0(7) . . . 2_666 ?
Au12 Au9 Au25 Au1 33.990(13) 2_666 . . 2_666 ?
Au1 Au9 Au25 Au1 180.0 . . . 2_666 ?
Au20 Au9 Au25 Au1 -39.274(13) . . . 2_666 ?
Au17 Au9 Au25 Au1 107.103(14) . . . 2_666 ?
Au4 Au9 Au25 Au1 -112.187(13) 2_666 . . 2_666 ?
Au18 Au9 Au25 Au1 72.389(16) . . . 2_666 ?
Au19 Au9 Au25 Au1 -3.895(15) . . . 2_666 ?
Au10 Au9 Au25 Au1 -143.298(12) . . . 2_666 ?
S10 Au9 Au25 Au1 44.0(4) . . . . ?
S7 Au9 Au25 Au1 63.0(7) . . . . ?
Au12 Au9 Au25 Au1 -146.010(13) 2_666 . . . ?
Au20 Au9 Au25 Au1 140.726(13) . . . . ?
Au17 Au9 Au25 Au1 -72.897(13) . . . . ?
Au4 Au9 Au25 Au1 67.813(13) 2_666 . . . ?
Au18 Au9 Au25 Au1 -107.611(16) . . . . ?
Au19 Au9 Au25 Au1 176.105(15) . . . . ?
Au10 Au9 Au25 Au1 36.702(12) . . . . ?
S1 Au1 Au25 Au20 113.92(10) . . . . ?
Au4 Au1 Au25 Au20 -34.792(15) 2_666 . . . ?
Au9 Au1 Au25 Au20 39.330(13) . . . . ?
Au20 Au1 Au25 Au20 180.0 2_666 . . . ?
Au12 Au1 Au25 Au20 -107.781(11) . . . . ?
Au17 Au1 Au25 Au20 111.830(13) . . . . ?
Au11 Au1 Au25 Au20 -75.297(15) . . . . ?
Au10 Au1 Au25 Au20 0.492(15) . . . . ?
Au2 Au1 Au25 Au20 143.579(14) . . . . ?
S1 Au1 Au25 Au20 -66.08(10) . . . 2_666 ?
Au4 Au1 Au25 Au20 145.207(14) 2_666 . . 2_666 ?
Au9 Au1 Au25 Au20 -140.671(13) . . . 2_666 ?
Au12 Au1 Au25 Au20 72.218(11) . . . 2_666 ?
Au17 Au1 Au25 Au20 -68.171(13) . . . 2_666 ?
Au11 Au1 Au25 Au20 104.702(15) . . . 2_666 ?
Au10 Au1 Au25 Au20 -179.509(15) . . . 2_666 ?
Au2 Au1 Au25 Au20 -36.422(14) . . . 2_666 ?
S1 Au1 Au25 Au12 41.70(10) . . . 2_666 ?
Au4 Au1 Au25 Au12 -107.011(14) 2_666 . . 2_666 ?
Au9 Au1 Au25 Au12 -32.889(12) . . . 2_666 ?
Au20 Au1 Au25 Au12 107.782(11) 2_666 . . 2_666 ?
Au12 Au1 Au25 Au12 180.0 . . . 2_666 ?
Au17 Au1 Au25 Au12 39.612(14) . . . 2_666 ?
Au11 Au1 Au25 Au12 -147.515(14) . . . 2_666 ?
Au10 Au1 Au25 Au12 -71.726(14) . . . 2_666 ?
Au2 Au1 Au25 Au12 71.360(16) . . . 2_666 ?
S1 Au1 Au25 Au12 -138.30(10) . . . . ?
Au4 Au1 Au25 Au12 72.989(14) 2_666 . . . ?
Au9 Au1 Au25 Au12 147.111(12) . . . . ?
Au20 Au1 Au25 Au12 -72.218(11) 2_666 . . . ?
Au17 Au1 Au25 Au12 -140.388(14) . . . . ?
Au11 Au1 Au25 Au12 32.485(14) . . . . ?
Au10 Au1 Au25 Au12 108.273(14) . . . . ?
Au2 Au1 Au25 Au12 -108.640(16) . . . . ?
S1 Au1 Au25 Au17 2.09(10) . . . . ?
Au4 Au1 Au25 Au17 -146.623(12) 2_666 . . . ?
Au9 Au1 Au25 Au17 -72.500(17) . . . . ?
Au20 Au1 Au25 Au17 68.171(13) 2_666 . . . ?
Au12 Au1 Au25 Au17 140.388(14) . . . . ?
Au11 Au1 Au25 Au17 172.873(15) . . . . ?
Au10 Au1 Au25 Au17 -111.338(16) . . . . ?
Au2 Au1 Au25 Au17 31.748(11) . . . . ?
S1 Au1 Au25 Au17 -177.92(10) . . . 2_666 ?
Au4 Au1 Au25 Au17 33.376(12) 2_666 . . 2_666 ?
Au9 Au1 Au25 Au17 107.498(17) . . . 2_666 ?
Au20 Au1 Au25 Au17 -111.831(13) 2_666 . . 2_666 ?
Au12 Au1 Au25 Au17 -39.613(14) . . . 2_666 ?
Au17 Au1 Au25 Au17 179.998(2) . . . 2_666 ?
Au11 Au1 Au25 Au17 -7.129(15) . . . 2_666 ?
Au10 Au1 Au25 Au17 68.660(16) . . . 2_666 ?
Au2 Au1 Au25 Au17 -148.254(11) . . . 2_666 ?
S1 Au1 Au25 Au4 -31.29(10) . . . . ?
Au4 Au1 Au25 Au4 179.998(2) 2_666 . . . ?
Au9 Au1 Au25 Au4 -105.879(18) . . . . ?
Au20 Au1 Au25 Au4 34.792(15) 2_666 . . . ?
Au12 Au1 Au25 Au4 107.009(14) . . . . ?
Au17 Au1 Au25 Au4 -33.379(12) . . . . ?
Au11 Au1 Au25 Au4 139.494(12) . . . . ?
Au10 Au1 Au25 Au4 -144.717(14) . . . . ?
Au2 Au1 Au25 Au4 -1.631(15) . . . . ?
S1 Au1 Au25 Au4 148.71(10) . . . 2_666 ?
Au9 Au1 Au25 Au4 74.122(17) . . . 2_666 ?
Au20 Au1 Au25 Au4 -145.207(14) 2_666 . . 2_666 ?
Au12 Au1 Au25 Au4 -72.989(14) . . . 2_666 ?
Au17 Au1 Au25 Au4 146.623(12) . . . 2_666 ?
Au11 Au1 Au25 Au4 -40.504(12) . . . 2_666 ?
Au10 Au1 Au25 Au4 35.285(14) . . . 2_666 ?
Au2 Au1 Au25 Au4 178.371(15) . . . 2_666 ?
S1 Au1 Au25 Au9 -105.41(10) . . . 2_666 ?
Au4 Au1 Au25 Au9 105.877(18) 2_666 . . 2_666 ?
Au9 Au1 Au25 Au9 180.0 . . . 2_666 ?
Au20 Au1 Au25 Au9 -39.330(13) 2_666 . . 2_666 ?
Au12 Au1 Au25 Au9 32.888(12) . . . 2_666 ?
Au17 Au1 Au25 Au9 -107.501(17) . . . 2_666 ?
Au11 Au1 Au25 Au9 65.372(19) . . . 2_666 ?
Au10 Au1 Au25 Au9 141.161(13) . . . 2_666 ?
Au2 Au1 Au25 Au9 -75.753(19) . . . 2_666 ?
S1 Au1 Au25 Au9 74.59(10) . . . . ?
Au4 Au1 Au25 Au9 -74.122(17) 2_666 . . . ?
Au20 Au1 Au25 Au9 140.671(13) 2_666 . . . ?
Au12 Au1 Au25 Au9 -147.111(12) . . . . ?
Au17 Au1 Au25 Au9 72.500(17) . . . . ?
Au11 Au1 Au25 Au9 -114.627(18) . . . . ?
Au10 Au1 Au25 Au9 -38.838(13) . . . . ?
Au2 Au1 Au25 Au9 104.249(19) . . . . ?
S1 Au1 Au25 Au1 75(14) . . . 2_666 ?
Au4 Au1 Au25 Au1 -74(14) 2_666 . . 2_666 ?
Au9 Au1 Au25 Au1 0(14) . . . 2_666 ?
Au20 Au1 Au25 Au1 141(14) 2_666 . . 2_666 ?
Au12 Au1 Au25 Au1 -147(14) . . . 2_666 ?
Au17 Au1 Au25 Au1 73(14) . . . 2_666 ?
Au11 Au1 Au25 Au1 -114(14) . . . 2_666 ?
Au10 Au1 Au25 Au1 -39(14) . . . 2_666 ?
Au2 Au1 Au25 Au1 104(14) . . . 2_666 ?
S2 Au2 S1 C1 50.8(8) . . . . ?
Au17 Au2 S1 C1 -153.1(3) . . . . ?
Au20 Au2 S1 C1 -101.1(3) 2_666 . . . ?
Au1 Au2 S1 C1 -112.4(3) . . . . ?
S2 Au2 S1 Au1 163.2(7) . . . . ?
Au17 Au2 S1 Au1 -40.78(5) . . . . ?
Au20 Au2 S1 Au1 11.26(6) 2_666 . . . ?
Au25 Au1 S1 C1 147.3(3) . . . . ?
Au4 Au1 S1 C1 -83.0(3) 2_666 . . . ?
Au9 Au1 S1 C1 -152.4(3) . . . . ?
Au20 Au1 S1 C1 93.9(3) 2_666 . . . ?
Au12 Au1 S1 C1 32.2(3) . . . . ?
Au17 Au1 S1 C1 149.1(3) . . . . ?
Au11 Au1 S1 C1 -24.1(3) . . . . ?
Au10 Au1 S1 C1 -92.4(3) . . . . ?
Au2 Au1 S1 C1 106.3(3) . . . . ?
Au25 Au1 S1 Au2 41.00(13) . . . . ?
Au4 Au1 S1 Au2 170.62(4) 2_666 . . . ?
Au9 Au1 S1 Au2 101.24(5) . . . . ?
Au20 Au1 S1 Au2 -12.48(7) 2_666 . . . ?
Au12 Au1 S1 Au2 -74.11(10) . . . . ?
Au17 Au1 S1 Au2 42.76(5) . . . . ?
Au11 Au1 S1 Au2 -130.48(5) . . . . ?
Au10 Au1 S1 Au2 161.30(6) . . . . ?
S3 Au3 S2 C9 -46.6(6) . . . . ?
Au20 Au3 S2 C9 144.1(3) 2_666 . . . ?
Au17 Au3 S2 C9 91.2(3) . . . . ?
Au4 Au3 S2 C9 118.6(3) . . . . ?
S3 Au3 S2 Au2 -154.3(5) . . . . ?
Au20 Au3 S2 Au2 36.32(7) 2_666 . . . ?
Au17 Au3 S2 Au2 -16.61(7) . . . . ?
Au4 Au3 S2 Au2 10.82(13) . . . . ?
S1 Au2 S2 C9 67.7(8) . . . . ?
Au17 Au2 S2 C9 -88.2(3) . . . . ?
Au20 Au2 S2 C9 -140.0(3) 2_666 . . . ?
Au1 Au2 S2 C9 -131.0(3) . . . . ?
S1 Au2 S2 Au3 173.4(7) . . . . ?
Au17 Au2 S2 Au3 17.49(7) . . . . ?
Au20 Au2 S2 Au3 -34.27(6) 2_666 . . . ?
Au1 Au2 S2 Au3 -25.28(13) . . . . ?
S2 Au3 S3 C17 61.6(6) . . . . ?
Au20 Au3 S3 C17 -129.2(2) 2_666 . . . ?
Au17 Au3 S3 C17 -76.0(3) . . . . ?
Au4 Au3 S3 C17 -105.6(3) . . . . ?
S2 Au3 S3 Au4 167.2(5) . . . . ?
Au20 Au3 S3 Au4 -23.59(6) 2_666 . . . ?
Au17 Au3 S3 Au4 29.59(5) . . . . ?
Au25 Au4 S3 C17 99.5(3) . . . . ?
Au1 Au4 S3 C17 -88.6(3) 2_666 . . . ?
Au12 Au4 S3 C17 6.3(3) 2_666 . . . ?
Au17 Au4 S3 C17 66.7(3) . . . . ?
Au9 Au4 S3 C17 -176.1(3) 2_666 . . . ?
Au20 Au4 S3 C17 124.2(3) 2_666 . . . ?
Au10 Au4 S3 C17 -119.2(3) 2_666 . . . ?
Au11 Au4 S3 C17 -50.4(3) 2_666 . . . ?
Au3 Au4 S3 C17 100.3(3) . . . . ?
Au25 Au4 S3 Au3 -0.74(16) . . . . ?
Au1 Au4 S3 Au3 171.15(4) 2_666 . . . ?
Au12 Au4 S3 Au3 -93.93(7) 2_666 . . . ?
Au17 Au4 S3 Au3 -33.54(6) . . . . ?
Au9 Au4 S3 Au3 83.61(6) 2_666 . . . ?
Au20 Au4 S3 Au3 23.97(6) 2_666 . . . ?
Au10 Au4 S3 Au3 140.57(6) 2_666 . . . ?
Au11 Au4 S3 Au3 -150.69(5) 2_666 . . . ?
S8 Au10 S7 C49 -87(2) . . . . ?
S10 Au10 S7 C49 40(2) . . . . ?
Au4 Au10 S7 C49 153.0(10) 2_666 . . . ?
Au1 Au10 S7 C49 100.6(10) . . . . ?
Au9 Au10 S7 C49 112.3(10) . . . . ?
S8 Au10 S7 Au9 161(2) . . . . ?
S10 Au10 S7 Au9 -72(3) . . . . ?
Au4 Au10 S7 Au9 40.7(3) 2_666 . . . ?
Au1 Au10 S7 Au9 -11.8(3) . . . . ?
S10 Au9 S7 C49 -3(3) . . . . ?
Au25 Au9 S7 C49 -140.3(10) . . . . ?
Au12 Au9 S7 C49 90.4(11) 2_666 . . . ?
Au1 Au9 S7 C49 -89.3(13) . . . . ?
Au20 Au9 S7 C49 158.2(11) . . . . ?
Au17 Au9 S7 C49 -31.0(18) . . . . ?
Au4 Au9 S7 C49 -144.4(12) 2_666 . . . ?
Au18 Au9 S7 C49 30.8(13) . . . . ?
Au19 Au9 S7 C49 98.9(13) . . . . ?
Au10 Au9 S7 C49 -102.1(12) . . . . ?
S10 Au9 S7 Au10 100(4) . . . . ?
Au25 Au9 S7 Au10 -38.3(8) . . . . ?
Au12 Au9 S7 Au10 -167.5(2) 2_666 . . . ?
Au1 Au9 S7 Au10 12.7(4) . . . . ?
Au20 Au9 S7 Au10 -99.7(3) . . . . ?
Au17 Au9 S7 Au10 71.1(8) . . . . ?
Au4 Au9 S7 Au10 -42.3(3) 2_666 . . . ?
Au18 Au9 S7 Au10 132.9(3) . . . . ?
Au19 Au9 S7 Au10 -159.0(3) . . . . ?
S7 Au10 S8 C57 -35(2) . . . . ?
S10 Au10 S8 C57 -120.6(11) . . . . ?
Au4 Au10 S8 C57 84.5(3) 2_666 . . . ?
Au1 Au10 S8 C57 137.4(3) . . . . ?
Au9 Au10 S8 C57 122.4(3) . . . . ?
S7 Au10 S8 Au11 -142(2) . . . . ?
S10 Au10 S8 Au11 133.3(10) . . . . ?
Au4 Au10 S8 Au11 -21.54(7) 2_666 . . . ?
Au1 Au10 S8 Au11 31.30(7) . . . . ?
Au9 Au10 S8 Au11 16.35(14) . . . . ?
S9 Au11 S8 C57 81.1(7) . . . . ?
Au1 Au11 S8 C57 -140.2(3) . . . . ?
Au12 Au11 S8 C57 -112.8(3) . . . . ?
Au4 Au11 S8 C57 -87.8(3) 2_666 . . . ?
S9 Au11 S8 Au10 -170.8(6) . . . . ?
Au1 Au11 S8 Au10 -32.12(7) . . . . ?
Au12 Au11 S8 Au10 -4.65(14) . . . . ?
Au4 Au11 S8 Au10 20.28(7) 2_666 . . . ?
S8 Au11 S9 C65 -84.8(7) . . . . ?
Au1 Au11 S9 C65 136.8(3) . . . . ?
Au12 Au11 S9 C65 107.4(3) . . . . ?
Au4 Au11 S9 C65 84.0(3) 2_666 . . . ?
S8 Au11 S9 Au12 167.8(6) . . . . ?
Au1 Au11 S9 Au12 29.45(5) . . . . ?
Au4 Au11 S9 Au12 -23.39(5) 2_666 . . . ?
Au25 Au12 S9 C65 -120.6(3) . . . . ?
Au9 Au12 S9 C65 80.2(3) 2_666 . . . ?
Au4 Au12 S9 C65 -79.3(3) 2_666 . . . ?
Au20 Au12 S9 C65 161.9(3) 2_666 . . . ?
Au17 Au12 S9 C65 -16.4(3) 2_666 . . . ?
Au1 Au12 S9 C65 -137.3(3) . . . . ?
Au19 Au12 S9 C65 106.9(3) 2_666 . . . ?
Au18 Au12 S9 C65 38.3(3) 2_666 . . . ?
Au11 Au12 S9 C65 -106.0(3) . . . . ?
Au25 Au12 S9 Au11 -14.54(16) . . . . ?
Au9 Au12 S9 Au11 -173.73(3) 2_666 . . . ?
Au4 Au12 S9 Au11 26.73(6) 2_666 . . . ?
Au20 Au12 S9 Au11 -92.06(6) 2_666 . . . ?
Au17 Au12 S9 Au11 89.68(7) 2_666 . . . ?
Au1 Au12 S9 Au11 -31.24(5) . . . . ?
Au19 Au12 S9 Au11 -147.08(5) 2_666 . . . ?
Au18 Au12 S9 Au11 144.33(5) 2_666 . . . ?
S7 Au9 S10 C73 -168(4) . . . . ?
Au25 Au9 S10 C73 -109.3(6) . . . . ?
Au12 Au9 S10 C73 86.1(7) 2_666 . . . ?
Au1 Au9 S10 C73 -72.2(6) . . . . ?
Au20 Au9 S10 C73 170.5(5) . . . . ?
Au17 Au9 S10 C73 -11.1(8) . . . . ?
Au4 Au9 S10 C73 -129.6(6) 2_666 . . . ?
Au18 Au9 S10 C73 44.5(6) . . . . ?
Au19 Au9 S10 C73 114.3(6) . . . . ?
Au10 Au9 S10 C73 -99.8(7) . . . . ?
S7 Au9 S10 Au10 -68(4) . . . . ?
Au25 Au9 S10 Au10 -9.6(5) . . . . ?
Au12 Au9 S10 Au10 -174.13(9) 2_666 . . . ?
Au1 Au9 S10 Au10 27.52(19) . . . . ?
Au20 Au9 S10 Au10 -89.7(2) . . . . ?
Au17 Au9 S10 Au10 88.7(2) . . . . ?
Au4 Au9 S10 Au10 -29.79(19) 2_666 . . . ?
Au18 Au9 S10 Au10 144.27(16) . . . . ?
Au19 Au9 S10 Au10 -145.91(17) . . . . ?
S7 Au10 S10 C73 -156(3) . . . . ?
S8 Au10 S10 C73 -18.2(13) . . . . ?
Au4 Au10 S10 C73 136.6(4) 2_666 . . . ?
Au1 Au10 S10 C73 83.1(4) . . . . ?
Au9 Au10 S10 C73 108.0(5) . . . . ?
S7 Au10 S10 Au9 96(3) . . . . ?
S8 Au10 S10 Au9 -126.2(10) . . . . ?
Au4 Au10 S10 Au9 28.59(18) 2_666 . . . ?
Au1 Au10 S10 Au9 -24.94(18) . . . . ?
S14 Au18 S13 C97 -80.7(7) . . . . ?
Au9 Au18 S13 C97 88.7(3) . . . . ?
Au12 Au18 S13 C97 141.9(3) 2_666 . . . ?
Au17 Au18 S13 C97 107.2(3) . . . . ?
S14 Au18 S13 Au17 172.1(6) . . . . ?
Au9 Au18 S13 Au17 -18.51(6) . . . . ?
Au12 Au18 S13 Au17 34.70(5) 2_666 . . . ?
Au25 Au17 S13 C97 -127.1(3) . . . . ?
Au20 Au17 S13 C97 74.5(3) 2_666 . . . ?
Au4 Au17 S13 C97 156.7(3) . . . . ?
Au12 Au17 S13 C97 -143.8(3) 2_666 . . . ?
Au9 Au17 S13 C97 -85.9(3) . . . . ?
Au1 Au17 S13 C97 -24.8(3) . . . . ?
Au2 Au17 S13 C97 30.2(3) . . . . ?
Au18 Au17 S13 C97 -105.6(3) . . . . ?
Au3 Au17 S13 C97 98.4(3) . . . . ?
Au25 Au17 S13 Au18 -21.53(15) . . . . ?
Au20 Au17 S13 Au18 -179.92(4) 2_666 . . . ?
Au4 Au17 S13 Au18 -97.65(5) . . . . ?
Au12 Au17 S13 Au18 -38.17(6) 2_666 . . . ?
Au9 Au17 S13 Au18 19.67(6) . . . . ?
Au1 Au17 S13 Au18 80.81(8) . . . . ?
Au2 Au17 S13 Au18 135.84(5) . . . . ?
Au3 Au17 S13 Au18 -155.99(5) . . . . ?
S13 Au18 S14 C105 -51.3(7) . . . . ?
Au9 Au18 S14 C105 139.1(3) . . . . ?
Au12 Au18 S14 C105 86.1(3) 2_666 . . . ?
Au17 Au18 S14 C105 119.7(3) . . . . ?
S13 Au18 S14 Au19 -155.3(6) . . . . ?
Au9 Au18 S14 Au19 35.13(7) . . . . ?
Au12 Au18 S14 Au19 -17.92(7) 2_666 . . . ?
Au17 Au18 S14 Au19 15.67(14) . . . . ?
S15 Au19 S14 C105 76.5(7) . . . . ?
Au9 Au19 S14 C105 -139.5(3) . . . . ?
Au12 Au19 S14 C105 -86.5(3) 2_666 . . . ?
Au20 Au19 S14 C105 -121.9(3) . . . . ?
S15 Au19 S14 Au18 -179(30) . . . . ?
Au9 Au19 S14 Au18 -34.91(7) . . . . ?
Au12 Au19 S14 Au18 18.05(7) 2_666 . . . ?
Au20 Au19 S14 Au18 -17.30(13) . . . . ?
S14 Au19 S15 C113 -93.3(7) . . . . ?
Au9 Au19 S15 C113 123.2(3) . . . . ?
Au12 Au19 S15 C113 69.7(3) 2_666 . . . ?
Au20 Au19 S15 C113 102.9(3) . . . . ?
S14 Au19 S15 Au20 163.8(6) . . . . ?
Au9 Au19 S15 Au20 20.34(6) . . . . ?
Au12 Au19 S15 Au20 -33.17(6) 2_666 . . . ?
Au25 Au20 S15 C113 -87.5(3) . . . . ?
Au17 Au20 S15 C113 73.6(3) 2_666 . . . ?
Au12 Au20 S15 C113 -69.5(3) 2_666 . . . ?
Au1 Au20 S15 C113 -9.4(3) 2_666 . . . ?
Au9 Au20 S15 C113 -127.4(3) . . . . ?
Au4 Au20 S15 C113 171.1(3) 2_666 . . . ?
Au3 Au20 S15 C113 117.1(3) 2_666 . . . ?
Au2 Au20 S15 C113 47.4(3) 2_666 . . . ?
Au19 Au20 S15 C113 -105.6(3) . . . . ?
Au25 Au20 S15 Au19 18.09(17) . . . . ?
Au17 Au20 S15 Au19 179.21(4) 2_666 . . . ?
Au12 Au20 S15 Au19 36.15(6) 2_666 . . . ?
Au1 Au20 S15 Au19 96.17(6) 2_666 . . . ?
Au9 Au20 S15 Au19 -21.81(7) . . . . ?
Au4 Au20 S15 Au19 -83.32(8) 2_666 . . . ?
Au3 Au20 S15 Au19 -137.32(6) 2_666 . . . ?
Au2 Au20 S15 Au19 152.98(6) 2_666 . . . ?
Au2 S1 C1 C2 -82.4(6) . . . . ?
Au1 S1 C1 C2 -176.0(5) . . . . ?
S1 C1 C2 C3 64.9(9) . . . . ?
C1 C2 C3 C4 80.0(7) . . . . ?
C1 C2 C3 C8 -100.0(7) . . . . ?
C8 C3 C4 C5 0.0 . . . . ?
C2 C3 C4 C5 180.0 . . . . ?
C3 C4 C5 C6 0.0 . . . . ?
C4 C5 C6 C7 0.0 . . . . ?
C5 C6 C7 C8 0.0 . . . . ?
C6 C7 C8 C3 0.0 . . . . ?
C4 C3 C8 C7 0.0 . . . . ?
C2 C3 C8 C7 180.0 . . . . ?
Au3 S2 C9 C10 80.5(6) . . . . ?
Au2 S2 C9 C10 -175.2(6) . . . . ?
S2 C9 C10 C11 -179.6(6) . . . . ?
C9 C10 C11 C12 -97.5(7) . . . . ?
C9 C10 C11 C16 82.5(7) . . . . ?
C16 C11 C12 C13 0.0 . . . . ?
C10 C11 C12 C13 180.0 . . . . ?
C11 C12 C13 C14 0.0 . . . . ?
C12 C13 C14 C15 0.0 . . . . ?
C13 C14 C15 C16 0.0 . . . . ?
C14 C15 C16 C11 0.0 . . . . ?
C12 C11 C16 C15 0.0 . . . . ?
C10 C11 C16 C15 180.0 . . . . ?
Au3 S3 C17 C18 -74.1(6) . . . . ?
Au4 S3 C17 C18 -164.1(6) . . . . ?
S3 C17 C18 C19 -179.2(6) . . . . ?
C17 C18 C19 C20 110.7(7) . . . . ?
C17 C18 C19 C24 -69.3(7) . . . . ?
C24 C19 C20 C21 0.0 . . . . ?
C18 C19 C20 C21 180.0 . . . . ?
C19 C20 C21 C22 0.0 . . . . ?
C20 C21 C22 C23 0.0 . . . . ?
C21 C22 C23 C24 0.0 . . . . ?
C22 C23 C24 C19 0.0 . . . . ?
C20 C19 C24 C23 0.0 . . . . ?
C18 C19 C24 C23 180.0 . . . . ?
Au10 S7 C49 C50 -53(2) . . . . ?
Au9 S7 C49 C50 41(3) . . . . ?
S7 C49 C50 C51 166(2) . . . . ?
C49 C50 C51 C52 -113(2) . . . . ?
C49 C50 C51 C56 67(2) . . . . ?
C56 C51 C52 C53 0.0 . . . . ?
C50 C51 C52 C53 180.0 . . . . ?
C51 C52 C53 C54 0.0 . . . . ?
C52 C53 C54 C55 0.0 . . . . ?
C53 C54 C55 C56 0.0 . . . . ?
C54 C55 C56 C51 0.0 . . . . ?
C52 C51 C56 C55 0.0 . . . . ?
C50 C51 C56 C55 180.0 . . . . ?
Au10 S8 C57 C58 66.9(8) . . . . ?
Au11 S8 C57 C58 172.4(7) . . . . ?
S8 C57 C58 C59 -173.2(7) . . . . ?
C57 C58 C59 C60 -106.7(8) . . . . ?
C57 C58 C59 C64 73.3(8) . . . . ?
C64 C59 C60 C61 0.0 . . . . ?
C58 C59 C60 C61 180.0 . . . . ?
C59 C60 C61 C62 0.0 . . . . ?
C60 C61 C62 C63 0.0 . . . . ?
C61 C62 C63 C64 0.0 . . . . ?
C62 C63 C64 C59 0.0 . . . . ?
C60 C59 C64 C63 0.0 . . . . ?
C58 C59 C64 C63 180.0 . . . . ?
Au11 S9 C65 C66 94.9(5) . . . . ?
Au12 S9 C65 C66 -174.0(5) . . . . ?
S9 C65 C66 C67 -74.5(7) . . . . ?
C65 C66 C67 C68 98.0(6) . . . . ?
C65 C66 C67 C72 -82.0(6) . . . . ?
C72 C67 C68 C69 0.0 . . . . ?
C66 C67 C68 C69 -180.0 . . . . ?
C67 C68 C69 C70 0.0 . . . . ?
C68 C69 C70 C71 0.0 . . . . ?
C69 C70 C71 C72 0.0 . . . . ?
C70 C71 C72 C67 0.0 . . . . ?
C68 C67 C72 C71 0.0 . . . . ?
C66 C67 C72 C71 180.0 . . . . ?
Au9 S10 C73 C74 167.6(8) . . . . ?
Au10 S10 C73 C74 76.4(10) . . . . ?
S10 C73 C74 C75 -168.9(9) . . . . ?
C73 C74 C75 C76 -102.3(11) . . . . ?
C73 C74 C75 C80 81.7(12) . . . . ?
C80 C75 C76 C77 0.0 . . . . ?
C74 C75 C76 C77 -175.9(9) . . . . ?
C75 C76 C77 C78 0.0 . . . . ?
C76 C77 C78 C79 0.0 . . . . ?
C77 C78 C79 C80 0.0 . . . . ?
C78 C79 C80 C75 0.0 . . . . ?
C76 C75 C80 C79 0.0 . . . . ?
C74 C75 C80 C79 176.0(9) . . . . ?
Au18 S13 C97 C98 81.4(6) . . . . ?
Au17 S13 C97 C98 172.7(5) . . . . ?
S13 C97 C98 C99 153.8(6) . . . . ?
C97 C98 C99 C100 -109.3(7) . . . . ?
C97 C98 C99 C104 70.7(7) . . . . ?
C104 C99 C100 C101 0.0 . . . . ?
C98 C99 C100 C101 180.0 . . . . ?
C99 C100 C101 C102 0.0 . . . . ?
C100 C101 C102 C103 0.0 . . . . ?
C101 C102 C103 C104 0.0 . . . . ?
C102 C103 C104 C99 0.0 . . . . ?
C100 C99 C104 C103 0.0 . . . . ?
C98 C99 C104 C103 180.0 . . . . ?
Au18 S14 C105 C106 -179.4(6) . . . . ?
Au19 S14 C105 C106 -75.6(7) . . . . ?
S14 C105 C106 C107 168.2(6) . . . . ?
C105 C106 C107 C108 -98.6(7) . . . . ?
C105 C106 C107 C112 81.4(7) . . . . ?
C112 C107 C108 C109 0.0 . . . . ?
C106 C107 C108 C109 180.0 . . . . ?
C107 C108 C109 C110 0.0 . . . . ?
C108 C109 C110 C111 0.0 . . . . ?
C109 C110 C111 C112 0.0 . . . . ?
C110 C111 C112 C107 0.0 . . . . ?
C108 C107 C112 C111 0.0 . . . . ?
C106 C107 C112 C111 -180.0 . . . . ?
Au19 S15 C113 C114 56.0(7) . . . . ?
Au20 S15 C113 C114 146.1(6) . . . . ?
S15 C113 C114 C115 170.0(6) . . . . ?
C113 C114 C115 C116 -106.0(7) . . . . ?
C113 C114 C115 C120 73.9(7) . . . . ?
C120 C115 C116 C117 0.0 . . . . ?
C114 C115 C116 C117 180.0 . . . . ?
C115 C116 C117 C118 0.0 . . . . ?
C116 C117 C118 C119 0.0 . . . . ?
C117 C118 C119 C120 0.0 . . . . ?
C118 C119 C120 C115 0.0 . . . . ?
C116 C115 C120 C119 0.0 . . . . ?
C114 C115 C120 C119 -180.0 . . . . ?
C161 N1 C145 C146 -71.8(18) . . . . ?
C169 N1 C145 C146 50.5(18) . . . . ?
C153 N1 C145 C146 169.4(17) . . . . ?
N1 C145 C146 C147 169.0(15) . . . . ?
C145 C146 C147 C148 -177.9(17) . . . . ?
C146 C147 C148 C149 -72(3) . . . . ?
C147 C148 C149 C150 175(3) . . . . ?
C148 C149 C150 C151 171(3) . . . . ?
C149 C150 C151 C152 177(3) . . . . ?
C145 N1 C153 C154 -176.4(17) . . . . ?
C161 N1 C153 C154 64(2) . . . . ?
C169 N1 C153 C154 -56.3(19) . . . . ?
N1 C153 C154 C155 -159(2) . . . . ?
C153 C154 C155 C156 178(2) . . . . ?
C154 C155 C156 C157 -166(2) . . . . ?
C155 C156 C157 C158 72(4) . . . . ?
C156 C157 C158 C159 172(4) . . . . ?
C157 C158 C159 C160 166(4) . . . . ?
C145 N1 C161 C162 -54.5(17) . . . . ?
C169 N1 C161 C162 -176.2(15) . . . . ?
C153 N1 C161 C162 65.7(18) . . . . ?
N1 C161 C162 C163 -95(2) . . . . ?
C161 C162 C163 C164 -171(2) . . . . ?
C162 C163 C164 C165 -159(3) . . . . ?
C163 C164 C165 C166 -167(4) . . . . ?
C164 C165 C166 C167 178(4) . . . . ?
C165 C166 C167 C168 150(5) . . . . ?
C145 N1 C169 C170 66(2) . . . . ?
C161 N1 C169 C170 -172.4(18) . . . . ?
C153 N1 C169 C170 -54(2) . . . . ?
N1 C169 C170 C171 -167.9(17) . . . . ?
C169 C170 C171 C172 69(4) . . . . ?
C170 C171 C172 C173 175(3) . . . . ?
C171 C172 C173 C174 160(3) . . . . ?
C172 C173 C174 C175 -179(3) . . . . ?
C173 C174 C175 C176 79(4) . . . . ?
